data_4326928
loop_
_publ_author_name
'Evgueni G. Mednikov'
'Sergei A. Ivanov'
'Lawrence F. Dahl'

_publ_section_title
;
 CO-Induced Formation of an Interpenetrating Bicuboctahedral Au2Pd18
 Kernel in Nanosized Au2Pd28(CO)26(PEt3)10: Formal Replacement of an
 Interior (\m12-Pd)2 Fragment in the Corresponding Known Isostructural
 Homopalladium Pd30(CO)26(PEt3)10 with Nonisovalent (\m12-Au)2 and
 Resulting Experimental/Theoretical Implications
;
_journal_name_full 'Inorganic Chemistry'
_journal_page_first 11795
_journal_page_last 11806
_journal_paper_doi 10.1021/ic201923y
_journal_volume 50
_journal_year 2011
_chemical_formula_sum 'C86 H150 Au2 O26 P10 Pd28.15'
_chemical_formula_weight 5298.32
_chemical_name_common 'Gold/Palladium Carbonyl Phosphine Cluster'
_chemical_name_systematic
; 
 ? 
;
_space_group_IT_number 14
_symmetry_cell_setting monoclinic
_symmetry_space_group_name_Hall '-P 2yn'
_symmetry_space_group_name_H-M 'P 1 21/n 1'
_atom_sites_solution_hydrogens geom
_atom_sites_solution_primary direct
_atom_sites_solution_secondary difmap
_audit_creation_method SHELXL-97
_cell_angle_alpha 90.00
_cell_angle_beta 94.8340(10)
_cell_angle_gamma 90.00
_cell_formula_units_Z 2
_cell_length_a 18.9815(10)
_cell_length_b 17.2569(9)
_cell_length_c 19.6744(10)
_cell_measurement_temperature 100(2)
_cell_volume 6421.7(6)
_computing_structure_refinement 'SHELXL-97 (Sheldrick, 1997)'
_computing_structure_solution 'SHELXS-97 (Sheldrick, 1990)'
_diffrn_ambient_temperature 100(2)
_diffrn_measured_fraction_theta_full 0.988
_diffrn_measured_fraction_theta_max 0.988
_diffrn_measurement_device_type 'SMART CCD 1000 area detector difractometer'
_diffrn_measurement_method 'w scans'
_diffrn_radiation_monochromator graphite
_diffrn_radiation_source 'fine-focus sealed tube'
_diffrn_radiation_type MoK\a
_diffrn_radiation_wavelength 0.71073
_diffrn_reflns_av_R_equivalents 0.0395
_diffrn_reflns_av_sigmaI/netI 0.0324
_diffrn_reflns_limit_h_max 24
_diffrn_reflns_limit_h_min -25
_diffrn_reflns_limit_k_max 22
_diffrn_reflns_limit_k_min -23
_diffrn_reflns_limit_l_max 26
_diffrn_reflns_limit_l_min -26
_diffrn_reflns_number 59091
_diffrn_reflns_theta_full 28.29
_diffrn_reflns_theta_max 28.29
_diffrn_reflns_theta_min 1.86
_exptl_absorpt_coefficient_mu 6.283
_exptl_absorpt_correction_T_max 0.5194
_exptl_absorpt_correction_T_min 0.1562
_exptl_absorpt_correction_type empirical
_exptl_crystal_colour black
_exptl_crystal_density_diffrn 2.740
_exptl_crystal_description 'block crystal'
_exptl_crystal_F_000 4953
_exptl_crystal_size_max 0.47
_exptl_crystal_size_mid 0.44
_exptl_crystal_size_min 0.13
_refine_diff_density_max 1.686
_refine_diff_density_min -0.845
_refine_diff_density_rms 0.141
_refine_ls_extinction_method none
_refine_ls_goodness_of_fit_ref 0.802
_refine_ls_hydrogen_treatment constr
_refine_ls_matrix_type full
_refine_ls_number_parameters 696
_refine_ls_number_reflns 15760
_refine_ls_number_restraints 0
_refine_ls_restrained_S_all 0.802
_refine_ls_R_factor_all 0.0245
_refine_ls_R_factor_gt 0.0212
_refine_ls_shift/su_max 0.005
_refine_ls_shift/su_mean 0.000
_refine_ls_structure_factor_coef Fsqd
_refine_ls_weighting_details 'calc w=1/[\s^2^(Fo^2^)+(0.0274P)^2^+23.8164P] where P=(Fo^2^+2Fc^2^)/3'
_refine_ls_weighting_scheme calc
_refine_ls_wR_factor_gt 0.0511
_refine_ls_wR_factor_ref 0.0533
_reflns_number_gt 14473
_reflns_number_total 15760
_reflns_threshold_expression >2sigma(I)
_cod_data_source_file ic201923y_si_002.cif
_cod_data_source_block dahl314
_cod_database_code 4326928

loop_
_symmetry_equiv_pos_as_xyz
'x, y, z'
'-x+1/2, y+1/2, -z+1/2'
'-x, -y, -z'
'x-1/2, -y-1/2, z-1/2'

loop_
_atom_site_label
_atom_site_type_symbol
_atom_site_fract_x
_atom_site_fract_y
_atom_site_fract_z
_atom_site_U_iso_or_equiv
_atom_site_adp_type
_atom_site_occupancy
_atom_site_symmetry_multiplicity
_atom_site_calc_flag
_atom_site_refinement_flags
Au1 Au 0.969547(5) 0.948003(6) 0.044059(5) 0.00823(3) Uani 1 1 d .
Pd1 Pd 1.013916(11) 1.048452(12) 0.153615(10) 0.00909(4) Uani 1 1 d .
Pd2 Pd 0.927236(11) 1.108657(12) 0.040796(11) 0.00981(4) Uani 1 1 d .
Pd3 Pd 1.061685(11) 0.894105(12) 0.155468(11) 0.01012(4) Uani 1 1 d .
Pd4 Pd 0.932148(11) 0.847185(12) -0.065012(10) 0.00909(4) Uani 1 1 d .
Pd5 Pd 1.117786(11) 0.996304(12) 0.070899(10) 0.00967(4) Uani 1 1 d .
Pd6 Pd 0.871899(11) 1.002677(12) 0.135601(11) 0.01008(4) Uani 1 1 d .
Pd7 Pd 0.910681(12) 0.839735(12) 0.134457(10) 0.01042(4) Uani 1 1 d .
Pd8 Pd 0.826237(11) 0.898073(12) 0.015080(11) 0.00972(4) Uani 1 1 d .
Pd9 Pd 1.014290(11) 0.789187(12) 0.051294(11) 0.01013(4) Uani 1 1 d .
Pd10 Pd 0.954414(12) 0.939952(12) 0.240131(11) 0.01042(5) Uani 1 1 d .
Pd11 Pd 0.868800(11) 0.747250(12) 0.023240(11) 0.00984(4) Uani 1 1 d .
Pd12 Pd 0.789433(11) 1.053067(12) 0.024357(11) 0.01039(5) Uani 1 1 d .
Pd13 Pd 1.063864(12) 0.741375(13) 0.177279(11) 0.01285(5) Uani 1 1 d .
Pd14 Pd 0.756105(12) 0.907728(13) 0.128971(11) 0.01179(5) Uani 1 1 d .
Pd15 Pd 1.15404(16) 0.82772(19) 0.06608(16) 0.0138(6) Uani 0.07 1 d P
P1 P 0.98959(4) 0.94288(4) 0.35616(4) 0.01431(15) Uani 1 1 d .
P2 P 1.10996(4) 0.64472(4) 0.24845(4) 0.01431(15) Uani 1 1 d .
P3 P 0.85356(4) 0.61915(4) -0.01537(4) 0.01458(15) Uani 1 1 d .
P4 P 0.68858(5) 1.12994(5) 0.00818(5) 0.02215(18) Uani 1 1 d .
P5 P 0.67161(4) 0.84348(5) 0.18607(4) 0.01597(15) Uani 1 1 d .
O1 O 0.82792(12) 1.17009(13) 0.13895(11) 0.0179(4) Uani 1 1 d .
O2 O 0.68528(12) 0.82615(13) 0.00395(11) 0.0191(5) Uani 1 1 d .
O3 O 1.02882(13) 0.61760(13) 0.07069(12) 0.0231(5) Uani 1 1 d .
O4 O 0.92507(12) 1.10855(12) 0.26202(11) 0.0172(4) Uani 1 1 d .
O5 O 0.88261(16) 0.79262(16) 0.27491(12) 0.0334(7) Uani 1 1 d .
O6 O 0.87728(14) 0.67571(13) 0.16370(11) 0.0235(5) Uani 1 1 d .
O7 O 0.79074(12) 0.78647(13) -0.11432(11) 0.0191(5) Uani 1 1 d .
O8 O 0.78256(12) 1.01253(14) 0.25232(12) 0.0233(5) Uani 1 1 d .
O9 O 0.72963(11) 0.97248(13) -0.10444(11) 0.0184(4) Uani 1 1 d .
O10 O 1.16888(13) 1.00346(15) 0.21905(12) 0.0267(6) Uani 1 1 d .
O11 O 1.14049(14) 0.84384(14) 0.28538(12) 0.0251(5) Uani 1 1 d .
O12 O 1.14197(16) 0.74141(16) -0.00790(17) 0.0407(8) Uani 1 1 d .
O13 O 0.93489(18) 0.79758(16) -0.21117(13) 0.0395(7) Uani 1 1 d .
C1 C 0.83619(15) 1.11933(17) 0.10147(14) 0.0130(5) Uani 1 1 d .
C2 C 0.73011(16) 0.85674(17) 0.03764(15) 0.0137(6) Uani 1 1 d .
C3 C 1.03362(16) 0.67790(18) 0.09583(15) 0.0153(6) Uani 1 1 d .
C4 C 0.94603(16) 1.05867(17) 0.22934(15) 0.0149(6) Uani 1 1 d .
C5 C 0.90872(18) 0.83454(19) 0.23883(15) 0.0188(6) Uani 1 1 d .
C6 C 0.88213(16) 0.72429(17) 0.12372(15) 0.0146(6) Uani 1 1 d .
C7 C 0.83637(16) 0.79564(17) -0.07248(15) 0.0150(6) Uani 1 1 d .
C8 C 0.79139(16) 0.98222(18) 0.20123(16) 0.0156(6) Uani 1 1 d .
C9 C 0.77354(16) 0.99135(17) -0.06216(15) 0.0143(6) Uani 1 1 d .
C10 C 1.13025(18) 0.9821(2) 0.17412(16) 0.0212(7) Uani 1 1 d .
C11 C 1.10580(17) 0.82933(17) 0.23575(15) 0.0158(6) Uani 1 1 d .
C12 C 1.09778(17) 0.78691(19) -0.00271(18) 0.0206(7) Uani 1 1 d .
C13 C 0.94705(19) 0.83910(19) -0.16607(16) 0.0207(7) Uani 1 1 d .
C21 C 1.20460(17) 0.6329(2) 0.24064(17) 0.0219(7) Uani 1 1 d .
H21A H 1.2291 0.6822 0.2530 0.026 Uiso 1 1 calc R
H21B H 1.2234 0.5926 0.2731 0.026 Uiso 1 1 calc R
C22 C 1.0709(2) 0.54913(18) 0.23111(18) 0.0246(7) Uani 1 1 d .
H22A H 1.0203 0.5517 0.2398 0.029 Uiso 1 1 calc R
H22B H 1.0731 0.5377 0.1820 0.029 Uiso 1 1 calc R
C23 C 1.10639(17) 0.65857(19) 0.34015(15) 0.0191(6) Uani 1 1 d .
H23A H 1.1375 0.6199 0.3648 0.023 Uiso 1 1 calc R
H23B H 1.1248 0.7107 0.3528 0.023 Uiso 1 1 calc R
C24 C 1.2203(2) 0.6097(3) 0.1683(2) 0.0353(9) Uani 1 1 d .
H24A H 1.2714 0.6040 0.1663 0.053 Uiso 1 1 calc R
H24B H 1.2025 0.6499 0.1361 0.053 Uiso 1 1 calc R
H24C H 1.1969 0.5604 0.1561 0.053 Uiso 1 1 calc R
C25 C 1.1045(2) 0.4817(2) 0.2720(2) 0.0331(9) Uani 1 1 d .
H25A H 1.0796 0.4337 0.2588 0.050 Uiso 1 1 calc R
H25B H 1.1014 0.4912 0.3208 0.050 Uiso 1 1 calc R
H25C H 1.1543 0.4770 0.2628 0.050 Uiso 1 1 calc R
C26 C 1.0315(2) 0.6505(2) 0.36282(19) 0.0296(8) Uani 1 1 d .
H26A H 1.0326 0.6585 0.4122 0.044 Uiso 1 1 calc R
H26B H 1.0134 0.5985 0.3514 0.044 Uiso 1 1 calc R
H26C H 1.0006 0.6893 0.3393 0.044 Uiso 1 1 calc R
C31 C 0.92400(18) 0.57834(19) -0.06301(17) 0.0210(7) Uani 1 1 d .
H31A H 0.9629 0.5605 -0.0300 0.025 Uiso 1 1 calc R
H31B H 0.9052 0.5324 -0.0887 0.025 Uiso 1 1 calc R
C32 C 0.77460(18) 0.60767(18) -0.07447(17) 0.0212(7) Uani 1 1 d .
H32A H 0.7806 0.6376 -0.1165 0.025 Uiso 1 1 calc R
H32B H 0.7691 0.5524 -0.0872 0.025 Uiso 1 1 calc R
C33 C 0.84427(19) 0.54657(18) 0.05107(17) 0.0219(7) Uani 1 1 d .
H33A H 0.8872 0.5485 0.0833 0.026 Uiso 1 1 calc R
H33B H 0.8038 0.5617 0.0768 0.026 Uiso 1 1 calc R
C34 C 0.9539(2) 0.6342(2) -0.1125(2) 0.0303(8) Uani 1 1 d .
H34A H 0.9911 0.6084 -0.1357 0.045 Uiso 1 1 calc R
H34B H 0.9739 0.6794 -0.0875 0.045 Uiso 1 1 calc R
H34C H 0.9162 0.6511 -0.1463 0.045 Uiso 1 1 calc R
C35 C 0.70794(18) 0.6354(2) -0.04332(19) 0.0256(7) Uani 1 1 d .
H35A H 0.6669 0.6284 -0.0764 0.038 Uiso 1 1 calc R
H35B H 0.7129 0.6904 -0.0314 0.038 Uiso 1 1 calc R
H35C H 0.7013 0.6052 -0.0022 0.038 Uiso 1 1 calc R
C36 C 0.8331(2) 0.4624(2) 0.0274(2) 0.0292(8) Uani 1 1 d .
H36A H 0.8289 0.4290 0.0672 0.044 Uiso 1 1 calc R
H36B H 0.8736 0.4456 0.0033 0.044 Uiso 1 1 calc R
H36C H 0.7898 0.4588 -0.0033 0.044 Uiso 1 1 calc R
C41 C 0.6625(2) 1.1811(2) 0.08416(19) 0.0294(8) Uani 1 1 d .
H41A H 0.6977 1.2221 0.0965 0.035 Uiso 1 1 calc R
H41B H 0.6163 1.2066 0.0726 0.035 Uiso 1 1 calc R
C42 C 0.6929(2) 1.2100(2) -0.0535(2) 0.0347(9) Uani 1 1 d .
H42A H 0.6452 1.2331 -0.0621 0.042 Uiso 1 1 calc R
H42B H 0.7249 1.2506 -0.0331 0.042 Uiso 1 1 calc R
C43 C 0.60862(19) 1.0797(2) -0.0258(2) 0.0314(8) Uani 1 1 d .
H43A H 0.5676 1.1139 -0.0204 0.038 Uiso 1 1 calc R
H43B H 0.6115 1.0714 -0.0753 0.038 Uiso 1 1 calc R
C44 C 0.6565(2) 1.1294(3) 0.1455(2) 0.0356(9) Uani 1 1 d .
H44A H 0.6427 1.1606 0.1838 0.053 Uiso 1 1 calc R
H44B H 0.7023 1.1047 0.1581 0.053 Uiso 1 1 calc R
H44C H 0.6207 1.0895 0.1343 0.053 Uiso 1 1 calc R
C45 C 0.7194(3) 1.1839(3) -0.1224(2) 0.0462(11) Uani 1 1 d .
H45A H 0.7205 1.2287 -0.1530 0.069 Uiso 1 1 calc R
H45B H 0.6873 1.1446 -0.1434 0.069 Uiso 1 1 calc R
H45C H 0.7670 1.1621 -0.1144 0.069 Uiso 1 1 calc R
C46 C 0.5952(2) 1.0035(3) 0.0064(3) 0.0481(12) Uani 1 1 d .
H46A H 0.5513 0.9812 -0.0151 0.072 Uiso 1 1 calc R
H46B H 0.5907 1.0110 0.0552 0.072 Uiso 1 1 calc R
H46C H 0.6347 0.9684 0.0002 0.072 Uiso 1 1 calc R
C51 C 0.69554(18) 0.74246(19) 0.20524(17) 0.0211(7) Uani 1 1 d .
H51A H 0.7431 0.7414 0.2301 0.025 Uiso 1 1 calc R
H51B H 0.6617 0.7210 0.2360 0.025 Uiso 1 1 calc R
C52 C 0.58385(17) 0.8382(2) 0.13952(18) 0.0218(7) Uani 1 1 d .
H52A H 0.5666 0.8917 0.1311 0.026 Uiso 1 1 calc R
H52B H 0.5891 0.8142 0.0945 0.026 Uiso 1 1 calc R
C53 C 0.6540(2) 0.8810(2) 0.27018(18) 0.0282(8) Uani 1 1 d .
H53A H 0.6253 0.8425 0.2931 0.034 Uiso 1 1 calc R
H53B H 0.6995 0.8870 0.2982 0.034 Uiso 1 1 calc R
C54 C 0.69604(19) 0.6903(2) 0.14287(18) 0.0236(7) Uani 1 1 d .
H54A H 0.7093 0.6376 0.1574 0.035 Uiso 1 1 calc R
H54B H 0.7303 0.7101 0.1126 0.035 Uiso 1 1 calc R
H54C H 0.6488 0.6896 0.1185 0.035 Uiso 1 1 calc R
C55 C 0.52690(19) 0.7931(2) 0.1740(2) 0.0291(8) Uani 1 1 d .
H55A H 0.4825 0.7941 0.1446 0.044 Uiso 1 1 calc R
H55B H 0.5195 0.8172 0.2179 0.044 Uiso 1 1 calc R
H55C H 0.5423 0.7393 0.1813 0.044 Uiso 1 1 calc R
C56 C 0.6154(2) 0.9582(2) 0.2673(2) 0.0362(9) Uani 1 1 d .
H56A H 0.6077 0.9750 0.3136 0.054 Uiso 1 1 calc R
H56B H 0.5697 0.9524 0.2406 0.054 Uiso 1 1 calc R
H56C H 0.6439 0.9970 0.2456 0.054 Uiso 1 1 calc R
C101 C 1.00366(18) 0.84729(18) 0.39603(15) 0.0187(6) Uani 1 1 d .
H10A H 0.9623 0.8145 0.3815 0.022 Uiso 1 1 calc R
H10B H 1.0454 0.8235 0.3774 0.022 Uiso 1 1 calc R
C102 C 0.92373(18) 0.9890(2) 0.40580(16) 0.0215(7) Uani 1 1 d .
H10C H 0.9439 0.9950 0.4536 0.026 Uiso 1 1 calc R
H10D H 0.9132 1.0414 0.3872 0.026 Uiso 1 1 calc R
C103 C 1.07160(18) 0.99572(19) 0.38192(16) 0.0195(6) Uani 1 1 d .
H10E H 1.0813 0.9912 0.4320 0.023 Uiso 1 1 calc R
H10F H 1.1110 0.9702 0.3607 0.023 Uiso 1 1 calc R
C104 C 1.0149(2) 0.8436(2) 0.47399(16) 0.0261(7) Uani 1 1 d .
H10G H 1.0216 0.7896 0.4884 0.039 Uiso 1 1 calc R
H10H H 0.9734 0.8651 0.4938 0.039 Uiso 1 1 calc R
H10I H 1.0568 0.8739 0.4896 0.039 Uiso 1 1 calc R
C105 C 0.8550(2) 0.9430(2) 0.4051(2) 0.0322(8) Uani 1 1 d .
H10J H 0.8219 0.9703 0.4324 0.048 Uiso 1 1 calc R
H10K H 0.8648 0.8915 0.4245 0.048 Uiso 1 1 calc R
H10L H 0.8341 0.9379 0.3581 0.048 Uiso 1 1 calc R
C106 C 1.07117(19) 1.0813(2) 0.36300(18) 0.0241(7) Uani 1 1 d .
H10M H 1.1168 1.1045 0.3787 0.036 Uiso 1 1 calc R
H10N H 1.0333 1.1077 0.3848 0.036 Uiso 1 1 calc R
H10O H 1.0632 1.0867 0.3134 0.036 Uiso 1 1 calc R

loop_
_atom_site_aniso_label
_atom_site_aniso_U_11
_atom_site_aniso_U_22
_atom_site_aniso_U_33
_atom_site_aniso_U_23
_atom_site_aniso_U_13
_atom_site_aniso_U_12
Au1 0.00876(5) 0.00813(5) 0.00777(5) -0.00059(4) 0.00061(4) -0.00033(4)
Pd1 0.01021(10) 0.00901(10) 0.00814(9) -0.00100(7) 0.00140(8) -0.00100(7)
Pd2 0.00922(10) 0.00939(10) 0.01088(10) -0.00011(7) 0.00115(8) -0.00046(7)
Pd3 0.01118(10) 0.00927(10) 0.00967(10) 0.00066(7) -0.00045(8) -0.00030(7)
Pd4 0.00976(10) 0.00943(10) 0.00813(9) -0.00077(7) 0.00103(7) -0.00134(7)
Pd5 0.00964(10) 0.01073(10) 0.00874(9) 0.00075(7) 0.00135(8) -0.00001(7)
Pd6 0.00958(10) 0.01127(10) 0.00948(9) -0.00003(7) 0.00137(8) -0.00049(7)
Pd7 0.01338(11) 0.00958(10) 0.00838(9) -0.00088(7) 0.00140(8) -0.00142(8)
Pd8 0.00976(10) 0.00961(10) 0.01000(10) -0.00013(7) 0.00206(8) -0.00072(7)
Pd9 0.01130(10) 0.00953(10) 0.00936(9) 0.00038(7) -0.00038(8) 0.00069(7)
Pd10 0.01257(11) 0.01090(10) 0.00782(9) -0.00046(7) 0.00111(8) -0.00102(8)
Pd11 0.01163(10) 0.00849(10) 0.00940(9) -0.00063(7) 0.00080(8) -0.00128(7)
Pd12 0.00898(10) 0.01088(10) 0.01126(10) -0.00145(8) 0.00055(8) 0.00024(7)
Pd13 0.01717(11) 0.00968(10) 0.01102(10) 0.00113(8) -0.00277(8) 0.00140(8)
Pd14 0.01125(10) 0.01312(10) 0.01143(10) -0.00080(8) 0.00337(8) -0.00235(8)
Pd15 0.0101(14) 0.0164(15) 0.0145(14) 0.0023(12) -0.0014(11) 0.0006(11)
P1 0.0191(4) 0.0145(4) 0.0091(3) -0.0014(3) 0.0001(3) -0.0001(3)
P2 0.0181(4) 0.0117(3) 0.0124(3) 0.0009(3) -0.0027(3) 0.0025(3)
P3 0.0178(4) 0.0107(3) 0.0151(4) -0.0025(3) 0.0009(3) -0.0014(3)
P4 0.0161(4) 0.0235(4) 0.0260(4) -0.0069(3) -0.0037(3) 0.0064(3)
P5 0.0161(4) 0.0178(4) 0.0148(4) 0.0001(3) 0.0057(3) -0.0037(3)
O1 0.0191(11) 0.0173(11) 0.0175(11) -0.0044(9) 0.0019(9) 0.0009(8)
O2 0.0177(11) 0.0225(12) 0.0172(11) -0.0028(9) 0.0021(9) -0.0044(9)
O3 0.0335(14) 0.0145(11) 0.0198(11) -0.0016(9) -0.0059(10) 0.0028(9)
O4 0.0197(11) 0.0150(11) 0.0174(10) -0.0015(8) 0.0058(9) 0.0012(8)
O5 0.0545(18) 0.0320(14) 0.0145(11) -0.0008(10) 0.0078(11) -0.0259(13)
O6 0.0412(15) 0.0140(11) 0.0152(11) 0.0015(9) 0.0014(10) -0.0050(10)
O7 0.0167(11) 0.0221(12) 0.0180(11) 0.0042(9) -0.0024(9) -0.0066(9)
O8 0.0206(12) 0.0306(13) 0.0196(11) -0.0081(10) 0.0069(9) -0.0043(10)
O9 0.0143(11) 0.0227(12) 0.0179(11) -0.0046(9) -0.0008(8) -0.0025(9)
O10 0.0281(13) 0.0348(14) 0.0160(11) 0.0036(10) -0.0048(10) -0.0160(11)
O11 0.0354(14) 0.0192(12) 0.0183(11) 0.0020(9) -0.0118(10) -0.0038(10)
O12 0.0369(16) 0.0273(15) 0.062(2) 0.0193(14) 0.0286(14) 0.0152(12)
O13 0.074(2) 0.0274(14) 0.0192(12) -0.0099(11) 0.0184(13) -0.0260(14)
C1 0.0120(14) 0.0152(14) 0.0117(13) -0.0004(11) 0.0007(10) -0.0010(10)
C2 0.0133(14) 0.0147(14) 0.0135(13) 0.0011(11) 0.0040(11) -0.0016(11)
C3 0.0138(14) 0.0169(15) 0.0147(14) 0.0037(11) -0.0012(11) 0.0024(11)
C4 0.0164(15) 0.0167(15) 0.0120(13) 0.0023(11) 0.0040(11) -0.0002(11)
C5 0.0245(17) 0.0193(16) 0.0121(14) -0.0027(12) -0.0011(12) -0.0053(12)
C6 0.0153(14) 0.0144(14) 0.0142(13) -0.0012(11) 0.0013(11) 0.0004(11)
C7 0.0149(14) 0.0140(14) 0.0161(14) 0.0041(11) 0.0005(11) -0.0036(11)
C8 0.0121(14) 0.0160(15) 0.0187(15) 0.0012(12) 0.0018(11) -0.0025(11)
C9 0.0129(14) 0.0147(14) 0.0155(14) -0.0013(11) 0.0032(11) -0.0008(11)
C10 0.0260(17) 0.0229(17) 0.0144(14) 0.0041(12) 0.0002(12) -0.0095(13)
C11 0.0204(15) 0.0120(14) 0.0150(14) 0.0023(11) 0.0023(12) 0.0009(11)
C12 0.0188(16) 0.0157(15) 0.0284(17) 0.0071(13) 0.0081(13) -0.0009(12)
C13 0.0289(18) 0.0192(16) 0.0152(14) -0.0032(12) 0.0095(13) -0.0059(13)
C21 0.0193(16) 0.0264(17) 0.0198(15) 0.0046(13) 0.0010(12) 0.0092(13)
C22 0.035(2) 0.0146(15) 0.0217(16) 0.0025(12) -0.0098(14) -0.0012(13)
C23 0.0231(16) 0.0197(16) 0.0142(14) 0.0031(12) -0.0015(12) 0.0048(12)
C24 0.039(2) 0.039(2) 0.029(2) -0.0007(17) 0.0129(17) 0.0086(18)
C25 0.050(2) 0.0172(17) 0.0291(19) 0.0075(14) -0.0121(17) -0.0007(16)
C26 0.033(2) 0.0275(19) 0.0294(19) 0.0018(15) 0.0101(16) 0.0032(15)
C31 0.0239(17) 0.0166(15) 0.0224(16) -0.0064(12) 0.0015(13) 0.0030(12)
C32 0.0258(17) 0.0137(15) 0.0227(16) -0.0044(12) -0.0061(13) -0.0020(12)
C33 0.0304(19) 0.0149(15) 0.0202(16) 0.0030(12) 0.0021(13) -0.0028(13)
C34 0.033(2) 0.0284(19) 0.0315(19) -0.0064(15) 0.0147(16) -0.0011(15)
C35 0.0198(17) 0.0232(17) 0.0328(19) -0.0038(14) -0.0026(14) -0.0032(13)
C36 0.042(2) 0.0142(16) 0.0330(19) 0.0003(14) 0.0123(17) -0.0031(14)
C41 0.0240(18) 0.0293(19) 0.034(2) -0.0118(16) -0.0003(15) 0.0111(14)
C42 0.035(2) 0.028(2) 0.040(2) 0.0080(17) -0.0041(17) 0.0045(16)
C43 0.0183(18) 0.040(2) 0.035(2) -0.0071(17) -0.0038(15) -0.0006(15)
C44 0.028(2) 0.042(2) 0.039(2) -0.0110(18) 0.0124(17) 0.0078(17)
C45 0.066(3) 0.033(2) 0.039(2) 0.0133(19) 0.002(2) -0.002(2)
C46 0.022(2) 0.037(2) 0.085(4) 0.008(2) 0.004(2) 0.0032(17)
C51 0.0204(16) 0.0213(16) 0.0216(16) 0.0075(13) 0.0027(13) -0.0028(12)
C52 0.0170(16) 0.0212(16) 0.0274(17) 0.0049(13) 0.0037(13) -0.0030(12)
C53 0.031(2) 0.034(2) 0.0213(17) -0.0056(15) 0.0121(14) -0.0093(15)
C54 0.0263(18) 0.0187(16) 0.0267(17) 0.0023(13) 0.0076(14) 0.0003(13)
C55 0.0194(17) 0.0281(19) 0.040(2) 0.0081(16) 0.0060(15) -0.0058(14)
C56 0.034(2) 0.040(2) 0.037(2) -0.0144(18) 0.0184(18) -0.0066(17)
C101 0.0243(17) 0.0180(15) 0.0133(14) 0.0023(11) -0.0009(12) -0.0008(12)
C102 0.0271(18) 0.0260(17) 0.0123(14) -0.0030(12) 0.0061(12) 0.0044(13)
C103 0.0215(16) 0.0221(16) 0.0144(14) -0.0041(12) -0.0016(12) -0.0003(12)
C104 0.036(2) 0.0272(18) 0.0146(15) 0.0057(13) -0.0019(14) 0.0012(15)
C105 0.029(2) 0.041(2) 0.0274(19) 0.0002(16) 0.0084(15) 0.0022(16)
C106 0.0250(18) 0.0223(17) 0.0243(17) -0.0010(13) -0.0009(14) -0.0060(13)

loop_
_atom_type_symbol
_atom_type_description
_atom_type_scat_dispersion_real
_atom_type_scat_dispersion_imag
_atom_type_scat_source
C C 0.0033 0.0016 'International Tables Vol C Tables 4.2.6.8 and 6.1.1.4'
H H 0.0000 0.0000 'International Tables Vol C Tables 4.2.6.8 and 6.1.1.4'
O O 0.0106 0.0060 'International Tables Vol C Tables 4.2.6.8 and 6.1.1.4'
P P 0.1023 0.0942 'International Tables Vol C Tables 4.2.6.8 and 6.1.1.4'
Pd Pd -0.9988 1.0072 'International Tables Vol C Tables 4.2.6.8 and 6.1.1.4'
Au Au -2.0133 8.8022 'International Tables Vol C Tables 4.2.6.8 and 6.1.1.4'

loop_
_geom_angle_atom_site_label_1
_geom_angle_atom_site_label_2
_geom_angle_atom_site_label_3
_geom_angle
_geom_angle_site_symmetry_1
_geom_angle_site_symmetry_3
Pd4 Au1 Au1 90.850(7) . 3_775
Pd4 Au1 Pd1 177.395(7) . .
Au1 Au1 Pd1 88.128(7) 3_775 .
Pd4 Au1 Pd3 119.089(7) . .
Au1 Au1 Pd3 115.224(8) 3_775 .
Pd1 Au1 Pd3 59.360(7) . .
Pd4 Au1 Pd6 123.500(8) . .
Au1 Au1 Pd6 120.088(8) 3_775 .
Pd1 Au1 Pd6 59.023(7) . .
Pd3 Au1 Pd6 90.669(8) . .
Pd4 Au1 Pd2 58.794(7) . 3_775
Au1 Au1 Pd2 61.267(6) 3_775 3_775
Pd1 Au1 Pd2 118.654(7) . 3_775
Pd3 Au1 Pd2 86.034(8) . 3_775
Pd6 Au1 Pd2 176.680(7) . 3_775
Pd4 Au1 Pd5 60.696(7) . 3_775
Au1 Au1 Pd5 62.494(6) 3_775 3_775
Pd1 Au1 Pd5 120.750(8) . 3_775
Pd3 Au1 Pd5 177.535(7) . 3_775
Pd6 Au1 Pd5 91.376(8) . 3_775
Pd2 Au1 Pd5 91.911(8) 3_775 3_775
Pd4 Au1 Pd8 59.114(6) . .
Au1 Au1 Pd8 120.154(7) 3_775 .
Pd1 Au1 Pd8 123.431(7) . .
Pd3 Au1 Pd8 124.556(7) . .
Pd6 Au1 Pd8 64.428(7) . .
Pd2 Au1 Pd8 117.907(7) 3_775 .
Pd5 Au1 Pd8 57.685(6) 3_775 .
Pd4 Au1 Pd9 60.041(7) . .
Au1 Au1 Pd9 120.333(7) 3_775 .
Pd1 Au1 Pd9 118.562(7) . .
Pd3 Au1 Pd9 59.266(6) . .
Pd6 Au1 Pd9 119.349(7) . .
Pd2 Au1 Pd9 59.098(6) 3_775 .
Pd5 Au1 Pd9 120.688(7) 3_775 .
Pd8 Au1 Pd9 89.697(7) . .
Pd4 Au1 Pd7 89.064(7) . .
Au1 Au1 Pd7 178.552(8) 3_775 .
Pd1 Au1 Pd7 91.896(7) . .
Pd3 Au1 Pd7 63.614(7) . .
Pd6 Au1 Pd7 61.073(7) . .
Pd2 Au1 Pd7 117.521(7) 3_775 .
Pd5 Au1 Pd7 118.652(8) 3_775 .
Pd8 Au1 Pd7 60.972(7) . .
Pd9 Au1 Pd7 58.433(7) . .
Pd4 Au1 Pd2 121.770(7) . .
Au1 Au1 Pd2 60.069(6) 3_775 .
Pd1 Au1 Pd2 59.621(7) . .
Pd3 Au1 Pd2 118.912(7) . .
Pd6 Au1 Pd2 60.111(6) . .
Pd2 Au1 Pd2 121.336(6) 3_775 .
Pd5 Au1 Pd2 61.129(6) 3_775 .
Pd8 Au1 Pd2 91.531(7) . .
Pd9 Au1 Pd2 178.178(7) . .
Pd7 Au1 Pd2 121.136(7) . .
Pd4 Au1 Pd5 119.320(7) . .
Au1 Au1 Pd5 59.503(6) 3_775 .
Pd1 Au1 Pd5 58.133(6) . .
Pd3 Au1 Pd5 55.729(7) . .
Pd6 Au1 Pd5 117.130(7) . .
Pd2 Au1 Pd5 60.526(7) 3_775 .
Pd5 Au1 Pd5 121.997(6) 3_775 .
Pd8 Au1 Pd5 178.425(7) . .
Pd9 Au1 Pd5 89.260(7) . .
Pd7 Au1 Pd5 119.343(7) . .
Pd2 Au1 Pd5 89.540(7) . .
C4 Pd1 C13 94.19(12) . 3_775
C4 Pd1 C10 121.53(11) . .
C13 Pd1 C10 96.19(13) 3_775 .
C4 Pd1 Pd4 133.55(8) . 3_775
C13 Pd1 Pd4 47.17(8) 3_775 3_775
C10 Pd1 Pd4 91.80(7) . 3_775
C4 Pd1 Pd6 57.42(9) . .
C13 Pd1 Pd6 127.29(10) 3_775 .
C10 Pd1 Pd6 136.14(7) . .
Pd4 Pd1 Pd6 120.504(10) 3_775 .
C4 Pd1 Pd5 163.75(8) . .
C13 Pd1 Pd5 96.12(9) 3_775 .
C10 Pd1 Pd5 44.78(7) . .
Pd4 Pd1 Pd5 61.810(8) 3_775 .
Pd6 Pd1 Pd5 123.447(10) . .
C4 Pd1 Pd3 107.01(8) . .
C13 Pd1 Pd3 140.27(10) 3_775 .
C10 Pd1 Pd3 44.09(8) . .
Pd4 Pd1 Pd3 119.295(10) 3_775 .
Pd6 Pd1 Pd3 92.311(9) . .
Pd5 Pd1 Pd3 57.506(8) . .
C4 Pd1 Pd10 46.76(8) . .
C13 Pd1 Pd10 134.55(8) 3_775 .
C10 Pd1 Pd10 89.51(7) . .
Pd4 Pd1 Pd10 177.681(10) 3_775 .
Pd6 Pd1 Pd10 57.386(7) . .
Pd5 Pd1 Pd10 118.164(10) . .
Pd3 Pd1 Pd10 60.665(8) . .
C4 Pd1 Au1 116.00(9) . .
C13 Pd1 Au1 137.54(9) 3_775 .
C10 Pd1 Au1 92.54(8) . .
Pd4 Pd1 Au1 91.202(9) 3_775 .
Pd6 Pd1 Au1 60.732(6) . .
Pd5 Pd1 Au1 62.745(7) . .
Pd3 Pd1 Au1 60.408(7) . .
Pd10 Pd1 Au1 86.833(8) . .
C4 Pd1 Pd2 100.21(8) . .
C13 Pd1 Pd2 85.88(10) 3_775 .
C10 Pd1 Pd2 137.81(7) . .
Pd4 Pd1 Pd2 59.365(8) 3_775 .
Pd6 Pd1 Pd2 61.154(8) . .
Pd5 Pd1 Pd2 93.038(9) . .
Pd3 Pd1 Pd2 121.358(9) . .
Pd10 Pd1 Pd2 118.494(10) . .
Au1 Pd1 Pd2 61.022(7) . .
C12 Pd2 C1 87.42(12) 3_775 .
C12 Pd2 Pd15 41.07(12) 3_775 3_775
C1 Pd2 Pd15 88.01(10) . 3_775
C12 Pd2 Pd4 90.66(10) 3_775 3_775
C1 Pd2 Pd4 132.42(7) . 3_775
Pd15 Pd2 Pd4 119.60(7) 3_775 3_775
C12 Pd2 Pd12 94.38(10) 3_775 .
C1 Pd2 Pd12 46.69(7) . .
Pd15 Pd2 Pd12 65.43(7) 3_775 .
Pd4 Pd2 Pd12 174.789(11) 3_775 .
C12 Pd2 Pd9 44.60(9) 3_775 3_775
C1 Pd2 Pd9 131.98(8) . 3_775
Pd15 Pd2 Pd9 58.78(7) 3_775 3_775
Pd4 Pd2 Pd9 60.955(8) 3_775 3_775
Pd12 Pd2 Pd9 123.932(10) . 3_775
C12 Pd2 Pd1 136.63(10) 3_775 .
C1 Pd2 Pd1 92.09(8) . .
Pd15 Pd2 Pd1 177.70(7) 3_775 .
Pd4 Pd2 Pd1 58.827(8) 3_775 .
Pd12 Pd2 Pd1 116.192(10) . .
Pd9 Pd2 Pd1 119.744(10) 3_775 .
C12 Pd2 Au1 104.09(10) 3_775 3_775
C1 Pd2 Au1 163.91(8) . 3_775
Pd15 Pd2 Au1 93.35(7) 3_775 3_775
Pd4 Pd2 Au1 59.796(7) 3_775 3_775
Pd12 Pd2 Au1 119.985(9) . 3_775
Pd9 Pd2 Au1 60.760(7) 3_775 3_775
Pd1 Pd2 Au1 87.183(8) . 3_775
C12 Pd2 Pd6 136.95(9) 3_775 .
C1 Pd2 Pd6 49.54(8) . .
Pd15 Pd2 Pd6 122.81(7) 3_775 .
Pd4 Pd2 Pd6 117.499(9) 3_775 .
Pd12 Pd2 Pd6 57.584(7) . .
Pd9 Pd2 Pd6 178.257(10) 3_775 .
Pd1 Pd2 Pd6 58.686(8) . .
Au1 Pd2 Pd6 117.936(9) 3_775 .
C12 Pd2 Au1 159.04(10) 3_775 .
C1 Pd2 Au1 107.44(8) . .
Pd15 Pd2 Au1 122.78(7) 3_775 .
Pd4 Pd2 Au1 89.893(8) 3_775 .
Pd12 Pd2 Au1 85.895(8) . .
Pd9 Pd2 Au1 119.392(9) 3_775 .
Pd1 Pd2 Au1 59.358(6) . .
Au1 Pd2 Au1 58.664(6) 3_775 .
Pd6 Pd2 Au1 59.359(7) . .
C12 Pd2 Pd5 103.45(10) 3_775 3_775
C1 Pd2 Pd5 105.55(8) . 3_775
Pd15 Pd2 Pd5 63.86(7) 3_775 3_775
Pd4 Pd2 Pd5 121.022(9) 3_775 3_775
Pd12 Pd2 Pd5 59.023(7) . 3_775
Pd9 Pd2 Pd5 90.595(9) 3_775 3_775
Pd1 Pd2 Pd5 118.289(10) . 3_775
Au1 Pd2 Pd5 61.226(7) 3_775 3_775
Pd6 Pd2 Pd5 89.648(9) . 3_775
Au1 Pd2 Pd5 58.932(6) . 3_775
C10 Pd3 C11 93.14(13) . .
C10 Pd3 Pd13 135.56(10) . .
C11 Pd3 Pd13 48.68(8) . .
C10 Pd3 Pd5 48.57(9) . .
C11 Pd3 Pd5 132.20(9) . .
Pd13 Pd3 Pd5 137.829(11) . .
C10 Pd3 Pd1 59.41(10) . .
C11 Pd3 Pd1 129.43(8) . .
Pd13 Pd3 Pd1 159.616(11) . .
Pd5 Pd3 Pd1 61.161(8) . .
C10 Pd3 Pd9 141.00(9) . .
C11 Pd3 Pd9 107.06(8) . .
Pd13 Pd3 Pd9 58.904(8) . .
Pd5 Pd3 Pd9 95.133(9) . .
Pd1 Pd3 Pd9 120.996(10) . .
C10 Pd3 Pd15 89.64(12) . .
C11 Pd3 Pd15 91.37(11) . .
Pd13 Pd3 Pd15 72.43(7) . .
Pd5 Pd3 Pd15 65.46(7) . .
Pd1 Pd3 Pd15 126.27(6) . .
Pd9 Pd3 Pd15 57.68(6) . .
C10 Pd3 Au1 103.90(9) . .
C11 Pd3 Au1 162.74(9) . .
Pd13 Pd3 Au1 116.554(9) . .
Pd5 Pd3 Au1 63.945(7) . .
Pd1 Pd3 Au1 60.233(6) . .
Pd9 Pd3 Au1 60.831(7) . .
Pd15 Pd3 Au1 91.51(6) . .
C10 Pd3 Pd10 99.61(10) . .
C11 Pd3 Pd10 88.09(9) . .
Pd13 Pd3 Pd10 100.504(10) . .
Pd5 Pd3 Pd10 121.099(10) . .
Pd1 Pd3 Pd10 59.946(7) . .
Pd9 Pd3 Pd10 113.742(10) . .
Pd15 Pd3 Pd10 170.75(7) . .
Au1 Pd3 Pd10 86.352(9) . .
C10 Pd3 Pd7 148.58(11) . .
C11 Pd3 Pd7 104.92(9) . .
Pd13 Pd3 Pd7 73.511(8) . .
Pd5 Pd3 Pd7 122.577(9) . .
Pd1 Pd3 Pd7 89.496(9) . .
Pd9 Pd3 Pd7 57.271(7) . .
Pd15 Pd3 Pd7 114.91(6) . .
Au1 Pd3 Pd7 58.633(6) . .
Pd10 Pd3 Pd7 56.489(8) . .
C7 Pd4 C13 95.57(13) . .
C7 Pd4 Pd1 128.38(8) . 3_775
C13 Pd4 Pd1 48.64(9) . 3_775
C7 Pd4 Pd2 168.51(8) . 3_775
C13 Pd4 Pd2 88.61(10) . 3_775
Pd1 Pd4 Pd2 61.812(8) 3_775 3_775
C7 Pd4 Pd11 48.71(8) . .
C13 Pd4 Pd11 131.89(9) . .
Pd1 Pd4 Pd11 176.039(11) 3_775 .
Pd2 Pd4 Pd11 121.396(10) 3_775 .
C7 Pd4 Pd8 59.59(9) . .
C13 Pd4 Pd8 137.46(10) . .
Pd1 Pd4 Pd8 118.218(10) 3_775 .
Pd2 Pd4 Pd8 122.876(10) 3_775 .
Pd11 Pd4 Pd8 58.388(8) . .
C7 Pd4 Au1 119.80(9) . .
C13 Pd4 Au1 137.89(9) . .
Pd1 Pd4 Au1 89.717(9) 3_775 .
Pd2 Pd4 Au1 61.408(7) 3_775 .
Pd11 Pd4 Au1 90.106(8) . .
Pd8 Pd4 Au1 61.469(7) . .
C7 Pd4 Pd9 109.47(8) . .
C13 Pd4 Pd9 130.57(10) . .
Pd1 Pd4 Pd9 122.050(10) 3_775 .
Pd2 Pd4 Pd9 60.278(8) 3_775 .
Pd11 Pd4 Pd9 61.119(8) . .
Pd8 Pd4 Pd9 91.637(9) . .
Au1 Pd4 Pd9 61.067(7) . .
C7 Pd4 Pd5 96.88(9) . 3_775
C13 Pd4 Pd5 95.62(10) . 3_775
Pd1 Pd4 Pd5 59.884(8) 3_775 3_775
Pd2 Pd4 Pd5 93.341(9) 3_775 3_775
Pd11 Pd4 Pd5 116.734(10) . 3_775
Pd8 Pd4 Pd5 58.351(7) . 3_775
Au1 Pd4 Pd5 60.495(7) . 3_775
Pd9 Pd4 Pd5 121.513(9) . 3_775
C10 Pd5 C9 93.53(13) . 3_775
C10 Pd5 Pd3 47.72(9) . .
C9 Pd5 Pd3 123.94(8) 3_775 .
C10 Pd5 Pd8 132.20(9) . 3_775
C9 Pd5 Pd8 56.63(8) 3_775 3_775
Pd3 Pd5 Pd8 179.288(11) . 3_775
C10 Pd5 Pd1 59.32(10) . .
C9 Pd5 Pd1 139.39(8) 3_775 .
Pd3 Pd5 Pd1 61.334(8) . .
Pd8 Pd5 Pd1 117.967(10) 3_775 .
C10 Pd5 Pd12 126.94(10) . 3_775
C9 Pd5 Pd12 45.53(8) 3_775 3_775
Pd3 Pd5 Pd12 120.935(10) . 3_775
Pd8 Pd5 Pd12 59.744(8) 3_775 3_775
Pd1 Pd5 Pd12 173.586(10) . 3_775
C10 Pd5 Au1 147.15(10) . 3_775
C9 Pd5 Au1 114.24(8) 3_775 3_775
Pd3 Pd5 Au1 118.321(9) . 3_775
Pd8 Pd5 Au1 61.317(7) 3_775 3_775
Pd1 Pd5 Au1 87.827(9) . 3_775
Pd12 Pd5 Au1 85.893(8) 3_775 3_775
C10 Pd5 Pd4 99.46(10) . 3_775
C9 Pd5 Pd4 103.05(8) 3_775 3_775
Pd3 Pd5 Pd4 119.621(10) . 3_775
Pd8 Pd5 Pd4 59.676(8) 3_775 3_775
Pd1 Pd5 Pd4 58.309(7) . 3_775
Pd12 Pd5 Pd4 118.900(9) 3_775 3_775
Au1 Pd5 Pd4 58.810(6) 3_775 3_775
C10 Pd5 Pd2 132.59(9) . 3_775
C9 Pd5 Pd2 103.24(8) 3_775 3_775
Pd3 Pd5 Pd2 87.305(9) . 3_775
Pd8 Pd5 Pd2 92.970(9) 3_775 3_775
Pd1 Pd5 Pd2 117.367(10) . 3_775
Pd12 Pd5 Pd2 57.996(8) 3_775 3_775
Au1 Pd5 Pd2 59.939(7) 3_775 3_775
Pd4 Pd5 Pd2 118.697(9) 3_775 3_775
C10 Pd5 Au1 100.00(9) . .
C9 Pd5 Au1 161.48(8) 3_775 .
Pd3 Pd5 Au1 60.326(7) . .
Pd8 Pd5 Au1 119.297(9) 3_775 .
Pd1 Pd5 Au1 59.122(7) . .
Pd12 Pd5 Au1 116.002(9) 3_775 .
Au1 Pd5 Au1 58.005(6) 3_775 .
Pd4 Pd5 Au1 87.225(8) 3_775 .
Pd2 Pd5 Au1 58.249(6) 3_775 .
C10 Pd5 Pd15 84.64(12) . .
C9 Pd5 Pd15 82.28(10) 3_775 .
Pd3 Pd5 Pd15 59.27(6) . .
Pd8 Pd5 Pd15 121.41(6) 3_775 .
Pd1 Pd5 Pd15 120.29(6) . .
Pd12 Pd5 Pd15 61.67(6) 3_775 .
Au1 Pd5 Pd15 114.94(6) 3_775 .
Pd4 Pd5 Pd15 172.97(6) 3_775 .
Pd2 Pd5 Pd15 55.01(6) 3_775 .
Au1 Pd5 Pd15 86.44(6) . .
C8 Pd6 C1 96.83(11) . .
C8 Pd6 C4 90.29(11) . .
C1 Pd6 C4 90.66(10) . .
C8 Pd6 Pd10 82.57(8) . .
C1 Pd6 Pd10 137.63(7) . .
C4 Pd6 Pd10 47.09(7) . .
C8 Pd6 Pd12 98.52(8) . .
C1 Pd6 Pd12 47.50(7) . .
C4 Pd6 Pd12 137.85(7) . .
Pd10 Pd6 Pd12 174.725(11) . .
C8 Pd6 Pd14 46.31(8) . .
C1 Pd6 Pd14 107.84(8) . .
C4 Pd6 Pd14 133.43(7) . .
Pd10 Pd6 Pd14 102.008(10) . .
Pd12 Pd6 Pd14 75.398(9) . .
C8 Pd6 Pd1 135.04(8) . .
C1 Pd6 Pd1 92.79(8) . .
C4 Pd6 Pd1 45.66(7) . .
Pd10 Pd6 Pd1 61.793(8) . .
Pd12 Pd6 Pd1 119.545(10) . .
Pd14 Pd6 Pd1 159.250(11) . .
C8 Pd6 Au1 150.83(8) . .
C1 Pd6 Au1 107.96(8) . .
C4 Pd6 Au1 104.23(7) . .
Pd10 Pd6 Au1 88.983(9) . .
Pd12 Pd6 Au1 87.607(8) . .
Pd14 Pd6 Au1 109.516(9) . .
Pd1 Pd6 Au1 60.244(7) . .
C8 Pd6 Pd2 145.71(8) . .
C1 Pd6 Pd2 48.90(8) . .
C4 Pd6 Pd2 91.13(7) . .
Pd10 Pd6 Pd2 121.903(10) . .
Pd12 Pd6 Pd2 59.469(8) . .
Pd14 Pd6 Pd2 133.345(10) . .
Pd1 Pd6 Pd2 60.160(7) . .
Au1 Pd6 Pd2 60.530(7) . .
C8 Pd6 Pd7 92.28(8) . .
C1 Pd6 Pd7 161.78(7) . .
C4 Pd6 Pd7 105.09(7) . .
Pd10 Pd6 Pd7 59.195(8) . .
Pd12 Pd6 Pd7 115.550(9) . .
Pd14 Pd6 Pd7 67.870(9) . .
Pd1 Pd6 Pd7 91.840(9) . .
Au1 Pd6 Pd7 59.776(6) . .
Pd2 Pd6 Pd7 120.259(10) . .
C8 Pd6 Pd8 101.76(8) . .
C1 Pd6 Pd8 104.08(7) . .
C4 Pd6 Pd8 159.53(7) . .
Pd10 Pd6 Pd8 117.596(10) . .
Pd12 Pd6 Pd8 57.136(8) . .
Pd14 Pd6 Pd8 55.487(7) . .
Pd1 Pd6 Pd8 118.217(9) . .
Au1 Pd6 Pd8 57.991(7) . .
Pd2 Pd6 Pd8 88.137(9) . .
Pd7 Pd6 Pd8 58.441(7) . .
C5 Pd7 C6 91.90(12) . .
C5 Pd7 Pd11 137.27(9) . .
C6 Pd7 Pd11 46.37(8) . .
C5 Pd7 Pd10 46.35(9) . .
C6 Pd7 Pd10 137.28(8) . .
Pd11 Pd7 Pd10 176.331(11) . .
C5 Pd7 Pd9 129.90(10) . .
C6 Pd7 Pd9 80.30(8) . .
Pd11 Pd7 Pd9 61.844(8) . .
Pd10 Pd7 Pd9 116.802(10) . .
C5 Pd7 Au1 133.40(9) . .
C6 Pd7 Au1 132.48(8) . .
Pd11 Pd7 Au1 89.219(8) . .
Pd10 Pd7 Au1 87.197(8) . .
Pd9 Pd7 Au1 60.768(7) . .
C5 Pd7 Pd6 90.49(9) . .
C6 Pd7 Pd6 150.12(8) . .
Pd11 Pd7 Pd6 120.488(10) . .
Pd10 Pd7 Pd6 56.754(8) . .
Pd9 Pd7 Pd6 119.760(9) . .
Au1 Pd7 Pd6 59.151(7) . .
C5 Pd7 Pd8 139.93(10) . .
C6 Pd7 Pd8 97.41(8) . .
Pd11 Pd7 Pd8 57.303(8) . .
Pd10 Pd7 Pd8 119.900(10) . .
Pd9 Pd7 Pd8 90.137(9) . .
Au1 Pd7 Pd8 59.420(7) . .
Pd6 Pd7 Pd8 63.188(7) . .
C5 Pd7 Pd3 88.49(9) . .
C6 Pd7 Pd3 123.48(8) . .
Pd11 Pd7 Pd3 119.633(9) . .
Pd10 Pd7 Pd3 58.811(7) . .
Pd9 Pd7 Pd3 58.010(8) . .
Au1 Pd7 Pd3 57.754(6) . .
Pd6 Pd7 Pd3 86.347(8) . .
Pd8 Pd7 Pd3 117.149(9) . .
C5 Pd7 Pd14 87.44(10) . .
C6 Pd7 Pd14 96.88(8) . .
Pd11 Pd7 Pd14 89.031(9) . .
Pd10 Pd7 Pd14 90.714(9) . .
Pd9 Pd7 Pd14 142.451(10) . .
Au1 Pd7 Pd14 98.411(8) . .
Pd6 Pd7 Pd14 53.480(7) . .
Pd8 Pd7 Pd14 52.834(7) . .
Pd3 Pd7 Pd14 139.547(10) . .
C2 Pd8 C9 92.29(11) . .
C2 Pd8 C7 91.43(11) . .
C9 Pd8 C7 95.25(10) . .
C2 Pd8 Pd14 47.99(8) . .
C9 Pd8 Pd14 106.14(7) . .
C7 Pd8 Pd14 133.58(7) . .
C2 Pd8 Pd11 85.39(8) . .
C9 Pd8 Pd11 142.30(7) . .
C7 Pd8 Pd11 47.33(7) . .
Pd14 Pd8 Pd11 100.024(9) . .
C2 Pd8 Pd5 139.55(8) . 3_775
C9 Pd8 Pd5 47.43(7) . 3_775
C7 Pd8 Pd5 89.35(7) . 3_775
Pd14 Pd8 Pd5 135.117(11) . 3_775
Pd11 Pd8 Pd5 122.630(10) . 3_775
C2 Pd8 Pd12 95.04(8) . .
C9 Pd8 Pd12 45.10(7) . .
C7 Pd8 Pd12 139.95(7) . .
Pd14 Pd8 Pd12 75.049(8) . .
Pd11 Pd8 Pd12 172.595(11) . .
Pd5 Pd8 Pd12 61.030(8) 3_775 .
C2 Pd8 Pd4 135.25(8) . .
C9 Pd8 Pd4 97.82(7) . .
C7 Pd8 Pd4 44.41(7) . .
Pd14 Pd8 Pd4 155.854(11) . .
Pd11 Pd8 Pd4 60.664(8) . .
Pd5 Pd8 Pd4 61.971(8) 3_775 .
Pd12 Pd8 Pd4 122.443(10) . .
C2 Pd8 Au1 155.86(8) . .
C9 Pd8 Au1 105.37(7) . .
C7 Pd8 Au1 102.95(7) . .
Pd14 Pd8 Au1 109.988(9) . .
Pd11 Pd8 Au1 90.213(8) . .
Pd5 Pd8 Au1 60.997(7) 3_775 .
Pd12 Pd8 Au1 86.392(8) . .
Pd4 Pd8 Au1 59.417(7) . .
C2 Pd8 Pd7 98.35(8) . .
C9 Pd8 Pd7 157.58(7) . .
C7 Pd8 Pd7 104.10(7) . .
Pd14 Pd8 Pd7 68.215(9) . .
Pd11 Pd8 Pd7 58.781(7) . .
Pd5 Pd8 Pd7 120.599(10) 3_775 .
Pd12 Pd8 Pd7 113.901(9) . .
Pd4 Pd8 Pd7 88.448(9) . .
Au1 Pd8 Pd7 59.607(6) . .
C2 Pd8 Pd6 103.80(8) . .
C9 Pd8 Pd6 99.97(7) . .
C7 Pd8 Pd6 157.90(7) . .
Pd14 Pd8 Pd6 56.409(8) . .
Pd11 Pd8 Pd6 117.150(9) . .
Pd5 Pd8 Pd6 89.243(9) 3_775 .
Pd12 Pd8 Pd6 55.555(7) . .
Pd4 Pd8 Pd6 116.961(10) . .
Au1 Pd8 Pd6 57.580(6) . .
Pd7 Pd8 Pd6 58.372(8) . .
C12 Pd9 C3 94.87(12) . .
C12 Pd9 Pd13 104.66(10) . .
C3 Pd9 Pd13 46.64(8) . .
C12 Pd9 Pd15 41.16(12) . .
C3 Pd9 Pd15 92.50(11) . .
Pd13 Pd9 Pd15 73.53(7) . .
C12 Pd9 Pd7 162.17(10) . .
C3 Pd9 Pd7 98.37(8) . .
Pd13 Pd9 Pd7 76.521(9) . .
Pd15 Pd9 Pd7 125.90(7) . .
C12 Pd9 Pd2 44.96(9) . 3_775
C3 Pd9 Pd2 139.83(8) . 3_775
Pd13 Pd9 Pd2 130.822(10) . 3_775
Pd15 Pd9 Pd2 58.96(7) . 3_775
Pd7 Pd9 Pd2 120.929(10) . 3_775
C12 Pd9 Pd3 100.46(10) . .
C3 Pd9 Pd3 104.25(8) . .
Pd13 Pd9 Pd3 57.700(8) . .
Pd15 Pd9 Pd3 61.23(7) . .
Pd7 Pd9 Pd3 64.718(8) . .
Pd2 Pd9 Pd3 86.961(9) 3_775 .
C12 Pd9 Pd4 89.11(10) . .
C3 Pd9 Pd4 135.48(8) . .
Pd13 Pd9 Pd4 166.087(11) . .
Pd15 Pd9 Pd4 117.59(7) . .
Pd7 Pd9 Pd4 89.776(9) . .
Pd2 Pd9 Pd4 58.764(8) 3_775 .
Pd3 Pd9 Pd4 118.579(10) . .
C12 Pd9 Pd11 133.92(10) . .
C3 Pd9 Pd11 88.93(8) . .
Pd13 Pd9 Pd11 110.790(10) . .
Pd15 Pd9 Pd11 174.98(7) . .
Pd7 Pd9 Pd11 58.542(8) . .
Pd2 Pd9 Pd11 117.343(9) 3_775 .
Pd3 Pd9 Pd11 123.023(10) . .
Pd4 Pd9 Pd11 58.580(7) . .
C12 Pd9 Au1 103.83(9) . .
C3 Pd9 Au1 157.18(8) . .
Pd13 Pd9 Au1 114.549(9) . .
Pd15 Pd9 Au1 93.07(7) . .
Pd7 Pd9 Au1 60.799(6) . .
Pd2 Pd9 Au1 60.142(7) 3_775 .
Pd3 Pd9 Au1 59.903(7) . .
Pd4 Pd9 Au1 58.892(6) . .
Pd11 Pd9 Au1 87.433(8) . .
C5 Pd10 C4 149.94(13) . .
C5 Pd10 P1 96.88(9) . .
C4 Pd10 P1 95.32(8) . .
C5 Pd10 Pd6 97.51(9) . .
C4 Pd10 Pd6 59.33(8) . .
P1 Pd10 Pd6 146.96(2) . .
C5 Pd10 Pd7 47.69(9) . .
C4 Pd10 Pd7 121.70(8) . .
P1 Pd10 Pd7 142.36(2) . .
Pd6 Pd10 Pd7 64.051(8) . .
C5 Pd10 Pd1 141.57(9) . .
C4 Pd10 Pd1 46.57(8) . .
P1 Pd10 Pd1 118.71(2) . .
Pd6 Pd10 Pd1 60.820(8) . .
Pd7 Pd10 Pd1 94.073(9) . .
C5 Pd10 Pd3 94.01(10) . .
C4 Pd10 Pd3 105.55(8) . .
P1 Pd10 Pd3 114.83(2) . .
Pd6 Pd10 Pd3 93.624(9) . .
Pd7 Pd10 Pd3 64.700(8) . .
Pd1 Pd10 Pd3 59.390(8) . .
C6 Pd11 C7 163.95(12) . .
C6 Pd11 P3 97.73(9) . .
C7 Pd11 P3 93.74(9) . .
C6 Pd11 Pd8 104.96(9) . .
C7 Pd11 Pd8 60.36(8) . .
P3 Pd11 Pd8 148.46(2) . .
C6 Pd11 Pd7 48.17(9) . .
C7 Pd11 Pd7 121.41(8) . .
P3 Pd11 Pd7 144.84(2) . .
Pd8 Pd11 Pd7 63.917(8) . .
C6 Pd11 Pd4 135.09(9) . .
C7 Pd11 Pd4 46.11(8) . .
P3 Pd11 Pd4 115.37(2) . .
Pd8 Pd11 Pd4 60.947(8) . .
Pd7 Pd11 Pd4 91.456(9) . .
C6 Pd11 Pd9 79.68(9) . .
C7 Pd11 Pd9 106.08(8) . .
P3 Pd11 Pd9 113.01(2) . .
Pd8 Pd11 Pd9 92.653(9) . .
Pd7 Pd11 Pd9 59.615(7) . .
Pd4 Pd11 Pd9 60.300(8) . .
C9 Pd12 C1 162.02(12) . .
C9 Pd12 P4 97.08(9) . .
C1 Pd12 P4 94.78(9) . .
C9 Pd12 Pd6 123.14(9) . .
C1 Pd12 Pd6 52.95(8) . .
P4 Pd12 Pd6 134.57(2) . .
C9 Pd12 Pd8 56.89(9) . .
C1 Pd12 Pd8 119.52(8) . .
P4 Pd12 Pd8 138.49(2) . .
Pd6 Pd12 Pd8 67.309(8) . .
C9 Pd12 Pd2 110.75(9) . .
C1 Pd12 Pd2 51.27(8) . .
P4 Pd12 Pd2 125.03(3) . .
Pd6 Pd12 Pd2 62.947(8) . .
Pd8 Pd12 Pd2 95.779(9) . .
C9 Pd12 Pd5 48.08(9) . 3_775
C1 Pd12 Pd5 114.06(8) . 3_775
P4 Pd12 Pd5 129.47(3) . 3_775
Pd6 Pd12 Pd5 95.111(10) . 3_775
Pd8 Pd12 Pd5 59.225(7) . 3_775
Pd2 Pd12 Pd5 62.981(8) . 3_775
C9 Pd12 Pd15 84.03(11) . 3_775
C1 Pd12 Pd15 84.33(10) . 3_775
P4 Pd12 Pd15 81.85(7) . 3_775
Pd6 Pd12 Pd15 119.27(6) . 3_775
Pd8 Pd12 Pd15 121.41(6) . 3_775
Pd2 Pd12 Pd15 56.51(6) . 3_775
Pd5 Pd12 Pd15 62.19(6) 3_775 3_775
C3 Pd13 C11 160.80(12) . .
C3 Pd13 P2 99.23(9) . .
C11 Pd13 P2 94.96(9) . .
C3 Pd13 Pd3 114.54(9) . .
C11 Pd13 Pd3 49.60(8) . .
P2 Pd13 Pd3 144.36(2) . .
C3 Pd13 Pd9 51.25(9) . .
C11 Pd13 Pd9 112.42(8) . .
P2 Pd13 Pd9 149.68(2) . .
Pd3 Pd13 Pd9 63.395(8) . .
C3 Pd13 Pd15 80.94(11) . .
C11 Pd13 Pd15 80.49(10) . .
P2 Pd13 Pd15 123.14(6) . .
Pd3 Pd13 Pd15 56.03(6) . .
Pd9 Pd13 Pd15 53.54(5) . .
C8 Pd14 C2 163.14(12) . .
C8 Pd14 P5 99.66(9) . .
C2 Pd14 P5 95.48(8) . .
C8 Pd14 Pd8 118.15(9) . .
C2 Pd14 Pd8 48.57(8) . .
P5 Pd14 Pd8 141.35(2) . .
C8 Pd14 Pd6 50.10(9) . .
C2 Pd14 Pd6 115.94(8) . .
P5 Pd14 Pd6 148.18(2) . .
Pd8 Pd14 Pd6 68.104(8) . .
C8 Pd14 Pd7 87.69(9) . .
C2 Pd14 Pd7 91.44(8) . .
P5 Pd14 Pd7 119.05(2) . .
Pd8 Pd14 Pd7 58.951(8) . .
Pd6 Pd14 Pd7 58.651(8) . .
C45 Pd15 Pd9 153.32(16) 3_775 .
C45 Pd15 Pd2 144.20(16) 3_775 3_775
Pd9 Pd15 Pd2 62.26(7) . 3_775
C45 Pd15 Pd3 111.71(16) 3_775 .
Pd9 Pd15 Pd3 61.10(7) . .
Pd2 Pd15 Pd3 88.65(9) 3_775 .
C45 Pd15 Pd12 86.61(13) 3_775 3_775
Pd9 Pd15 Pd12 120.06(11) . 3_775
Pd2 Pd15 Pd12 58.06(6) 3_775 3_775
Pd3 Pd15 Pd12 111.42(11) . 3_775
C45 Pd15 Pd5 105.77(15) 3_775 .
Pd9 Pd15 Pd5 90.93(9) . .
Pd2 Pd15 Pd5 61.13(6) 3_775 .
Pd3 Pd15 Pd5 55.27(6) . .
Pd12 Pd15 Pd5 56.14(6) 3_775 .
C45 Pd15 Pd13 101.55(14) 3_775 .
Pd9 Pd15 Pd13 52.93(6) . .
Pd2 Pd15 Pd13 114.02(10) 3_775 .
Pd3 Pd15 Pd13 51.54(5) . .
Pd12 Pd15 Pd13 162.80(12) 3_775 .
Pd5 Pd15 Pd13 106.78(10) . .
C102 P1 C101 104.10(15) . .
C102 P1 C103 103.75(16) . .
C101 P1 C103 103.80(15) . .
C102 P1 Pd10 112.37(11) . .
C101 P1 Pd10 114.79(10) . .
C103 P1 Pd10 116.62(11) . .
C23 P2 C21 102.49(15) . .
C23 P2 C22 104.71(16) . .
C21 P2 C22 105.66(17) . .
C23 P2 Pd13 117.51(11) . .
C21 P2 Pd13 110.84(11) . .
C22 P2 Pd13 114.36(11) . .
C32 P3 C33 104.88(16) . .
C32 P3 C31 103.12(15) . .
C33 P3 C31 102.72(16) . .
C32 P3 Pd11 112.32(11) . .
C33 P3 Pd11 115.48(11) . .
C31 P3 Pd11 116.81(11) . .
C43 P4 C41 104.66(18) . .
C43 P4 C42 101.31(19) . .
C41 P4 C42 101.82(19) . .
C43 P4 Pd12 115.35(13) . .
C41 P4 Pd12 115.89(12) . .
C42 P4 Pd12 115.81(14) . .
C51 P5 C53 102.17(17) . .
C51 P5 C52 104.72(15) . .
C53 P5 C52 103.97(17) . .
C51 P5 Pd14 112.66(11) . .
C53 P5 Pd14 117.07(12) . .
C52 P5 Pd14 114.74(11) . .
O1 C1 Pd12 144.9(2) . .
O1 C1 Pd2 124.3(2) . .
Pd12 C1 Pd2 82.03(10) . .
O1 C1 Pd6 123.2(2) . .
Pd12 C1 Pd6 79.55(10) . .
Pd2 C1 Pd6 81.55(10) . .
O2 C2 Pd14 144.8(2) . .
O2 C2 Pd8 131.3(2) . .
Pd14 C2 Pd8 83.44(11) . .
O3 C3 Pd13 148.4(2) . .
O3 C3 Pd9 129.3(2) . .
Pd13 C3 Pd9 82.11(11) . .
O4 C4 Pd1 136.6(2) . .
O4 C4 Pd10 134.7(2) . .
Pd1 C4 Pd10 86.67(12) . .
O4 C4 Pd6 120.7(2) . .
Pd1 C4 Pd6 76.93(10) . .
Pd10 C4 Pd6 73.59(9) . .
O5 C5 Pd10 139.9(3) . .
O5 C5 Pd7 133.3(3) . .
Pd10 C5 Pd7 85.95(12) . .
O6 C6 Pd11 143.1(2) . .
O6 C6 Pd7 131.5(2) . .
Pd11 C6 Pd7 85.46(11) . .
O7 C7 Pd4 136.8(2) . .
O7 C7 Pd11 136.8(2) . .
Pd4 C7 Pd11 85.18(11) . .
O7 C7 Pd8 119.6(2) . .
Pd4 C7 Pd8 76.00(10) . .
Pd11 C7 Pd8 72.30(9) . .
O8 C8 Pd14 147.9(3) . .
O8 C8 Pd6 128.4(2) . .
Pd14 C8 Pd6 83.60(12) . .
O9 C9 Pd12 142.7(2) . .
O9 C9 Pd5 128.0(2) . 3_775
Pd12 C9 Pd5 86.39(11) . 3_775
O9 C9 Pd8 120.1(2) . .
Pd12 C9 Pd8 78.01(10) . .
Pd5 C9 Pd8 75.94(10) 3_775 .
O10 C10 Pd3 137.4(3) . .
O10 C10 Pd5 137.1(3) . .
Pd3 C10 Pd5 83.71(12) . .
O10 C10 Pd1 118.1(3) . .
Pd3 C10 Pd1 76.50(11) . .
Pd5 C10 Pd1 75.90(11) . .
O11 C11 Pd13 144.0(2) . .
O11 C11 Pd3 134.1(2) . .
Pd13 C11 Pd3 81.72(11) . .
O12 C12 Pd9 132.7(3) . .
O12 C12 Pd2 136.9(3) . 3_775
Pd9 C12 Pd2 90.44(13) . 3_775
O13 C13 Pd4 139.6(3) . .
O13 C13 Pd1 135.9(3) . 3_775
Pd4 C13 Pd1 84.18(12) . 3_775
C24 C21 P2 112.1(3) . .
C25 C22 P2 116.4(2) . .
C26 C23 P2 112.8(2) . .
C34 C31 P3 114.4(2) . .
C35 C32 P3 111.9(2) . .
C36 C33 P3 116.8(2) . .
C44 C41 P4 114.2(3) . .
C45 C42 P4 113.1(3) . .
C46 C43 P4 115.5(3) . .
C54 C51 P5 114.5(2) . .
C55 C52 P5 116.7(2) . .
C56 C53 P5 113.5(3) . .
C104 C101 P1 117.9(2) . .
C105 C102 P1 113.0(2) . .
C106 C103 P1 115.3(2) . .

loop_
_geom_bond_atom_site_label_1
_geom_bond_atom_site_label_2
_geom_bond_distance
_geom_bond_site_symmetry_2
Au1 Pd4 2.8070(2) .
Au1 Au1 2.8107(2) 3_775
Au1 Pd1 2.8380(3) .
Au1 Pd3 2.8429(2) .
Au1 Pd6 2.8517(3) .
Au1 Pd2 2.8517(3) 3_775
Au1 Pd5 2.8558(2) 3_775
Au1 Pd8 2.8646(3) .
Au1 Pd9 2.8692(3) .
Au1 Pd7 2.8701(2) .
Au1 Pd2 2.8856(3) .
Au1 Pd5 2.9395(3) .
Pd1 C4 2.058(3) .
Pd1 C13 2.084(3) 3_775
Pd1 C10 2.490(4) .
Pd1 Pd4 2.7625(3) 3_775
Pd1 Pd6 2.8027(3) .
Pd1 Pd5 2.8082(3) .
Pd1 Pd3 2.8129(3) .
Pd1 Pd10 2.8289(3) .
Pd1 Pd2 2.8457(3) .
Pd2 C12 1.994(3) 3_775
Pd2 C1 2.189(3) .
Pd2 Pd15 2.731(3) 3_775
Pd2 Pd4 2.7780(3) 3_775
Pd2 Pd12 2.7793(3) .
Pd2 Pd9 2.8215(3) 3_775
Pd2 Au1 2.8519(3) 3_775
Pd2 Pd6 2.8736(3) .
Pd2 Pd5 2.9197(3) 3_775
Pd3 C10 2.013(3) .
Pd3 C11 2.055(3) .
Pd3 Pd13 2.6701(3) .
Pd3 Pd5 2.7040(3) .
Pd3 Pd9 2.8244(3) .
Pd3 Pd15 2.828(3) .
Pd3 Pd10 2.8492(3) .
Pd3 Pd7 3.0112(3) .
Pd4 C7 2.018(3) .
Pd4 C13 2.037(3) .
Pd4 Pd1 2.7624(3) 3_775
Pd4 Pd2 2.7779(3) 3_775
Pd4 Pd11 2.7905(3) .
Pd4 Pd8 2.7982(3) .
Pd4 Pd9 2.8404(3) .
Pd4 Pd5 2.8614(3) 3_775
Pd5 C10 2.040(3) .
Pd5 C9 2.095(3) 3_775
Pd5 Pd8 2.7597(3) 3_775
Pd5 Pd12 2.8100(3) 3_775
Pd5 Au1 2.8557(2) 3_775
Pd5 Pd4 2.8615(3) 3_775
Pd5 Pd2 2.9196(3) 3_775
Pd5 Pd15 2.993(3) .
Pd6 C8 2.112(3) .
Pd6 C1 2.211(3) .
Pd6 C4 2.424(3) .
Pd6 Pd10 2.7040(3) .
Pd6 Pd12 2.7238(3) .
Pd6 Pd14 2.7358(3) .
Pd6 Pd7 2.9072(3) .
Pd6 Pd8 3.0473(3) .
Pd7 C5 2.059(3) .
Pd7 C6 2.071(3) .
Pd7 Pd11 2.7702(3) .
Pd7 Pd10 2.7770(3) .
Pd7 Pd9 2.8014(3) .
Pd7 Pd8 2.9094(3) .
Pd7 Pd14 3.1534(3) .
Pd8 C2 2.042(3) .
Pd8 C9 2.376(3) .
Pd8 C7 2.487(3) .
Pd8 Pd14 2.7062(3) .
Pd8 Pd11 2.7260(3) .
Pd8 Pd5 2.7595(3) 3_775
Pd8 Pd12 2.7743(3) .
Pd9 C12 1.981(3) .
Pd9 C3 2.130(3) .
Pd9 Pd13 2.7050(3) .
Pd9 Pd15 2.726(3) .
Pd9 Pd2 2.8215(3) 3_775
Pd9 Pd11 2.8632(3) .
Pd10 C5 2.015(3) .
Pd10 C4 2.064(3) .
Pd10 P1 2.3243(8) .
Pd11 C6 2.011(3) .
Pd11 C7 2.104(3) .
Pd11 P3 2.3474(8) .
Pd12 C9 2.009(3) .
Pd12 C1 2.042(3) .
Pd12 P4 2.3288(9) .
Pd12 Pd5 2.8099(3) 3_775
Pd12 Pd15 2.978(3) 3_775
Pd13 C3 1.985(3) .
Pd13 C11 2.026(3) .
Pd13 P2 2.3025(8) .
Pd13 Pd15 3.251(3) .
Pd14 C8 1.991(3) .
Pd14 C2 2.024(3) .
Pd14 P5 2.3167(8) .
Pd15 C45 2.568(6) 3_775
Pd15 Pd2 2.731(3) 3_775
Pd15 Pd12 2.978(3) 3_775
P1 C102 1.832(3) .
P1 C101 1.837(3) .
P1 C103 1.838(3) .
P2 C23 1.827(3) .
P2 C21 1.827(3) .
P2 C22 1.829(3) .
P3 C32 1.829(3) .
P3 C33 1.830(3) .
P3 C31 1.837(3) .
P4 C43 1.825(4) .
P4 C41 1.839(4) .
P4 C42 1.844(4) .
P5 C51 1.833(3) .
P5 C53 1.834(4) .
P5 C52 1.834(3) .
O1 C1 1.164(4) .
O2 C2 1.161(4) .
O3 C3 1.153(4) .
O4 C4 1.164(4) .
O5 C5 1.154(4) .
O6 C6 1.158(4) .
O7 C7 1.154(4) .
O8 C8 1.158(4) .
O9 C9 1.173(4) .
O10 C10 1.160(4) .
O11 C11 1.158(4) .
O12 C12 1.160(4) .
O13 C13 1.149(4) .
C9 Pd5 2.095(3) 3_775
C12 Pd2 1.994(3) 3_775
C13 Pd1 2.084(3) 3_775
C21 C24 1.532(5) .
C22 C25 1.524(5) .
C23 C26 1.531(5) .
C31 C34 1.515(5) .
C32 C35 1.528(5) .
C33 C36 1.535(5) .
C41 C44 1.512(6) .
C42 C45 1.553(6) .
C43 C46 1.491(6) .
C51 C54 1.522(5) .
C52 C55 1.535(5) .
C53 C56 1.519(6) .
C101 C104 1.532(4) .
C102 C105 1.526(5) .
C103 C106 1.523(5) .

loop_
_geom_torsion_atom_site_label_1
_geom_torsion_atom_site_label_2
_geom_torsion_atom_site_label_3
_geom_torsion_atom_site_label_4
_geom_torsion
_geom_torsion_site_symmetry_1
_geom_torsion_site_symmetry_4
Pd4 Au1 Pd1 C4 -149.63(18) . .
Au1 Au1 Pd1 C4 143.42(9) 3_775 .
Pd3 Au1 Pd1 C4 -95.59(9) . .
Pd6 Au1 Pd1 C4 16.22(9) . .
Pd2 Au1 Pd1 C4 -161.05(9) 3_775 .
Pd5 Au1 Pd1 C4 87.28(9) 3_775 .
Pd8 Au1 Pd1 C4 17.92(9) . .
Pd9 Au1 Pd1 C4 -92.70(9) . .
Pd7 Au1 Pd1 C4 -38.03(9) . .
Pd2 Au1 Pd1 C4 87.44(9) . .
Pd5 Au1 Pd1 C4 -161.86(9) . .
Pd4 Au1 Pd1 C13 79.6(2) . 3_775
Au1 Au1 Pd1 C13 12.60(15) 3_775 3_775
Pd3 Au1 Pd1 C13 133.60(15) . 3_775
Pd6 Au1 Pd1 C13 -114.60(15) . 3_775
Pd2 Au1 Pd1 C13 68.13(15) 3_775 3_775
Pd5 Au1 Pd1 C13 -43.54(15) 3_775 3_775
Pd8 Au1 Pd1 C13 -112.89(15) . 3_775
Pd9 Au1 Pd1 C13 136.49(15) . 3_775
Pd7 Au1 Pd1 C13 -168.84(15) . 3_775
Pd2 Au1 Pd1 C13 -43.37(15) . 3_775
Pd5 Au1 Pd1 C13 67.32(15) . 3_775
Pd4 Au1 Pd1 C10 -22.47(18) . .
Au1 Au1 Pd1 C10 -89.42(7) 3_775 .
Pd3 Au1 Pd1 C10 31.57(7) . .
Pd6 Au1 Pd1 C10 143.37(7) . .
Pd2 Au1 Pd1 C10 -33.89(7) 3_775 .
Pd5 Au1 Pd1 C10 -145.57(7) 3_775 .
Pd8 Au1 Pd1 C10 145.08(7) . .
Pd9 Au1 Pd1 C10 34.46(7) . .
Pd7 Au1 Pd1 C10 89.13(7) . .
Pd2 Au1 Pd1 C10 -145.40(7) . .
Pd5 Au1 Pd1 C10 -34.70(7) . .
Pd4 Au1 Pd1 Pd4 69.39(16) . 3_775
Au1 Au1 Pd1 Pd4 2.437(7) 3_775 3_775
Pd3 Au1 Pd1 Pd4 123.430(10) . 3_775
Pd6 Au1 Pd1 Pd4 -124.768(9) . 3_775
Pd2 Au1 Pd1 Pd4 57.968(10) 3_775 3_775
Pd5 Au1 Pd1 Pd4 -53.706(10) 3_775 3_775
Pd8 Au1 Pd1 Pd4 -123.060(9) . 3_775
Pd9 Au1 Pd1 Pd4 126.321(8) . 3_775
Pd7 Au1 Pd1 Pd4 -179.012(8) . 3_775
Pd2 Au1 Pd1 Pd4 -53.541(8) . 3_775
Pd5 Au1 Pd1 Pd4 57.158(8) . 3_775
Pd4 Au1 Pd1 Pd6 -165.85(16) . .
Au1 Au1 Pd1 Pd6 127.204(8) 3_775 .
Pd3 Au1 Pd1 Pd6 -111.803(9) . .
Pd2 Au1 Pd1 Pd6 -177.265(8) 3_775 .
Pd5 Au1 Pd1 Pd6 71.062(9) 3_775 .
Pd8 Au1 Pd1 Pd6 1.707(9) . .
Pd9 Au1 Pd1 Pd6 -108.911(9) . .
Pd7 Au1 Pd1 Pd6 -54.244(7) . .
Pd2 Au1 Pd1 Pd6 71.227(8) . .
Pd5 Au1 Pd1 Pd6 -178.075(9) . .
Pd4 Au1 Pd1 Pd5 12.23(16) . .
Au1 Au1 Pd1 Pd5 -54.721(7) 3_775 .
Pd3 Au1 Pd1 Pd5 66.272(8) . .
Pd6 Au1 Pd1 Pd5 178.075(9) . .
Pd2 Au1 Pd1 Pd5 0.810(9) 3_775 .
Pd5 Au1 Pd1 Pd5 -110.864(8) 3_775 .
Pd8 Au1 Pd1 Pd5 179.782(8) . .
Pd9 Au1 Pd1 Pd5 69.163(9) . .
Pd7 Au1 Pd1 Pd5 123.830(7) . .
Pd2 Au1 Pd1 Pd5 -110.699(8) . .
Pd4 Au1 Pd1 Pd3 -54.04(16) . .
Au1 Au1 Pd1 Pd3 -120.993(8) 3_775 .
Pd6 Au1 Pd1 Pd3 111.803(9) . .
Pd2 Au1 Pd1 Pd3 -65.462(9) 3_775 .
Pd5 Au1 Pd1 Pd3 -177.136(8) 3_775 .
Pd8 Au1 Pd1 Pd3 113.510(9) . .
Pd9 Au1 Pd1 Pd3 2.892(9) . .
Pd7 Au1 Pd1 Pd3 57.559(8) . .
Pd2 Au1 Pd1 Pd3 -176.970(9) . .
Pd5 Au1 Pd1 Pd3 -66.272(8) . .
Pd4 Au1 Pd1 Pd10 -111.85(16) . .
Au1 Au1 Pd1 Pd10 -178.795(7) 3_775 .
Pd3 Au1 Pd1 Pd10 -57.802(8) . .
Pd6 Au1 Pd1 Pd10 54.001(8) . .
Pd2 Au1 Pd1 Pd10 -123.264(8) 3_775 .
Pd5 Au1 Pd1 Pd10 125.062(9) 3_775 .
Pd8 Au1 Pd1 Pd10 55.708(10) . .
Pd9 Au1 Pd1 Pd10 -54.910(9) . .
Pd7 Au1 Pd1 Pd10 -0.243(8) . .
Pd2 Au1 Pd1 Pd10 125.228(9) . .
Pd5 Au1 Pd1 Pd10 -124.074(9) . .
Pd4 Au1 Pd1 Pd2 122.93(16) . .
Au1 Au1 Pd1 Pd2 55.978(7) 3_775 .
Pd3 Au1 Pd1 Pd2 176.970(9) . .
Pd6 Au1 Pd1 Pd2 -71.227(8) . .
Pd2 Au1 Pd1 Pd2 111.508(7) 3_775 .
Pd5 Au1 Pd1 Pd2 -0.165(9) 3_775 .
Pd8 Au1 Pd1 Pd2 -69.519(9) . .
Pd9 Au1 Pd1 Pd2 179.862(8) . .
Pd7 Au1 Pd1 Pd2 -125.471(8) . .
Pd5 Au1 Pd1 Pd2 110.699(8) . .
C4 Pd1 Pd2 C12 83.37(16) . 3_775
C13 Pd1 Pd2 C12 -10.16(16) 3_775 3_775
C10 Pd1 Pd2 C12 -104.83(18) . 3_775
Pd4 Pd1 Pd2 C12 -51.61(14) 3_775 3_775
Pd6 Pd1 Pd2 C12 126.99(14) . 3_775
Pd5 Pd1 Pd2 C12 -106.08(14) . 3_775
Pd3 Pd1 Pd2 C12 -159.37(14) . 3_775
Pd10 Pd1 Pd2 C12 129.41(14) . 3_775
Au1 Pd1 Pd2 C12 -162.46(14) . 3_775
C4 Pd1 Pd2 C1 -5.08(11) . .
C13 Pd1 Pd2 C1 -98.61(12) 3_775 .
C10 Pd1 Pd2 C1 166.71(14) . .
Pd4 Pd1 Pd2 C1 -140.07(8) 3_775 .
Pd6 Pd1 Pd2 C1 38.54(8) . .
Pd5 Pd1 Pd2 C1 165.47(8) . .
Pd3 Pd1 Pd2 C1 112.17(8) . .
Pd10 Pd1 Pd2 C1 40.95(8) . .
Au1 Pd1 Pd2 C1 109.09(8) . .
C4 Pd1 Pd2 Pd15 87.5(17) . 3_775
C13 Pd1 Pd2 Pd15 -6.0(17) 3_775 3_775
C10 Pd1 Pd2 Pd15 -100.7(17) . 3_775
Pd4 Pd1 Pd2 Pd15 -47.5(17) 3_775 3_775
Pd6 Pd1 Pd2 Pd15 131.1(17) . 3_775
Pd5 Pd1 Pd2 Pd15 -101.9(17) . 3_775
Pd3 Pd1 Pd2 Pd15 -155.2(17) . 3_775
Pd10 Pd1 Pd2 Pd15 133.5(17) . 3_775
Au1 Pd1 Pd2 Pd15 -158.3(17) . 3_775
C4 Pd1 Pd2 Pd4 134.99(9) . 3_775
C13 Pd1 Pd2 Pd4 41.46(9) 3_775 3_775
C10 Pd1 Pd2 Pd4 -53.22(11) . 3_775
Pd6 Pd1 Pd2 Pd4 178.604(10) . 3_775
Pd5 Pd1 Pd2 Pd4 -54.463(8) . 3_775
Pd3 Pd1 Pd2 Pd4 -107.761(12) . 3_775
Pd10 Pd1 Pd2 Pd4 -178.977(11) . 3_775
Au1 Pd1 Pd2 Pd4 -110.846(8) . 3_775
C4 Pd1 Pd2 Pd12 -46.76(9) . .
C13 Pd1 Pd2 Pd12 -140.29(9) 3_775 .
C10 Pd1 Pd2 Pd12 125.04(11) . .
Pd4 Pd1 Pd2 Pd12 178.257(12) 3_775 .
Pd6 Pd1 Pd2 Pd12 -3.139(9) . .
Pd5 Pd1 Pd2 Pd12 123.795(10) . .
Pd3 Pd1 Pd2 Pd12 70.496(14) . .
Pd10 Pd1 Pd2 Pd12 -0.720(14) . .
Au1 Pd1 Pd2 Pd12 67.411(9) . .
C4 Pd1 Pd2 Pd9 137.26(9) . 3_775
C13 Pd1 Pd2 Pd9 43.73(9) 3_775 3_775
C10 Pd1 Pd2 Pd9 -50.94(11) . 3_775
Pd4 Pd1 Pd2 Pd9 2.275(10) 3_775 3_775
Pd6 Pd1 Pd2 Pd9 -179.122(12) . 3_775
Pd5 Pd1 Pd2 Pd9 -52.188(12) . 3_775
Pd3 Pd1 Pd2 Pd9 -105.486(12) . 3_775
Pd10 Pd1 Pd2 Pd9 -176.702(10) . 3_775
Au1 Pd1 Pd2 Pd9 -108.572(10) . 3_775
C4 Pd1 Pd2 Au1 -169.00(9) . 3_775
C13 Pd1 Pd2 Au1 97.48(9) 3_775 3_775
C10 Pd1 Pd2 Au1 2.80(11) . 3_775
Pd4 Pd1 Pd2 Au1 56.019(8) 3_775 3_775
Pd6 Pd1 Pd2 Au1 -125.377(9) . 3_775
Pd5 Pd1 Pd2 Au1 1.557(8) . 3_775
Pd3 Pd1 Pd2 Au1 -51.742(11) . 3_775
Pd10 Pd1 Pd2 Au1 -122.958(10) . 3_775
Au1 Pd1 Pd2 Au1 -54.827(6) . 3_775
C4 Pd1 Pd2 Pd6 -43.62(9) . .
C13 Pd1 Pd2 Pd6 -137.15(9) 3_775 .
C10 Pd1 Pd2 Pd6 128.18(11) . .
Pd4 Pd1 Pd2 Pd6 -178.604(10) 3_775 .
Pd5 Pd1 Pd2 Pd6 126.934(9) . .
Pd3 Pd1 Pd2 Pd6 73.635(11) . .
Pd10 Pd1 Pd2 Pd6 2.419(9) . .
Au1 Pd1 Pd2 Pd6 70.550(7) . .
C4 Pd1 Pd2 Au1 -114.17(9) . .
C13 Pd1 Pd2 Au1 152.30(9) 3_775 .
C10 Pd1 Pd2 Au1 57.63(11) . .
Pd4 Pd1 Pd2 Au1 110.846(9) 3_775 .
Pd6 Pd1 Pd2 Au1 -70.550(7) . .
Pd5 Pd1 Pd2 Au1 56.384(7) . .
Pd3 Pd1 Pd2 Au1 3.085(9) . .
Pd10 Pd1 Pd2 Au1 -68.131(9) . .
C4 Pd1 Pd2 Pd5 -114.01(9) . 3_775
C13 Pd1 Pd2 Pd5 152.46(9) 3_775 3_775
C10 Pd1 Pd2 Pd5 57.79(11) . 3_775
Pd4 Pd1 Pd2 Pd5 111.004(11) 3_775 3_775
Pd6 Pd1 Pd2 Pd5 -70.392(10) . 3_775
Pd5 Pd1 Pd2 Pd5 56.541(12) . 3_775
Pd3 Pd1 Pd2 Pd5 3.243(15) . 3_775
Pd10 Pd1 Pd2 Pd5 -67.973(13) . 3_775
Au1 Pd1 Pd2 Pd5 0.158(8) . 3_775
Pd4 Au1 Pd2 C12 -32.8(3) . 3_775
Au1 Au1 Pd2 C12 37.6(3) 3_775 3_775
Pd1 Au1 Pd2 C12 144.6(3) . 3_775
Pd3 Au1 Pd2 C12 141.7(3) . 3_775
Pd6 Au1 Pd2 C12 -145.9(3) . 3_775
Pd2 Au1 Pd2 C12 37.6(3) 3_775 3_775
Pd5 Au1 Pd2 C12 -35.5(3) 3_775 3_775
Pd8 Au1 Pd2 C12 -86.8(3) . 3_775
Pd9 Au1 Pd2 C12 140.8(3) . 3_775
Pd7 Au1 Pd2 C12 -143.4(3) . 3_775
Pd5 Au1 Pd2 C12 92.0(3) . 3_775
Pd4 Au1 Pd2 C1 100.71(8) . .
Au1 Au1 Pd2 C1 171.06(8) 3_775 .
Pd1 Au1 Pd2 C1 -81.86(8) . .
Pd3 Au1 Pd2 C1 -84.83(8) . .
Pd6 Au1 Pd2 C1 -12.42(8) . .
Pd2 Au1 Pd2 C1 171.06(8) 3_775 .
Pd5 Au1 Pd2 C1 97.98(8) 3_775 .
Pd8 Au1 Pd2 C1 46.69(8) . .
Pd9 Au1 Pd2 C1 -85.7(2) . .
Pd7 Au1 Pd2 C1 -9.88(8) . .
Pd5 Au1 Pd2 C1 -134.46(8) . .
Pd4 Au1 Pd2 Pd15 1.56(8) . 3_775
Au1 Au1 Pd2 Pd15 71.90(8) 3_775 3_775
Pd1 Au1 Pd2 Pd15 178.99(8) . 3_775
Pd3 Au1 Pd2 Pd15 176.01(8) . 3_775
Pd6 Au1 Pd2 Pd15 -111.57(8) . 3_775
Pd2 Au1 Pd2 Pd15 71.90(8) 3_775 3_775
Pd5 Au1 Pd2 Pd15 -1.17(8) 3_775 3_775
Pd8 Au1 Pd2 Pd15 -52.46(8) . 3_775
Pd9 Au1 Pd2 Pd15 175(8) . 3_775
Pd7 Au1 Pd2 Pd15 -109.03(8) . 3_775
Pd5 Au1 Pd2 Pd15 126.38(8) . 3_775
Pd4 Au1 Pd2 Pd4 -124.336(7) . 3_775
Au1 Au1 Pd2 Pd4 -53.995(7) 3_775 3_775
Pd1 Au1 Pd2 Pd4 53.092(7) . 3_775
Pd3 Au1 Pd2 Pd4 50.114(10) . 3_775
Pd6 Au1 Pd2 Pd4 122.531(9) . 3_775
Pd2 Au1 Pd2 Pd4 -53.996(7) 3_775 3_775
Pd5 Au1 Pd2 Pd4 -127.070(9) 3_775 3_775
Pd8 Au1 Pd2 Pd4 -178.359(7) . 3_775
Pd9 Au1 Pd2 Pd4 49.3(2) . 3_775
Pd7 Au1 Pd2 Pd4 125.074(9) . 3_775
Pd5 Au1 Pd2 Pd4 0.485(7) . 3_775
Pd4 Au1 Pd2 Pd12 58.734(10) . .
Au1 Au1 Pd2 Pd12 129.075(8) 3_775 .
Pd1 Au1 Pd2 Pd12 -123.838(9) . .
Pd3 Au1 Pd2 Pd12 -126.816(8) . .
Pd6 Au1 Pd2 Pd12 -54.399(8) . .
Pd2 Au1 Pd2 Pd12 129.074(8) 3_775 .
Pd5 Au1 Pd2 Pd12 56.000(8) 3_775 .
Pd8 Au1 Pd2 Pd12 4.711(8) . .
Pd9 Au1 Pd2 Pd12 -127.7(2) . .
Pd7 Au1 Pd2 Pd12 -51.856(10) . .
Pd5 Au1 Pd2 Pd12 -176.445(7) . .
Pd4 Au1 Pd2 Pd9 -68.272(12) . 3_775
Au1 Au1 Pd2 Pd9 2.069(8) 3_775 3_775
Pd1 Au1 Pd2 Pd9 109.156(11) . 3_775
Pd3 Au1 Pd2 Pd9 106.178(11) . 3_775
Pd6 Au1 Pd2 Pd9 178.595(12) . 3_775
Pd2 Au1 Pd2 Pd9 2.068(8) 3_775 3_775
Pd5 Au1 Pd2 Pd9 -71.006(10) 3_775 3_775
Pd8 Au1 Pd2 Pd9 -122.295(10) . 3_775
Pd9 Au1 Pd2 Pd9 105.3(2) . 3_775
Pd7 Au1 Pd2 Pd9 -178.862(9) . 3_775
Pd5 Au1 Pd2 Pd9 56.549(10) . 3_775
Pd4 Au1 Pd2 Pd1 -177.428(9) . .
Au1 Au1 Pd2 Pd1 -107.087(8) 3_775 .
Pd3 Au1 Pd2 Pd1 -2.978(9) . .
Pd6 Au1 Pd2 Pd1 69.439(8) . .
Pd2 Au1 Pd2 Pd1 -107.088(8) 3_775 .
Pd5 Au1 Pd2 Pd1 179.838(9) 3_775 .
Pd8 Au1 Pd2 Pd1 128.549(8) . .
Pd9 Au1 Pd2 Pd1 -3.8(2) . .
Pd7 Au1 Pd2 Pd1 71.982(10) . .
Pd5 Au1 Pd2 Pd1 -52.607(7) . .
Pd4 Au1 Pd2 Au1 -70.342(9) . 3_775
Pd1 Au1 Pd2 Au1 107.087(8) . 3_775
Pd3 Au1 Pd2 Au1 104.109(9) . 3_775
Pd6 Au1 Pd2 Au1 176.526(8) . 3_775
Pd2 Au1 Pd2 Au1 -0.001(1) 3_775 3_775
Pd5 Au1 Pd2 Au1 -73.075(8) 3_775 3_775
Pd8 Au1 Pd2 Au1 -124.364(7) . 3_775
Pd9 Au1 Pd2 Au1 103.3(2) . 3_775
Pd7 Au1 Pd2 Au1 179.069(8) . 3_775
Pd5 Au1 Pd2 Au1 54.480(6) . 3_775
Pd4 Au1 Pd2 Pd6 113.132(9) . .
Au1 Au1 Pd2 Pd6 -176.526(8) 3_775 .
Pd1 Au1 Pd2 Pd6 -69.439(8) . .
Pd3 Au1 Pd2 Pd6 -72.417(9) . .
Pd2 Au1 Pd2 Pd6 -176.527(8) 3_775 .
Pd5 Au1 Pd2 Pd6 110.398(9) 3_775 .
Pd8 Au1 Pd2 Pd6 59.110(8) . .
Pd9 Au1 Pd2 Pd6 -73.3(2) . .
Pd7 Au1 Pd2 Pd6 2.542(9) . .
Pd5 Au1 Pd2 Pd6 -122.046(8) . .
Pd4 Au1 Pd2 Pd5 2.734(9) . 3_775
Au1 Au1 Pd2 Pd5 73.076(7) 3_775 3_775
Pd1 Au1 Pd2 Pd5 -179.838(9) . 3_775
Pd3 Au1 Pd2 Pd5 177.184(8) . 3_775
Pd6 Au1 Pd2 Pd5 -110.398(9) . 3_775
Pd2 Au1 Pd2 Pd5 73.075(7) 3_775 3_775
Pd8 Au1 Pd2 Pd5 -51.289(7) . 3_775
Pd9 Au1 Pd2 Pd5 176(8) . 3_775
Pd7 Au1 Pd2 Pd5 -107.856(10) . 3_775
Pd5 Au1 Pd2 Pd5 127.556(6) . 3_775
C4 Pd1 Pd3 C10 -118.04(14) . .
C13 Pd1 Pd3 C10 1.16(17) 3_775 .
Pd4 Pd1 Pd3 C10 58.18(10) 3_775 .
Pd6 Pd1 Pd3 C10 -174.58(10) . .
Pd5 Pd1 Pd3 C10 56.49(10) . .
Pd10 Pd1 Pd3 C10 -124.48(10) . .
Au1 Pd1 Pd3 C10 131.26(10) . .
Pd2 Pd1 Pd3 C10 128.16(10) . .
C4 Pd1 Pd3 C11 -51.85(15) . .
C13 Pd1 Pd3 C11 67.35(18) 3_775 .
C10 Pd1 Pd3 C11 66.19(15) . .
Pd4 Pd1 Pd3 C11 124.37(11) 3_775 .
Pd6 Pd1 Pd3 C11 -108.39(11) . .
Pd5 Pd1 Pd3 C11 122.68(11) . .
Pd10 Pd1 Pd3 C11 -58.29(11) . .
Au1 Pd1 Pd3 C11 -162.55(11) . .
Pd2 Pd1 Pd3 C11 -165.65(11) . .
C4 Pd1 Pd3 Pd13 24.18(10) . .
C13 Pd1 Pd3 Pd13 143.38(14) 3_775 .
C10 Pd1 Pd3 Pd13 142.21(11) . .
Pd4 Pd1 Pd3 Pd13 -159.61(3) 3_775 .
Pd6 Pd1 Pd3 Pd13 -32.37(3) . .
Pd5 Pd1 Pd3 Pd13 -161.29(3) . .
Pd10 Pd1 Pd3 Pd13 17.74(3) . .
Au1 Pd1 Pd3 Pd13 -86.52(3) . .
Pd2 Pd1 Pd3 Pd13 -89.63(3) . .
C4 Pd1 Pd3 Pd5 -174.53(9) . .
C13 Pd1 Pd3 Pd5 -55.33(13) 3_775 .
C10 Pd1 Pd3 Pd5 -56.49(10) . .
Pd4 Pd1 Pd3 Pd5 1.685(10) 3_775 .
Pd6 Pd1 Pd3 Pd5 128.925(10) . .
Pd10 Pd1 Pd3 Pd5 179.026(10) . .
Au1 Pd1 Pd3 Pd5 74.770(7) . .
Pd2 Pd1 Pd3 Pd5 71.666(11) . .
C4 Pd1 Pd3 Pd9 107.69(9) . .
C13 Pd1 Pd3 Pd9 -133.11(13) 3_775 .
C10 Pd1 Pd3 Pd9 -134.27(10) . .
Pd4 Pd1 Pd3 Pd9 -76.094(15) 3_775 .
Pd6 Pd1 Pd3 Pd9 51.145(12) . .
Pd5 Pd1 Pd3 Pd9 -77.780(12) . .
Pd10 Pd1 Pd3 Pd9 101.247(12) . .
Au1 Pd1 Pd3 Pd9 -3.010(9) . .
Pd2 Pd1 Pd3 Pd9 -6.114(16) . .
C4 Pd1 Pd3 Pd15 178.24(12) . .
C13 Pd1 Pd3 Pd15 -62.56(15) 3_775 .
C10 Pd1 Pd3 Pd15 -63.72(13) . .
Pd4 Pd1 Pd3 Pd15 -5.54(8) 3_775 .
Pd6 Pd1 Pd3 Pd15 121.70(8) . .
Pd5 Pd1 Pd3 Pd15 -7.22(8) . .
Pd10 Pd1 Pd3 Pd15 171.80(8) . .
Au1 Pd1 Pd3 Pd15 67.55(8) . .
Pd2 Pd1 Pd3 Pd15 64.44(8) . .
C4 Pd1 Pd3 Au1 110.70(9) . .
C13 Pd1 Pd3 Au1 -130.10(13) 3_775 .
C10 Pd1 Pd3 Au1 -131.26(10) . .
Pd4 Pd1 Pd3 Au1 -73.085(10) 3_775 .
Pd6 Pd1 Pd3 Au1 54.155(7) . .
Pd5 Pd1 Pd3 Au1 -74.770(8) . .
Pd10 Pd1 Pd3 Au1 104.257(8) . .
Pd2 Pd1 Pd3 Au1 -3.104(9) . .
C4 Pd1 Pd3 Pd10 6.44(9) . .
C13 Pd1 Pd3 Pd10 125.64(13) 3_775 .
C10 Pd1 Pd3 Pd10 124.48(10) . .
Pd4 Pd1 Pd3 Pd10 -177.341(12) 3_775 .
Pd6 Pd1 Pd3 Pd10 -50.102(8) . .
Pd5 Pd1 Pd3 Pd10 -179.026(10) . .
Au1 Pd1 Pd3 Pd10 -104.257(8) . .
Pd2 Pd1 Pd3 Pd10 -107.360(12) . .
C4 Pd1 Pd3 Pd7 57.19(9) . .
C13 Pd1 Pd3 Pd7 176.39(13) 3_775 .
C10 Pd1 Pd3 Pd7 175.22(10) . .
Pd4 Pd1 Pd3 Pd7 -126.598(10) 3_775 .
Pd6 Pd1 Pd3 Pd7 0.642(8) . .
Pd5 Pd1 Pd3 Pd7 -128.283(9) . .
Pd10 Pd1 Pd3 Pd7 50.744(8) . .
Au1 Pd1 Pd3 Pd7 -53.513(6) . .
Pd2 Pd1 Pd3 Pd7 -56.617(11) . .
Pd4 Au1 Pd3 C10 135.78(10) . .
Au1 Au1 Pd3 C10 29.47(10) 3_775 .
Pd1 Au1 Pd3 C10 -41.80(10) . .
Pd6 Au1 Pd3 C10 -94.56(10) . .
Pd2 Au1 Pd3 C10 85.05(10) 3_775 .
Pd5 Au1 Pd3 C10 51.5(2) 3_775 .
Pd8 Au1 Pd3 C10 -153.49(10) . .
Pd9 Au1 Pd3 C10 141.15(10) . .
Pd7 Au1 Pd3 C10 -151.49(10) . .
Pd2 Au1 Pd3 C10 -38.82(10) . .
Pd5 Au1 Pd3 C10 28.39(10) . .
Pd4 Au1 Pd3 C11 -53.7(3) . .
Au1 Au1 Pd3 C11 -160.0(3) 3_775 .
Pd1 Au1 Pd3 C11 128.7(3) . .
Pd6 Au1 Pd3 C11 75.9(3) . .
Pd2 Au1 Pd3 C11 -104.5(3) 3_775 .
Pd5 Au1 Pd3 C11 -138.0(3) 3_775 .
Pd8 Au1 Pd3 C11 17.0(3) . .
Pd9 Au1 Pd3 C11 -48.4(3) . .
Pd7 Au1 Pd3 C11 19.0(3) . .
Pd2 Au1 Pd3 C11 131.7(3) . .
Pd5 Au1 Pd3 C11 -161.1(3) . .
Pd4 Au1 Pd3 Pd13 -25.285(13) . .
Au1 Au1 Pd3 Pd13 -131.596(10) 3_775 .
Pd1 Au1 Pd3 Pd13 157.128(13) . .
Pd6 Au1 Pd3 Pd13 104.369(11) . .
Pd2 Au1 Pd3 Pd13 -76.021(11) 3_775 .
Pd5 Au1 Pd3 Pd13 -109.59(16) 3_775 .
Pd8 Au1 Pd3 Pd13 45.440(13) . .
Pd9 Au1 Pd3 Pd13 -19.917(10) . .
Pd7 Au1 Pd3 Pd13 47.446(10) . .
Pd2 Au1 Pd3 Pd13 160.114(10) . .
Pd5 Au1 Pd3 Pd13 -132.682(12) . .
Pd4 Au1 Pd3 Pd5 107.397(9) . .
Au1 Au1 Pd3 Pd5 1.086(8) 3_775 .
Pd1 Au1 Pd3 Pd5 -70.190(8) . .
Pd6 Au1 Pd3 Pd5 -122.949(8) . .
Pd2 Au1 Pd3 Pd5 56.661(8) 3_775 .
Pd5 Au1 Pd3 Pd5 23.09(17) 3_775 .
Pd8 Au1 Pd3 Pd5 178.122(8) . .
Pd9 Au1 Pd3 Pd5 112.765(9) . .
Pd7 Au1 Pd3 Pd5 -179.872(9) . .
Pd2 Au1 Pd3 Pd5 -67.204(9) . .
Pd4 Au1 Pd3 Pd1 177.587(8) . .
Au1 Au1 Pd3 Pd1 71.276(8) 3_775 .
Pd6 Au1 Pd3 Pd1 -52.759(7) . .
Pd2 Au1 Pd3 Pd1 126.851(8) 3_775 .
Pd5 Au1 Pd3 Pd1 93.28(17) 3_775 .
Pd8 Au1 Pd3 Pd1 -111.688(9) . .
Pd9 Au1 Pd3 Pd1 -177.045(9) . .
Pd7 Au1 Pd3 Pd1 -109.682(8) . .
Pd2 Au1 Pd3 Pd1 2.986(9) . .
Pd5 Au1 Pd3 Pd1 70.190(8) . .
Pd4 Au1 Pd3 Pd9 -5.367(9) . .
Au1 Au1 Pd3 Pd9 -111.678(9) 3_775 .
Pd1 Au1 Pd3 Pd9 177.045(9) . .
Pd6 Au1 Pd3 Pd9 124.286(8) . .
Pd2 Au1 Pd3 Pd9 -56.104(7) 3_775 .
Pd5 Au1 Pd3 Pd9 -89.68(17) 3_775 .
Pd8 Au1 Pd3 Pd9 65.357(10) . .
Pd7 Au1 Pd3 Pd9 67.363(8) . .
Pd2 Au1 Pd3 Pd9 -179.969(8) . .
Pd5 Au1 Pd3 Pd9 -112.765(9) . .
Pd4 Au1 Pd3 Pd15 45.78(7) . .
Au1 Au1 Pd3 Pd15 -60.53(7) 3_775 .
Pd1 Au1 Pd3 Pd15 -131.81(7) . .
Pd6 Au1 Pd3 Pd15 175.44(7) . .
Pd2 Au1 Pd3 Pd15 -4.95(7) 3_775 .
Pd5 Au1 Pd3 Pd15 -38.53(18) 3_775 .
Pd8 Au1 Pd3 Pd15 116.51(7) . .
Pd9 Au1 Pd3 Pd15 51.15(7) . .
Pd7 Au1 Pd3 Pd15 118.51(7) . .
Pd2 Au1 Pd3 Pd15 -128.82(7) . .
Pd5 Au1 Pd3 Pd15 -61.62(7) . .
Pd4 Au1 Pd3 Pd10 -125.210(8) . .
Au1 Au1 Pd3 Pd10 128.480(8) 3_775 .
Pd1 Au1 Pd3 Pd10 57.203(7) . .
Pd6 Au1 Pd3 Pd10 4.444(8) . .
Pd2 Au1 Pd3 Pd10 -175.946(7) 3_775 .
Pd5 Au1 Pd3 Pd10 150.48(16) 3_775 .
Pd8 Au1 Pd3 Pd10 -54.485(10) . .
Pd9 Au1 Pd3 Pd10 -119.842(9) . .
Pd7 Au1 Pd3 Pd10 -52.479(7) . .
Pd2 Au1 Pd3 Pd10 60.189(9) . .
Pd5 Au1 Pd3 Pd10 127.393(9) . .
Pd4 Au1 Pd3 Pd7 -72.731(9) . .
Au1 Au1 Pd3 Pd7 -179.041(8) 3_775 .
Pd1 Au1 Pd3 Pd7 109.682(8) . .
Pd6 Au1 Pd3 Pd7 56.923(7) . .
Pd2 Au1 Pd3 Pd7 -123.467(7) 3_775 .
Pd5 Au1 Pd3 Pd7 -157.04(17) 3_775 .
Pd8 Au1 Pd3 Pd7 -2.006(9) . .
Pd9 Au1 Pd3 Pd7 -67.363(8) . .
Pd2 Au1 Pd3 Pd7 112.668(8) . .
Pd5 Au1 Pd3 Pd7 179.872(9) . .
Au1 Au1 Pd4 C7 -137.92(10) 3_775 .
Pd1 Au1 Pd4 C7 155.19(18) . .
Pd3 Au1 Pd4 C7 102.34(10) . .
Pd6 Au1 Pd4 C7 -10.25(10) . .
Pd2 Au1 Pd4 C7 166.91(10) 3_775 .
Pd5 Au1 Pd4 C7 -80.47(10) 3_775 .
Pd8 Au1 Pd4 C7 -12.72(10) . .
Pd9 Au1 Pd4 C7 97.02(10) . .
Pd7 Au1 Pd4 C7 43.52(10) . .
Pd2 Au1 Pd4 C7 -83.22(10) . .
Pd5 Au1 Pd4 C7 167.09(10) . .
Au1 Au1 Pd4 C13 5.28(15) 3_775 .
Pd1 Au1 Pd4 C13 -61.6(2) . .
Pd3 Au1 Pd4 C13 -114.46(15) . .
Pd6 Au1 Pd4 C13 132.94(15) . .
Pd2 Au1 Pd4 C13 -49.90(15) 3_775 .
Pd5 Au1 Pd4 C13 62.73(15) 3_775 .
Pd8 Au1 Pd4 C13 130.48(15) . .
Pd9 Au1 Pd4 C13 -119.78(15) . .
Pd7 Au1 Pd4 C13 -173.28(15) . .
Pd2 Au1 Pd4 C13 59.98(15) . .
Pd5 Au1 Pd4 C13 -49.71(15) . .
Au1 Au1 Pd4 Pd1 -2.463(7) 3_775 3_775
Pd1 Au1 Pd4 Pd1 -69.36(16) . 3_775
Pd3 Au1 Pd4 Pd1 -122.197(9) . 3_775
Pd6 Au1 Pd4 Pd1 125.206(9) . 3_775
Pd2 Au1 Pd4 Pd1 -57.636(8) 3_775 3_775
Pd5 Au1 Pd4 Pd1 54.989(8) 3_775 3_775
Pd8 Au1 Pd4 Pd1 122.743(9) . 3_775
Pd9 Au1 Pd4 Pd1 -127.522(9) . 3_775
Pd7 Au1 Pd4 Pd1 178.983(8) . 3_775
Pd2 Au1 Pd4 Pd1 52.244(10) . 3_775
Pd5 Au1 Pd4 Pd1 -57.449(9) . 3_775
Au1 Au1 Pd4 Pd2 55.173(7) 3_775 3_775
Pd1 Au1 Pd4 Pd2 -11.72(16) . 3_775
Pd3 Au1 Pd4 Pd2 -64.561(9) . 3_775
Pd6 Au1 Pd4 Pd2 -177.158(8) . 3_775
Pd5 Au1 Pd4 Pd2 112.625(9) 3_775 3_775
Pd8 Au1 Pd4 Pd2 -179.621(9) . 3_775
Pd9 Au1 Pd4 Pd2 -69.886(8) . 3_775
Pd7 Au1 Pd4 Pd2 -123.381(8) . 3_775
Pd2 Au1 Pd4 Pd2 109.880(8) . 3_775
Pd5 Au1 Pd4 Pd2 0.187(8) . 3_775
Au1 Au1 Pd4 Pd11 -178.506(7) 3_775 .
Pd1 Au1 Pd4 Pd11 114.60(16) . .
Pd3 Au1 Pd4 Pd11 61.760(10) . .
Pd6 Au1 Pd4 Pd11 -50.837(10) . .
Pd2 Au1 Pd4 Pd11 126.321(9) 3_775 .
Pd5 Au1 Pd4 Pd11 -121.054(9) 3_775 .
Pd8 Au1 Pd4 Pd11 -53.300(8) . .
Pd9 Au1 Pd4 Pd11 56.435(8) . .
Pd7 Au1 Pd4 Pd11 2.939(8) . .
Pd2 Au1 Pd4 Pd11 -123.799(9) . .
Pd5 Au1 Pd4 Pd11 126.508(8) . .
Au1 Au1 Pd4 Pd8 -125.206(8) 3_775 .
Pd1 Au1 Pd4 Pd8 167.90(16) . .
Pd3 Au1 Pd4 Pd8 115.060(9) . .
Pd6 Au1 Pd4 Pd8 2.463(9) . .
Pd2 Au1 Pd4 Pd8 179.621(9) 3_775 .
Pd5 Au1 Pd4 Pd8 -67.753(8) 3_775 .
Pd9 Au1 Pd4 Pd8 109.735(8) . .
Pd7 Au1 Pd4 Pd8 56.240(7) . .
Pd2 Au1 Pd4 Pd8 -70.499(9) . .
Pd5 Au1 Pd4 Pd8 179.808(8) . .
Au1 Au1 Pd4 Pd9 125.059(8) 3_775 .
Pd1 Au1 Pd4 Pd9 58.17(16) . .
Pd3 Au1 Pd4 Pd9 5.325(9) . .
Pd6 Au1 Pd4 Pd9 -107.272(9) . .
Pd2 Au1 Pd4 Pd9 69.886(8) 3_775 .
Pd5 Au1 Pd4 Pd9 -177.488(9) 3_775 .
Pd8 Au1 Pd4 Pd9 -109.735(8) . .
Pd7 Au1 Pd4 Pd9 -53.495(8) . .
Pd2 Au1 Pd4 Pd9 179.766(8) . .
Pd5 Au1 Pd4 Pd9 70.073(9) . .
Au1 Au1 Pd4 Pd5 -57.452(7) 3_775 3_775
Pd1 Au1 Pd4 Pd5 -124.34(16) . 3_775
Pd3 Au1 Pd4 Pd5 -177.186(8) . 3_775
Pd6 Au1 Pd4 Pd5 70.216(9) . 3_775
Pd2 Au1 Pd4 Pd5 -112.625(9) 3_775 3_775
Pd8 Au1 Pd4 Pd5 67.753(8) . 3_775
Pd9 Au1 Pd4 Pd5 177.488(9) . 3_775
Pd7 Au1 Pd4 Pd5 123.993(8) . 3_775
Pd2 Au1 Pd4 Pd5 -2.745(9) . 3_775
Pd5 Au1 Pd4 Pd5 -112.438(8) . 3_775
C11 Pd3 Pd5 C10 -45.43(18) . .
Pd13 Pd3 Pd5 C10 -116.37(14) . .
Pd1 Pd3 Pd5 C10 73.21(14) . .
Pd9 Pd3 Pd5 C10 -164.05(14) . .
Pd15 Pd3 Pd5 C10 -113.19(16) . .
Au1 Pd3 Pd5 C10 142.01(14) . .
Pd10 Pd3 Pd5 C10 74.20(14) . .
Pd7 Pd3 Pd5 C10 141.88(14) . .
C10 Pd3 Pd5 C9 59.24(17) . 3_775
C11 Pd3 Pd5 C9 13.80(15) . 3_775
Pd13 Pd3 Pd5 C9 -57.13(10) . 3_775
Pd1 Pd3 Pd5 C9 132.45(10) . 3_775
Pd9 Pd3 Pd5 C9 -104.81(10) . 3_775
Pd15 Pd3 Pd5 C9 -53.95(12) . 3_775
Au1 Pd3 Pd5 C9 -158.75(10) . 3_775
Pd10 Pd3 Pd5 C9 133.43(10) . 3_775
Pd7 Pd3 Pd5 C9 -158.88(10) . 3_775
C10 Pd3 Pd5 Pd8 -83.8(9) . 3_775
C11 Pd3 Pd5 Pd8 -129.2(9) . 3_775
Pd13 Pd3 Pd5 Pd8 159.8(9) . 3_775
Pd1 Pd3 Pd5 Pd8 -10.6(9) . 3_775
Pd9 Pd3 Pd5 Pd8 112.1(9) . 3_775
Pd15 Pd3 Pd5 Pd8 163.0(9) . 3_775
Au1 Pd3 Pd5 Pd8 58.2(9) . 3_775
Pd10 Pd3 Pd5 Pd8 -9.6(9) . 3_775
Pd7 Pd3 Pd5 Pd8 58.1(9) . 3_775
C10 Pd3 Pd5 Pd1 -73.21(14) . .
C11 Pd3 Pd5 Pd1 -118.65(11) . .
Pd13 Pd3 Pd5 Pd1 170.420(17) . .
Pd9 Pd3 Pd5 Pd1 122.738(10) . .
Pd15 Pd3 Pd5 Pd1 173.60(7) . .
Au1 Pd3 Pd5 Pd1 68.797(7) . .
Pd10 Pd3 Pd5 Pd1 0.984(10) . .
Pd7 Pd3 Pd5 Pd1 68.668(11) . .
C10 Pd3 Pd5 Pd12 113.70(14) . 3_775
C11 Pd3 Pd5 Pd12 68.27(11) . 3_775
Pd13 Pd3 Pd5 Pd12 -2.66(2) . 3_775
Pd1 Pd3 Pd5 Pd12 -173.084(12) . 3_775
Pd9 Pd3 Pd5 Pd12 -50.346(12) . 3_775
Pd15 Pd3 Pd5 Pd12 0.52(7) . 3_775
Au1 Pd3 Pd5 Pd12 -104.287(11) . 3_775
Pd10 Pd3 Pd5 Pd12 -172.100(10) . 3_775
Pd7 Pd3 Pd5 Pd12 -104.416(13) . 3_775
C10 Pd3 Pd5 Au1 -143.11(14) . 3_775
C11 Pd3 Pd5 Au1 171.46(11) . 3_775
Pd13 Pd3 Pd5 Au1 100.524(16) . 3_775
Pd1 Pd3 Pd5 Au1 -69.896(10) . 3_775
Pd9 Pd3 Pd5 Au1 52.842(11) . 3_775
Pd15 Pd3 Pd5 Au1 103.70(7) . 3_775
Au1 Pd3 Pd5 Au1 -1.099(8) . 3_775
Pd10 Pd3 Pd5 Au1 -68.912(13) . 3_775
Pd7 Pd3 Pd5 Au1 -1.228(15) . 3_775
C10 Pd3 Pd5 Pd4 -74.85(14) . 3_775
C11 Pd3 Pd5 Pd4 -120.28(11) . 3_775
Pd13 Pd3 Pd5 Pd4 168.788(13) . 3_775
Pd1 Pd3 Pd5 Pd4 -1.632(9) . 3_775
Pd9 Pd3 Pd5 Pd4 121.106(11) . 3_775
Pd15 Pd3 Pd5 Pd4 171.97(7) . 3_775
Au1 Pd3 Pd5 Pd4 67.165(10) . 3_775
Pd10 Pd3 Pd5 Pd4 -0.648(15) . 3_775
Pd7 Pd3 Pd5 Pd4 67.036(14) . 3_775
C10 Pd3 Pd5 Pd2 163.40(14) . 3_775
C11 Pd3 Pd5 Pd2 117.97(11) . 3_775
Pd13 Pd3 Pd5 Pd2 47.038(16) . 3_775
Pd1 Pd3 Pd5 Pd2 -123.382(9) . 3_775
Pd9 Pd3 Pd5 Pd2 -0.644(9) . 3_775
Pd15 Pd3 Pd5 Pd2 50.22(7) . 3_775
Au1 Pd3 Pd5 Pd2 -54.584(6) . 3_775
Pd10 Pd3 Pd5 Pd2 -122.398(11) . 3_775
Pd7 Pd3 Pd5 Pd2 -54.714(12) . 3_775
C10 Pd3 Pd5 Au1 -142.01(14) . .
C11 Pd3 Pd5 Au1 172.56(11) . .
Pd13 Pd3 Pd5 Au1 101.623(15) . .
Pd1 Pd3 Pd5 Au1 -68.797(7) . .
Pd9 Pd3 Pd5 Au1 53.940(7) . .
Pd15 Pd3 Pd5 Au1 104.80(7) . .
Pd10 Pd3 Pd5 Au1 -67.813(10) . .
Pd7 Pd3 Pd5 Au1 -0.130(9) . .
C10 Pd3 Pd5 Pd15 113.19(16) . .
C11 Pd3 Pd5 Pd15 67.75(13) . .
Pd13 Pd3 Pd5 Pd15 -3.18(7) . .
Pd1 Pd3 Pd5 Pd15 -173.60(7) . .
Pd9 Pd3 Pd5 Pd15 -50.86(7) . .
Au1 Pd3 Pd5 Pd15 -104.80(7) . .
Pd10 Pd3 Pd5 Pd15 -172.62(7) . .
Pd7 Pd3 Pd5 Pd15 -104.93(7) . .
C4 Pd1 Pd5 C10 -36.4(3) . .
C13 Pd1 Pd5 C10 92.63(14) 3_775 .
Pd4 Pd1 Pd5 C10 126.22(11) 3_775 .
Pd6 Pd1 Pd5 C10 -124.14(11) . .
Pd3 Pd1 Pd5 C10 -55.45(11) . .
Pd10 Pd1 Pd5 C10 -56.41(11) . .
Au1 Pd1 Pd5 C10 -126.15(11) . .
Pd2 Pd1 Pd5 C10 178.81(11) . .
C4 Pd1 Pd5 C9 -90.9(3) . 3_775
C13 Pd1 Pd5 C9 38.21(16) 3_775 3_775
C10 Pd1 Pd5 C9 -54.42(16) . 3_775
Pd4 Pd1 Pd5 C9 71.79(13) 3_775 3_775
Pd6 Pd1 Pd5 C9 -178.56(13) . 3_775
Pd3 Pd1 Pd5 C9 -109.88(13) . 3_775
Pd10 Pd1 Pd5 C9 -110.84(13) . 3_775
Au1 Pd1 Pd5 C9 179.42(13) . 3_775
Pd2 Pd1 Pd5 C9 124.39(13) . 3_775
C4 Pd1 Pd5 Pd3 19.0(3) . .
C13 Pd1 Pd5 Pd3 148.08(10) 3_775 .
C10 Pd1 Pd5 Pd3 55.45(11) . .
Pd4 Pd1 Pd5 Pd3 -178.333(10) 3_775 .
Pd6 Pd1 Pd5 Pd3 -68.689(11) . .
Pd10 Pd1 Pd5 Pd3 -0.963(10) . .
Au1 Pd1 Pd5 Pd3 -70.702(7) . .
Pd2 Pd1 Pd5 Pd3 -125.735(9) . .
C4 Pd1 Pd5 Pd8 -161.1(3) . 3_775
C13 Pd1 Pd5 Pd8 -32.06(10) 3_775 3_775
C10 Pd1 Pd5 Pd8 -124.70(11) . 3_775
Pd4 Pd1 Pd5 Pd8 1.519(9) 3_775 3_775
Pd6 Pd1 Pd5 Pd8 111.163(12) . 3_775
Pd3 Pd1 Pd5 Pd8 179.852(12) . 3_775
Pd10 Pd1 Pd5 Pd8 178.889(9) . 3_775
Au1 Pd1 Pd5 Pd8 109.150(10) . 3_775
Pd2 Pd1 Pd5 Pd8 54.117(11) . 3_775
C4 Pd1 Pd5 Pd12 131.4(3) . 3_775
C13 Pd1 Pd5 Pd12 -99.51(13) 3_775 3_775
C10 Pd1 Pd5 Pd12 167.86(14) . 3_775
Pd4 Pd1 Pd5 Pd12 -65.93(9) 3_775 3_775
Pd6 Pd1 Pd5 Pd12 43.71(10) . 3_775
Pd3 Pd1 Pd5 Pd12 112.40(9) . 3_775
Pd10 Pd1 Pd5 Pd12 111.44(9) . 3_775
Au1 Pd1 Pd5 Pd12 41.70(9) . 3_775
Pd2 Pd1 Pd5 Pd12 -13.33(9) . 3_775
C4 Pd1 Pd5 Au1 143.2(3) . 3_775
C13 Pd1 Pd5 Au1 -87.73(10) 3_775 3_775
C10 Pd1 Pd5 Au1 179.63(11) . 3_775
Pd4 Pd1 Pd5 Au1 -54.151(7) 3_775 3_775
Pd6 Pd1 Pd5 Au1 55.493(11) . 3_775
Pd3 Pd1 Pd5 Au1 124.181(8) . 3_775
Pd10 Pd1 Pd5 Au1 123.219(9) . 3_775
Au1 Pd1 Pd5 Au1 53.480(6) . 3_775
Pd2 Pd1 Pd5 Au1 -1.554(8) . 3_775
C4 Pd1 Pd5 Pd4 -162.7(3) . 3_775
C13 Pd1 Pd5 Pd4 -33.58(10) 3_775 3_775
C10 Pd1 Pd5 Pd4 -126.22(11) . 3_775
Pd6 Pd1 Pd5 Pd4 109.644(12) . 3_775
Pd3 Pd1 Pd5 Pd4 178.333(10) . 3_775
Pd10 Pd1 Pd5 Pd4 177.370(11) . 3_775
Au1 Pd1 Pd5 Pd4 107.631(8) . 3_775
Pd2 Pd1 Pd5 Pd4 52.597(8) . 3_775
C4 Pd1 Pd5 Pd2 88.9(3) . 3_775
C13 Pd1 Pd5 Pd2 -141.99(10) 3_775 3_775
C10 Pd1 Pd5 Pd2 125.37(11) . 3_775
Pd4 Pd1 Pd5 Pd2 -108.412(11) 3_775 3_775
Pd6 Pd1 Pd5 Pd2 1.232(15) . 3_775
Pd3 Pd1 Pd5 Pd2 69.920(10) . 3_775
Pd10 Pd1 Pd5 Pd2 68.957(13) . 3_775
Au1 Pd1 Pd5 Pd2 -0.781(8) . 3_775
Pd2 Pd1 Pd5 Pd2 -55.815(12) . 3_775
C4 Pd1 Pd5 Au1 89.7(3) . .
C13 Pd1 Pd5 Au1 -141.21(10) 3_775 .
C10 Pd1 Pd5 Au1 126.15(11) . .
Pd4 Pd1 Pd5 Au1 -107.631(8) 3_775 .
Pd6 Pd1 Pd5 Au1 2.013(9) . .
Pd3 Pd1 Pd5 Au1 70.702(7) . .
Pd10 Pd1 Pd5 Au1 69.739(9) . .
Pd2 Pd1 Pd5 Au1 -55.034(7) . .
C4 Pd1 Pd5 Pd15 25.4(3) . .
C13 Pd1 Pd5 Pd15 154.45(12) 3_775 .
C10 Pd1 Pd5 Pd15 61.82(13) . .
Pd4 Pd1 Pd5 Pd15 -171.96(7) 3_775 .
Pd6 Pd1 Pd5 Pd15 -62.32(7) . .
Pd3 Pd1 Pd5 Pd15 6.37(7) . .
Pd10 Pd1 Pd5 Pd15 5.41(7) . .
Au1 Pd1 Pd5 Pd15 -64.33(7) . .
Pd2 Pd1 Pd5 Pd15 -119.37(7) . .
Pd4 Au1 Pd5 C10 -134.53(10) . .
Au1 Au1 Pd5 C10 153.60(10) 3_775 .
Pd1 Au1 Pd5 C10 44.84(10) . .
Pd3 Au1 Pd5 C10 -27.55(10) . .
Pd6 Au1 Pd5 C10 42.99(10) . .
Pd2 Au1 Pd5 C10 -134.34(10) 3_775 .
Pd5 Au1 Pd5 C10 153.59(10) 3_775 .
Pd8 Au1 Pd5 C10 -128.5(3) . .
Pd9 Au1 Pd5 C10 -79.98(10) . .
Pd7 Au1 Pd5 C10 -27.41(10) . .
Pd2 Au1 Pd5 C10 98.65(10) . .
Pd4 Au1 Pd5 C9 1.8(3) . 3_775
Au1 Au1 Pd5 C9 -70.1(3) 3_775 3_775
Pd1 Au1 Pd5 C9 -178.8(3) . 3_775
Pd3 Au1 Pd5 C9 108.8(3) . 3_775
Pd6 Au1 Pd5 C9 179.3(3) . 3_775
Pd2 Au1 Pd5 C9 2.0(3) 3_775 3_775
Pd5 Au1 Pd5 C9 -70.1(3) 3_775 3_775
Pd8 Au1 Pd5 C9 7.8(4) . 3_775
Pd9 Au1 Pd5 C9 56.4(3) . 3_775
Pd7 Au1 Pd5 C9 108.9(3) . 3_775
Pd2 Au1 Pd5 C9 -125.0(3) . 3_775
Pd4 Au1 Pd5 Pd3 -106.980(9) . .
Au1 Au1 Pd5 Pd3 -178.859(9) 3_775 .
Pd1 Au1 Pd5 Pd3 72.387(9) . .
Pd6 Au1 Pd5 Pd3 70.532(9) . .
Pd2 Au1 Pd5 Pd3 -106.797(9) 3_775 .
Pd5 Au1 Pd5 Pd3 -178.860(9) 3_775 .
Pd8 Au1 Pd5 Pd3 -101.0(3) . .
Pd9 Au1 Pd5 Pd3 -52.435(7) . .
Pd7 Au1 Pd5 Pd3 0.131(9) . .
Pd2 Au1 Pd5 Pd3 126.195(8) . .
Pd4 Au1 Pd5 Pd8 73.714(12) . 3_775
Au1 Au1 Pd5 Pd8 1.834(8) 3_775 3_775
Pd1 Au1 Pd5 Pd8 -106.919(11) . 3_775
Pd3 Au1 Pd5 Pd8 -179.306(12) . 3_775
Pd6 Au1 Pd5 Pd8 -108.774(11) . 3_775
Pd2 Au1 Pd5 Pd8 73.897(10) 3_775 3_775
Pd5 Au1 Pd5 Pd8 1.833(8) 3_775 3_775
Pd8 Au1 Pd5 Pd8 79.7(3) . 3_775
Pd9 Au1 Pd5 Pd8 128.259(10) . 3_775
Pd7 Au1 Pd5 Pd8 -179.175(9) . 3_775
Pd2 Au1 Pd5 Pd8 -53.111(10) . 3_775
Pd4 Au1 Pd5 Pd1 -179.367(8) . .
Au1 Au1 Pd5 Pd1 108.753(8) 3_775 .
Pd3 Au1 Pd5 Pd1 -72.387(9) . .
Pd6 Au1 Pd5 Pd1 -1.855(8) . .
Pd2 Au1 Pd5 Pd1 -179.184(9) 3_775 .
Pd5 Au1 Pd5 Pd1 108.752(9) 3_775 .
Pd8 Au1 Pd5 Pd1 -173.4(3) . .
Pd9 Au1 Pd5 Pd1 -124.822(8) . .
Pd7 Au1 Pd5 Pd1 -72.256(9) . .
Pd2 Au1 Pd5 Pd1 53.808(7) . .
Pd4 Au1 Pd5 Pd12 5.376(12) . 3_775
Au1 Au1 Pd5 Pd12 -66.504(9) 3_775 3_775
Pd1 Au1 Pd5 Pd12 -175.257(11) . 3_775
Pd3 Au1 Pd5 Pd12 112.356(11) . 3_775
Pd6 Au1 Pd5 Pd12 -177.112(8) . 3_775
Pd2 Au1 Pd5 Pd12 5.559(8) 3_775 3_775
Pd5 Au1 Pd5 Pd12 -66.505(10) 3_775 3_775
Pd8 Au1 Pd5 Pd12 11.4(3) . 3_775
Pd9 Au1 Pd5 Pd12 59.921(10) . 3_775
Pd7 Au1 Pd5 Pd12 112.487(10) . 3_775
Pd2 Au1 Pd5 Pd12 -121.449(10) . 3_775
Pd4 Au1 Pd5 Au1 71.879(8) . 3_775
Pd1 Au1 Pd5 Au1 -108.753(9) . 3_775
Pd3 Au1 Pd5 Au1 178.859(9) . 3_775
Pd6 Au1 Pd5 Au1 -110.608(9) . 3_775
Pd2 Au1 Pd5 Au1 72.063(7) 3_775 3_775
Pd5 Au1 Pd5 Au1 -0.001(1) 3_775 3_775
Pd8 Au1 Pd5 Au1 77.9(3) . 3_775
Pd9 Au1 Pd5 Au1 126.425(7) . 3_775
Pd7 Au1 Pd5 Au1 178.991(8) . 3_775
Pd2 Au1 Pd5 Au1 -54.946(6) . 3_775
Pd4 Au1 Pd5 Pd4 126.353(7) . 3_775
Au1 Au1 Pd5 Pd4 54.474(7) 3_775 3_775
Pd1 Au1 Pd5 Pd4 -54.279(7) . 3_775
Pd3 Au1 Pd5 Pd4 -126.667(9) . 3_775
Pd6 Au1 Pd5 Pd4 -56.134(9) . 3_775
Pd2 Au1 Pd5 Pd4 126.537(9) 3_775 3_775
Pd5 Au1 Pd5 Pd4 54.473(7) 3_775 3_775
Pd8 Au1 Pd5 Pd4 132.4(3) . 3_775
Pd9 Au1 Pd5 Pd4 -179.101(7) . 3_775
Pd7 Au1 Pd5 Pd4 -126.535(8) . 3_775
Pd2 Au1 Pd5 Pd4 -0.472(7) . 3_775
Pd4 Au1 Pd5 Pd2 -0.183(8) . 3_775
Au1 Au1 Pd5 Pd2 -72.063(7) 3_775 3_775
Pd1 Au1 Pd5 Pd2 179.184(9) . 3_775
Pd3 Au1 Pd5 Pd2 106.797(9) . 3_775
Pd6 Au1 Pd5 Pd2 177.329(8) . 3_775
Pd5 Au1 Pd5 Pd2 -72.064(8) 3_775 3_775
Pd8 Au1 Pd5 Pd2 5.8(3) . 3_775
Pd9 Au1 Pd5 Pd2 54.362(7) . 3_775
Pd7 Au1 Pd5 Pd2 106.928(9) . 3_775
Pd2 Au1 Pd5 Pd2 -127.008(6) . 3_775
Pd4 Au1 Pd5 Pd15 -50.61(6) . .
Au1 Au1 Pd5 Pd15 -122.49(6) 3_775 .
Pd1 Au1 Pd5 Pd15 128.76(6) . .
Pd3 Au1 Pd5 Pd15 56.37(6) . .
Pd6 Au1 Pd5 Pd15 126.90(6) . .
Pd2 Au1 Pd5 Pd15 -50.42(6) 3_775 .
Pd5 Au1 Pd5 Pd15 -122.49(6) 3_775 .
Pd8 Au1 Pd5 Pd15 -44.6(3) . .
Pd9 Au1 Pd5 Pd15 3.94(6) . .
Pd7 Au1 Pd5 Pd15 56.50(6) . .
Pd2 Au1 Pd5 Pd15 -177.43(6) . .
C4 Pd1 Pd6 C8 -14.35(15) . .
C13 Pd1 Pd6 C8 -82.17(16) 3_775 .
C10 Pd1 Pd6 C8 88.97(16) . .
Pd4 Pd1 Pd6 C8 -139.28(12) 3_775 .
Pd5 Pd1 Pd6 C8 146.27(12) . .
Pd3 Pd1 Pd6 C8 94.41(12) . .
Pd10 Pd1 Pd6 C8 41.85(12) . .
Au1 Pd1 Pd6 C8 148.32(12) . .
Pd2 Pd1 Pd6 C8 -140.67(12) . .
C4 Pd1 Pd6 C1 88.20(12) . .
C13 Pd1 Pd6 C1 20.38(13) 3_775 .
C10 Pd1 Pd6 C1 -168.48(13) . .
Pd4 Pd1 Pd6 C1 -36.73(7) 3_775 .
Pd5 Pd1 Pd6 C1 -111.19(7) . .
Pd3 Pd1 Pd6 C1 -163.04(7) . .
Pd10 Pd1 Pd6 C1 144.40(7) . .
Au1 Pd1 Pd6 C1 -109.13(7) . .
Pd2 Pd1 Pd6 C1 -38.12(7) . .
C13 Pd1 Pd6 C4 -67.81(15) 3_775 .
C10 Pd1 Pd6 C4 103.32(14) . .
Pd4 Pd1 Pd6 C4 -124.92(10) 3_775 .
Pd5 Pd1 Pd6 C4 160.62(10) . .
Pd3 Pd1 Pd6 C4 108.77(10) . .
Pd10 Pd1 Pd6 C4 56.21(10) . .
Au1 Pd1 Pd6 C4 162.67(10) . .
Pd2 Pd1 Pd6 C4 -126.32(10) . .
C4 Pd1 Pd6 Pd10 -56.21(10) . .
C13 Pd1 Pd6 Pd10 -124.02(11) 3_775 .
C10 Pd1 Pd6 Pd10 47.12(11) . .
Pd4 Pd1 Pd6 Pd10 178.870(12) 3_775 .
Pd5 Pd1 Pd6 Pd10 104.412(12) . .
Pd3 Pd1 Pd6 Pd10 52.561(8) . .
Au1 Pd1 Pd6 Pd10 106.464(9) . .
Pd2 Pd1 Pd6 Pd10 177.476(10) . .
C4 Pd1 Pd6 Pd12 129.62(10) . .
C13 Pd1 Pd6 Pd12 61.81(11) 3_775 .
C10 Pd1 Pd6 Pd12 -127.05(11) . .
Pd4 Pd1 Pd6 Pd12 4.698(15) 3_775 .
Pd5 Pd1 Pd6 Pd12 -69.760(15) . .
Pd3 Pd1 Pd6 Pd12 -121.611(11) . .
Pd10 Pd1 Pd6 Pd12 -174.172(12) . .
Au1 Pd1 Pd6 Pd12 -67.708(10) . .
Pd2 Pd1 Pd6 Pd12 3.304(10) . .
C4 Pd1 Pd6 Pd14 -97.68(10) . .
C13 Pd1 Pd6 Pd14 -165.50(11) 3_775 .
C10 Pd1 Pd6 Pd14 5.64(11) . .
Pd4 Pd1 Pd6 Pd14 137.40(3) 3_775 .
Pd5 Pd1 Pd6 Pd14 62.94(3) . .
Pd3 Pd1 Pd6 Pd14 11.09(3) . .
Pd10 Pd1 Pd6 Pd14 -41.47(3) . .
Au1 Pd1 Pd6 Pd14 64.99(3) . .
Pd2 Pd1 Pd6 Pd14 136.00(3) . .
C4 Pd1 Pd6 Au1 -162.67(10) . .
C13 Pd1 Pd6 Au1 129.52(11) 3_775 .
C10 Pd1 Pd6 Au1 -59.35(11) . .
Pd4 Pd1 Pd6 Au1 72.407(11) 3_775 .
Pd5 Pd1 Pd6 Au1 -2.051(9) . .
Pd3 Pd1 Pd6 Au1 -53.903(7) . .
Pd10 Pd1 Pd6 Au1 -106.464(9) . .
Pd2 Pd1 Pd6 Au1 71.012(8) . .
C4 Pd1 Pd6 Pd2 126.32(10) . .
C13 Pd1 Pd6 Pd2 58.50(11) 3_775 .
C10 Pd1 Pd6 Pd2 -130.36(11) . .
Pd4 Pd1 Pd6 Pd2 1.394(10) 3_775 .
Pd5 Pd1 Pd6 Pd2 -73.064(12) . .
Pd3 Pd1 Pd6 Pd2 -124.915(9) . .
Pd10 Pd1 Pd6 Pd2 -177.476(10) . .
Au1 Pd1 Pd6 Pd2 -71.012(8) . .
C4 Pd1 Pd6 Pd7 -109.43(10) . .
C13 Pd1 Pd6 Pd7 -177.25(11) 3_775 .
C10 Pd1 Pd6 Pd7 -6.11(11) . .
Pd4 Pd1 Pd6 Pd7 125.644(10) 3_775 .
Pd5 Pd1 Pd6 Pd7 51.186(12) . .
Pd3 Pd1 Pd6 Pd7 -0.665(8) . .
Pd10 Pd1 Pd6 Pd7 -53.226(8) . .
Au1 Pd1 Pd6 Pd7 53.237(7) . .
Pd2 Pd1 Pd6 Pd7 124.250(9) . .
C4 Pd1 Pd6 Pd8 -164.19(10) . .
C13 Pd1 Pd6 Pd8 128.00(11) 3_775 .
C10 Pd1 Pd6 Pd8 -60.87(11) . .
Pd4 Pd1 Pd6 Pd8 70.886(14) 3_775 .
Pd5 Pd1 Pd6 Pd8 -3.572(15) . .
Pd3 Pd1 Pd6 Pd8 -55.423(11) . .
Pd10 Pd1 Pd6 Pd8 -107.984(11) . .
Au1 Pd1 Pd6 Pd8 -1.520(8) . .
Pd2 Pd1 Pd6 Pd8 69.492(11) . .
Pd4 Au1 Pd6 C8 48.83(17) . .
Au1 Au1 Pd6 C8 162.67(17) 3_775 .
Pd1 Au1 Pd6 C8 -130.40(17) . .
Pd3 Au1 Pd6 C8 -77.38(17) . .
Pd2 Au1 Pd6 C8 -84.1(2) 3_775 .
Pd5 Au1 Pd6 C8 104.00(17) 3_775 .
Pd8 Au1 Pd6 C8 51.18(17) . .
Pd9 Au1 Pd6 C8 -22.81(17) . .
Pd7 Au1 Pd6 C8 -18.33(17) . .
Pd2 Au1 Pd6 C8 159.19(17) . .
Pd5 Au1 Pd6 C8 -128.57(17) . .
Pd4 Au1 Pd6 C1 -98.02(8) . .
Au1 Au1 Pd6 C1 15.81(8) 3_775 .
Pd1 Au1 Pd6 C1 82.74(8) . .
Pd3 Au1 Pd6 C1 135.77(8) . .
Pd2 Au1 Pd6 C1 129.04(14) 3_775 .
Pd5 Au1 Pd6 C1 -42.86(8) 3_775 .
Pd8 Au1 Pd6 C1 -95.68(8) . .
Pd9 Au1 Pd6 C1 -169.67(8) . .
Pd7 Au1 Pd6 C1 -165.18(8) . .
Pd2 Au1 Pd6 C1 12.33(8) . .
Pd5 Au1 Pd6 C1 84.58(8) . .
Pd4 Au1 Pd6 C4 166.54(7) . .
Au1 Au1 Pd6 C4 -79.63(7) 3_775 .
Pd1 Au1 Pd6 C4 -12.70(7) . .
Pd3 Au1 Pd6 C4 40.33(7) . .
Pd2 Au1 Pd6 C4 33.60(15) 3_775 .
Pd5 Au1 Pd6 C4 -138.29(7) 3_775 .
Pd8 Au1 Pd6 C4 168.88(7) . .
Pd9 Au1 Pd6 C4 94.89(7) . .
Pd7 Au1 Pd6 C4 99.38(7) . .
Pd2 Au1 Pd6 C4 -83.11(7) . .
Pd5 Au1 Pd6 C4 -10.86(7) . .
Pd4 Au1 Pd6 Pd10 121.538(9) . .
Au1 Au1 Pd6 Pd10 -124.629(8) 3_775 .
Pd1 Au1 Pd6 Pd10 -57.699(8) . .
Pd3 Au1 Pd6 Pd10 -4.674(8) . .
Pd2 Au1 Pd6 Pd10 -11.40(13) 3_775 .
Pd5 Au1 Pd6 Pd10 176.703(8) 3_775 .
Pd8 Au1 Pd6 Pd10 123.881(9) . .
Pd9 Au1 Pd6 Pd10 49.890(10) . .
Pd7 Au1 Pd6 Pd10 54.378(8) . .
Pd2 Au1 Pd6 Pd10 -128.109(9) . .
Pd5 Au1 Pd6 Pd10 -55.862(10) . .
Pd4 Au1 Pd6 Pd12 -54.437(10) . .
Au1 Au1 Pd6 Pd12 59.396(9) 3_775 .
Pd1 Au1 Pd6 Pd12 126.327(9) . .
Pd3 Au1 Pd6 Pd12 179.351(8) . .
Pd2 Au1 Pd6 Pd12 172.63(12) 3_775 .
Pd5 Au1 Pd6 Pd12 0.729(8) 3_775 .
Pd8 Au1 Pd6 Pd12 -52.094(8) . .
Pd9 Au1 Pd6 Pd12 -126.084(8) . .
Pd7 Au1 Pd6 Pd12 -121.597(9) . .
Pd2 Au1 Pd6 Pd12 55.917(8) . .
Pd5 Au1 Pd6 Pd12 128.164(8) . .
Pd4 Au1 Pd6 Pd14 19.153(12) . .
Au1 Au1 Pd6 Pd14 132.986(9) 3_775 .
Pd1 Au1 Pd6 Pd14 -160.084(11) . .
Pd3 Au1 Pd6 Pd14 -107.059(10) . .
Pd2 Au1 Pd6 Pd14 -113.78(12) 3_775 .
Pd5 Au1 Pd6 Pd14 74.318(10) 3_775 .
Pd8 Au1 Pd6 Pd14 21.496(8) . .
Pd9 Au1 Pd6 Pd14 -52.495(11) . .
Pd7 Au1 Pd6 Pd14 -48.007(9) . .
Pd2 Au1 Pd6 Pd14 129.507(11) . .
Pd5 Au1 Pd6 Pd14 -158.246(8) . .
Pd4 Au1 Pd6 Pd1 179.236(9) . .
Au1 Au1 Pd6 Pd1 -66.930(9) 3_775 .
Pd3 Au1 Pd6 Pd1 53.024(8) . .
Pd2 Au1 Pd6 Pd1 46.30(12) 3_775 .
Pd5 Au1 Pd6 Pd1 -125.598(8) 3_775 .
Pd8 Au1 Pd6 Pd1 -178.420(8) . .
Pd9 Au1 Pd6 Pd1 107.589(9) . .
Pd7 Au1 Pd6 Pd1 112.077(9) . .
Pd2 Au1 Pd6 Pd1 -70.410(8) . .
Pd5 Au1 Pd6 Pd1 1.837(8) . .
Pd4 Au1 Pd6 Pd2 -110.354(9) . .
Au1 Au1 Pd6 Pd2 3.479(8) 3_775 .
Pd1 Au1 Pd6 Pd2 70.410(8) . .
Pd3 Au1 Pd6 Pd2 123.434(7) . .
Pd2 Au1 Pd6 Pd2 116.71(12) 3_775 .
Pd5 Au1 Pd6 Pd2 -55.188(7) 3_775 .
Pd8 Au1 Pd6 Pd2 -108.011(8) . .
Pd9 Au1 Pd6 Pd2 177.999(8) . .
Pd7 Au1 Pd6 Pd2 -177.514(8) . .
Pd5 Au1 Pd6 Pd2 72.247(8) . .
Pd4 Au1 Pd6 Pd7 67.160(9) . .
Au1 Au1 Pd6 Pd7 -179.007(8) 3_775 .
Pd1 Au1 Pd6 Pd7 -112.077(9) . .
Pd3 Au1 Pd6 Pd7 -59.052(7) . .
Pd2 Au1 Pd6 Pd7 -65.78(12) 3_775 .
Pd5 Au1 Pd6 Pd7 122.325(8) 3_775 .
Pd8 Au1 Pd6 Pd7 69.503(8) . .
Pd9 Au1 Pd6 Pd7 -4.488(8) . .
Pd2 Au1 Pd6 Pd7 177.514(8) . .
Pd5 Au1 Pd6 Pd7 -110.239(8) . .
Pd4 Au1 Pd6 Pd8 -2.343(9) . .
Au1 Au1 Pd6 Pd8 111.490(8) 3_775 .
Pd1 Au1 Pd6 Pd8 178.420(8) . .
Pd3 Au1 Pd6 Pd8 -128.555(8) . .
Pd2 Au1 Pd6 Pd8 -135.28(12) 3_775 .
Pd5 Au1 Pd6 Pd8 52.822(7) 3_775 .
Pd9 Au1 Pd6 Pd8 -73.991(9) . .
Pd7 Au1 Pd6 Pd8 -69.503(8) . .
Pd2 Au1 Pd6 Pd8 108.011(8) . .
Pd5 Au1 Pd6 Pd8 -179.742(8) . .
C12 Pd2 Pd6 C8 0.8(2) 3_775 .
C1 Pd2 Pd6 C8 2.26(17) . .
Pd15 Pd2 Pd6 C8 -50.58(17) 3_775 .
Pd4 Pd2 Pd6 C8 126.01(15) 3_775 .
Pd12 Pd2 Pd6 C8 -55.98(15) . .
Pd9 Pd2 Pd6 C8 153.3(4) 3_775 .
Pd1 Pd2 Pd6 C8 127.35(15) . .
Au1 Pd2 Pd6 C8 -165.46(15) 3_775 .
Au1 Pd2 Pd6 C8 -162.10(15) . .
Pd5 Pd2 Pd6 C8 -108.70(15) 3_775 .
C12 Pd2 Pd6 C1 -1.43(18) 3_775 .
Pd15 Pd2 Pd6 C1 -52.84(13) 3_775 .
Pd4 Pd2 Pd6 C1 123.75(10) 3_775 .
Pd12 Pd2 Pd6 C1 -58.24(10) . .
Pd9 Pd2 Pd6 C1 151.0(4) 3_775 .
Pd1 Pd2 Pd6 C1 125.09(10) . .
Au1 Pd2 Pd6 C1 -167.72(10) 3_775 .
Au1 Pd2 Pd6 C1 -164.36(10) . .
Pd5 Pd2 Pd6 C1 -110.96(10) 3_775 .
C12 Pd2 Pd6 C4 -91.33(17) 3_775 .
C1 Pd2 Pd6 C4 -89.90(12) . .
Pd15 Pd2 Pd6 C4 -142.74(11) 3_775 .
Pd4 Pd2 Pd6 C4 33.85(7) 3_775 .
Pd12 Pd2 Pd6 C4 -148.14(7) . .
Pd9 Pd2 Pd6 C4 61.1(3) 3_775 .
Pd1 Pd2 Pd6 C4 35.20(7) . .
Au1 Pd2 Pd6 C4 102.38(7) 3_775 .
Au1 Pd2 Pd6 C4 105.74(7) . .
Pd5 Pd2 Pd6 C4 159.15(7) 3_775 .
C12 Pd2 Pd6 Pd10 -129.15(15) 3_775 .
C1 Pd2 Pd6 Pd10 -127.71(10) . .
Pd15 Pd2 Pd6 Pd10 179.44(8) 3_775 .
Pd4 Pd2 Pd6 Pd10 -3.967(15) 3_775 .
Pd12 Pd2 Pd6 Pd10 174.043(13) . .
Pd9 Pd2 Pd6 Pd10 23.3(3) 3_775 .
Pd1 Pd2 Pd6 Pd10 -2.620(10) . .
Au1 Pd2 Pd6 Pd10 64.568(14) 3_775 .
Au1 Pd2 Pd6 Pd10 67.926(10) . .
Pd5 Pd2 Pd6 Pd10 121.330(11) 3_775 .
C12 Pd2 Pd6 Pd12 56.81(15) 3_775 .
C1 Pd2 Pd6 Pd12 58.24(10) . .
Pd15 Pd2 Pd6 Pd12 5.40(8) 3_775 .
Pd4 Pd2 Pd6 Pd12 -178.010(12) 3_775 .
Pd9 Pd2 Pd6 Pd12 -150.7(3) 3_775 .
Pd1 Pd2 Pd6 Pd12 -176.663(10) . .
Au1 Pd2 Pd6 Pd12 -109.475(11) 3_775 .
Au1 Pd2 Pd6 Pd12 -106.116(8) . .
Pd5 Pd2 Pd6 Pd12 -52.713(8) 3_775 .
C12 Pd2 Pd6 Pd14 73.25(15) 3_775 .
C1 Pd2 Pd6 Pd14 74.69(10) . .
Pd15 Pd2 Pd6 Pd14 21.85(8) 3_775 .
Pd4 Pd2 Pd6 Pd14 -161.566(12) 3_775 .
Pd12 Pd2 Pd6 Pd14 16.444(13) . .
Pd9 Pd2 Pd6 Pd14 -134.3(3) 3_775 .
Pd1 Pd2 Pd6 Pd14 -160.219(15) . .
Au1 Pd2 Pd6 Pd14 -93.031(15) 3_775 .
Au1 Pd2 Pd6 Pd14 -89.673(14) . .
Pd5 Pd2 Pd6 Pd14 -36.269(15) 3_775 .
C12 Pd2 Pd6 Pd1 -126.53(15) 3_775 .
C1 Pd2 Pd6 Pd1 -125.09(10) . .
Pd15 Pd2 Pd6 Pd1 -177.94(8) 3_775 .
Pd4 Pd2 Pd6 Pd1 -1.347(9) 3_775 .
Pd12 Pd2 Pd6 Pd1 176.663(10) . .
Pd9 Pd2 Pd6 Pd1 26.0(3) 3_775 .
Au1 Pd2 Pd6 Pd1 67.188(9) 3_775 .
Au1 Pd2 Pd6 Pd1 70.547(7) . .
Pd5 Pd2 Pd6 Pd1 123.950(9) 3_775 .
C12 Pd2 Pd6 Au1 162.92(15) 3_775 .
C1 Pd2 Pd6 Au1 164.36(10) . .
Pd15 Pd2 Pd6 Au1 111.52(8) 3_775 .
Pd4 Pd2 Pd6 Au1 -71.894(10) 3_775 .
Pd12 Pd2 Pd6 Au1 106.116(8) . .
Pd9 Pd2 Pd6 Au1 -44.6(3) 3_775 .
Pd1 Pd2 Pd6 Au1 -70.547(7) . .
Au1 Pd2 Pd6 Au1 -3.358(8) 3_775 .
Pd5 Pd2 Pd6 Au1 53.404(7) 3_775 .
C12 Pd2 Pd6 Pd7 160.44(15) 3_775 .
C1 Pd2 Pd6 Pd7 161.87(10) . .
Pd15 Pd2 Pd6 Pd7 109.03(8) 3_775 .
Pd4 Pd2 Pd6 Pd7 -74.381(13) 3_775 .
Pd12 Pd2 Pd6 Pd7 103.629(11) . .
Pd9 Pd2 Pd6 Pd7 -47.1(3) 3_775 .
Pd1 Pd2 Pd6 Pd7 -73.034(10) . .
Au1 Pd2 Pd6 Pd7 -5.845(14) 3_775 .
Au1 Pd2 Pd6 Pd7 -2.487(8) . .
Pd5 Pd2 Pd6 Pd7 50.916(11) 3_775 .
C12 Pd2 Pd6 Pd8 109.14(15) 3_775 .
C1 Pd2 Pd6 Pd8 110.57(10) . .
Pd15 Pd2 Pd6 Pd8 57.73(8) 3_775 .
Pd4 Pd2 Pd6 Pd8 -125.682(10) 3_775 .
Pd12 Pd2 Pd6 Pd8 52.328(8) . .
Pd9 Pd2 Pd6 Pd8 -98.4(3) 3_775 .
Pd1 Pd2 Pd6 Pd8 -124.335(9) . .
Au1 Pd2 Pd6 Pd8 -57.147(10) 3_775 .
Au1 Pd2 Pd6 Pd8 -53.788(7) . .
Pd5 Pd2 Pd6 Pd8 -0.385(8) 3_775 .
Pd4 Au1 Pd7 C5 173.67(13) . .
Au1 Au1 Pd7 C5 87.0(3) 3_775 .
Pd1 Au1 Pd7 C5 -3.91(13) . .
Pd3 Au1 Pd7 C5 50.25(13) . .
Pd6 Au1 Pd7 C5 -56.56(13) . .
Pd2 Au1 Pd7 C5 120.03(13) 3_775 .
Pd5 Au1 Pd7 C5 -130.85(13) 3_775 .
Pd8 Au1 Pd7 C5 -131.64(13) . .
Pd9 Au1 Pd7 C5 118.85(13) . .
Pd2 Au1 Pd7 C5 -59.07(13) . .
Pd5 Au1 Pd7 C5 50.12(13) . .
Pd4 Au1 Pd7 C6 15.56(11) . .
Au1 Au1 Pd7 C6 -71.1(3) 3_775 .
Pd1 Au1 Pd7 C6 -162.02(11) . .
Pd3 Au1 Pd7 C6 -107.87(11) . .
Pd6 Au1 Pd7 C6 145.33(11) . .
Pd2 Au1 Pd7 C6 -38.08(11) 3_775 .
Pd5 Au1 Pd7 C6 71.04(11) 3_775 .
Pd8 Au1 Pd7 C6 70.25(11) . .
Pd9 Au1 Pd7 C6 -39.26(11) . .
Pd2 Au1 Pd7 C6 142.82(11) . .
Pd5 Au1 Pd7 C6 -107.99(11) . .
Pd4 Au1 Pd7 Pd11 -2.961(8) . .
Au1 Au1 Pd7 Pd11 -89.6(3) 3_775 .
Pd1 Au1 Pd7 Pd11 179.461(8) . .
Pd3 Au1 Pd7 Pd11 -126.389(9) . .
Pd6 Au1 Pd7 Pd11 126.810(9) . .
Pd2 Au1 Pd7 Pd11 -56.604(10) 3_775 .
Pd5 Au1 Pd7 Pd11 52.516(10) 3_775 .
Pd8 Au1 Pd7 Pd11 51.722(8) . .
Pd9 Au1 Pd7 Pd11 -57.781(8) . .
Pd2 Au1 Pd7 Pd11 124.292(9) . .
Pd5 Au1 Pd7 Pd11 -126.510(8) . .
Pd4 Au1 Pd7 Pd10 177.826(8) . .
Au1 Au1 Pd7 Pd10 91.2(3) 3_775 .
Pd1 Au1 Pd7 Pd10 0.248(8) . .
Pd3 Au1 Pd7 Pd10 54.398(8) . .
Pd6 Au1 Pd7 Pd10 -52.403(8) . .
Pd2 Au1 Pd7 Pd10 124.183(8) 3_775 .
Pd5 Au1 Pd7 Pd10 -126.697(8) 3_775 .
Pd8 Au1 Pd7 Pd10 -127.491(9) . .
Pd9 Au1 Pd7 Pd10 123.006(9) . .
Pd2 Au1 Pd7 Pd10 -54.921(10) . .
Pd5 Au1 Pd7 Pd10 54.277(9) . .
Pd4 Au1 Pd7 Pd9 54.819(7) . .
Au1 Au1 Pd7 Pd9 -31.8(3) 3_775 .
Pd1 Au1 Pd7 Pd9 -122.758(8) . .
Pd3 Au1 Pd7 Pd9 -68.608(8) . .
Pd6 Au1 Pd7 Pd9 -175.409(9) . .
Pd2 Au1 Pd7 Pd9 1.177(9) 3_775 .
Pd5 Au1 Pd7 Pd9 110.296(9) 3_775 .
Pd8 Au1 Pd7 Pd9 109.503(8) . .
Pd2 Au1 Pd7 Pd9 -177.927(8) . .
Pd5 Au1 Pd7 Pd9 -68.729(9) . .
Pd4 Au1 Pd7 Pd6 -129.772(8) . .
Au1 Au1 Pd7 Pd6 143.6(3) 3_775 .
Pd1 Au1 Pd7 Pd6 52.651(7) . .
Pd3 Au1 Pd7 Pd6 106.801(8) . .
Pd2 Au1 Pd7 Pd6 176.585(8) 3_775 .
Pd5 Au1 Pd7 Pd6 -74.295(9) 3_775 .
Pd8 Au1 Pd7 Pd6 -75.088(8) . .
Pd9 Au1 Pd7 Pd6 175.409(9) . .
Pd2 Au1 Pd7 Pd6 -2.518(9) . .
Pd5 Au1 Pd7 Pd6 106.680(9) . .
Pd4 Au1 Pd7 Pd8 -54.684(7) . .
Au1 Au1 Pd7 Pd8 -141.3(3) 3_775 .
Pd1 Au1 Pd7 Pd8 127.739(8) . .
Pd3 Au1 Pd7 Pd8 -178.111(8) . .
Pd6 Au1 Pd7 Pd8 75.088(8) . .
Pd2 Au1 Pd7 Pd8 -108.327(8) 3_775 .
Pd5 Au1 Pd7 Pd8 0.793(8) 3_775 .
Pd9 Au1 Pd7 Pd8 -109.503(8) . .
Pd2 Au1 Pd7 Pd8 72.570(9) . .
Pd5 Au1 Pd7 Pd8 -178.232(8) . .
Pd4 Au1 Pd7 Pd3 123.427(7) . .
Au1 Au1 Pd7 Pd3 36.8(3) 3_775 .
Pd1 Au1 Pd7 Pd3 -54.151(7) . .
Pd6 Au1 Pd7 Pd3 -106.801(8) . .
Pd2 Au1 Pd7 Pd3 69.784(8) 3_775 .
Pd5 Au1 Pd7 Pd3 178.904(8) 3_775 .
Pd8 Au1 Pd7 Pd3 178.111(8) . .
Pd9 Au1 Pd7 Pd3 68.608(8) . .
Pd2 Au1 Pd7 Pd3 -109.319(9) . .
Pd5 Au1 Pd7 Pd3 -0.121(8) . .
Pd4 Au1 Pd7 Pd14 -91.866(8) . .
Au1 Au1 Pd7 Pd14 -178(33) 3_775 .
Pd1 Au1 Pd7 Pd14 90.556(8) . .
Pd3 Au1 Pd7 Pd14 144.707(9) . .
Pd6 Au1 Pd7 Pd14 37.906(7) . .
Pd2 Au1 Pd7 Pd14 -145.509(8) 3_775 .
Pd5 Au1 Pd7 Pd14 -36.389(10) 3_775 .
Pd8 Au1 Pd7 Pd14 -37.183(7) . .
Pd9 Au1 Pd7 Pd14 -146.686(9) . .
Pd2 Au1 Pd7 Pd14 35.387(10) . .
Pd5 Au1 Pd7 Pd14 144.585(8) . .
C8 Pd6 Pd7 C5 -46.14(12) . .
C1 Pd6 Pd7 C5 -166.2(3) . .
C4 Pd6 Pd7 C5 44.77(12) . .
Pd10 Pd6 Pd7 C5 33.81(9) . .
Pd12 Pd6 Pd7 C5 -146.72(9) . .
Pd14 Pd6 Pd7 C5 -86.46(9) . .
Pd1 Pd6 Pd7 C5 89.08(9) . .
Au1 Pd6 Pd7 C5 142.68(9) . .
Pd2 Pd6 Pd7 C5 145.18(9) . .
Pd8 Pd6 Pd7 C5 -148.55(9) . .
C8 Pd6 Pd7 C6 48.54(19) . .
C1 Pd6 Pd7 C6 -71.6(3) . .
C4 Pd6 Pd7 C6 139.45(18) . .
Pd10 Pd6 Pd7 C6 128.49(17) . .
Pd12 Pd6 Pd7 C6 -52.04(17) . .
Pd14 Pd6 Pd7 C6 8.22(17) . .
Pd1 Pd6 Pd7 C6 -176.24(17) . .
Au1 Pd6 Pd7 C6 -122.64(17) . .
Pd2 Pd6 Pd7 C6 -120.14(17) . .
Pd8 Pd6 Pd7 C6 -53.87(17) . .
C8 Pd6 Pd7 Pd11 102.90(8) . .
C1 Pd6 Pd7 Pd11 -17.2(2) . .
C4 Pd6 Pd7 Pd11 -166.19(7) . .
Pd10 Pd6 Pd7 Pd11 -177.150(13) . .
Pd12 Pd6 Pd7 Pd11 2.327(15) . .
Pd14 Pd6 Pd7 Pd11 62.586(11) . .
Pd1 Pd6 Pd7 Pd11 -121.881(11) . .
Au1 Pd6 Pd7 Pd11 -68.279(11) . .
Pd2 Pd6 Pd7 Pd11 -65.773(14) . .
Pd8 Pd6 Pd7 Pd11 0.493(10) . .
C8 Pd6 Pd7 Pd10 -79.95(8) . .
C1 Pd6 Pd7 Pd10 160.0(2) . .
C4 Pd6 Pd7 Pd10 10.96(7) . .
Pd12 Pd6 Pd7 Pd10 179.477(12) . .
Pd14 Pd6 Pd7 Pd10 -120.263(10) . .
Pd1 Pd6 Pd7 Pd10 55.269(8) . .
Au1 Pd6 Pd7 Pd10 108.871(9) . .
Pd2 Pd6 Pd7 Pd10 111.377(12) . .
Pd8 Pd6 Pd7 Pd10 177.643(10) . .
C8 Pd6 Pd7 Pd9 175.79(8) . .
C1 Pd6 Pd7 Pd9 55.7(2) . .
C4 Pd6 Pd7 Pd9 -93.30(7) . .
Pd10 Pd6 Pd7 Pd9 -104.256(12) . .
Pd12 Pd6 Pd7 Pd9 75.221(14) . .
Pd14 Pd6 Pd7 Pd9 135.481(11) . .
Pd1 Pd6 Pd7 Pd9 -48.987(12) . .
Au1 Pd6 Pd7 Pd9 4.615(9) . .
Pd2 Pd6 Pd7 Pd9 7.121(15) . .
Pd8 Pd6 Pd7 Pd9 73.387(11) . .
C8 Pd6 Pd7 Au1 171.18(8) . .
C1 Pd6 Pd7 Au1 51.1(2) . .
C4 Pd6 Pd7 Au1 -97.91(7) . .
Pd10 Pd6 Pd7 Au1 -108.871(9) . .
Pd12 Pd6 Pd7 Au1 70.606(10) . .
Pd14 Pd6 Pd7 Au1 130.866(8) . .
Pd1 Pd6 Pd7 Au1 -53.602(7) . .
Pd2 Pd6 Pd7 Au1 2.506(9) . .
Pd8 Pd6 Pd7 Au1 68.772(8) . .
C8 Pd6 Pd7 Pd8 102.41(8) . .
C1 Pd6 Pd7 Pd8 -17.7(2) . .
C4 Pd6 Pd7 Pd8 -166.68(7) . .
Pd10 Pd6 Pd7 Pd8 -177.643(10) . .
Pd12 Pd6 Pd7 Pd8 1.834(9) . .
Pd14 Pd6 Pd7 Pd8 62.094(8) . .
Pd1 Pd6 Pd7 Pd8 -122.374(9) . .
Au1 Pd6 Pd7 Pd8 -68.772(7) . .
Pd2 Pd6 Pd7 Pd8 -66.266(11) . .
C8 Pd6 Pd7 Pd3 -134.60(8) . .
C1 Pd6 Pd7 Pd3 105.3(2) . .
C4 Pd6 Pd7 Pd3 -43.69(7) . .
Pd10 Pd6 Pd7 Pd3 -54.647(8) . .
Pd12 Pd6 Pd7 Pd3 124.830(10) . .
Pd14 Pd6 Pd7 Pd3 -174.910(9) . .
Pd1 Pd6 Pd7 Pd3 0.622(8) . .
Au1 Pd6 Pd7 Pd3 54.224(7) . .
Pd2 Pd6 Pd7 Pd3 56.730(11) . .
Pd8 Pd6 Pd7 Pd3 122.996(9) . .
C8 Pd6 Pd7 Pd14 40.31(8) . .
C1 Pd6 Pd7 Pd14 -79.8(2) . .
C4 Pd6 Pd7 Pd14 131.22(7) . .
Pd10 Pd6 Pd7 Pd14 120.263(10) . .
Pd12 Pd6 Pd7 Pd14 -60.260(10) . .
Pd1 Pd6 Pd7 Pd14 175.532(10) . .
Au1 Pd6 Pd7 Pd14 -130.866(8) . .
Pd2 Pd6 Pd7 Pd14 -128.360(12) . .
Pd8 Pd6 Pd7 Pd14 -62.094(8) . .
C10 Pd3 Pd7 C5 -83.30(19) . .
C11 Pd3 Pd7 C5 39.71(13) . .
Pd13 Pd3 Pd7 C5 77.38(9) . .
Pd5 Pd3 Pd7 C5 -145.89(9) . .
Pd1 Pd3 Pd7 C5 -91.21(9) . .
Pd9 Pd3 Pd7 C5 140.63(9) . .
Pd15 Pd3 Pd7 C5 138.39(11) . .
Au1 Pd3 Pd7 C5 -146.03(9) . .
Pd10 Pd3 Pd7 C5 -37.71(9) . .
C10 Pd3 Pd7 C6 -174.6(2) . .
C11 Pd3 Pd7 C6 -51.58(13) . .
Pd13 Pd3 Pd7 C6 -13.90(10) . .
Pd5 Pd3 Pd7 C6 122.82(10) . .
Pd1 Pd3 Pd7 C6 177.51(10) . .
Pd9 Pd3 Pd7 C6 49.35(10) . .
Pd15 Pd3 Pd7 C6 47.11(12) . .
Au1 Pd3 Pd7 C6 122.69(10) . .
Pd10 Pd3 Pd7 C6 -128.99(10) . .
C10 Pd3 Pd7 Pd11 130.55(17) . .
C11 Pd3 Pd7 Pd11 -106.44(9) . .
Pd13 Pd3 Pd7 Pd11 -68.764(11) . .
Pd5 Pd3 Pd7 Pd11 67.964(15) . .
Pd1 Pd3 Pd7 Pd11 122.650(11) . .
Pd9 Pd3 Pd7 Pd11 -5.509(10) . .
Pd15 Pd3 Pd7 Pd11 -7.75(7) . .
Au1 Pd3 Pd7 Pd11 67.828(10) . .
Pd10 Pd3 Pd7 Pd11 176.147(12) . .
C10 Pd3 Pd7 Pd10 -45.59(17) . .
C11 Pd3 Pd7 Pd10 77.42(9) . .
Pd13 Pd3 Pd7 Pd10 115.089(10) . .
Pd5 Pd3 Pd7 Pd10 -108.183(12) . .
Pd1 Pd3 Pd7 Pd10 -53.497(8) . .
Pd9 Pd3 Pd7 Pd10 178.344(10) . .
Pd15 Pd3 Pd7 Pd10 176.10(7) . .
Au1 Pd3 Pd7 Pd10 -108.319(9) . .
C10 Pd3 Pd7 Pd9 136.06(17) . .
C11 Pd3 Pd7 Pd9 -100.93(9) . .
Pd13 Pd3 Pd7 Pd9 -63.255(9) . .
Pd5 Pd3 Pd7 Pd9 73.473(12) . .
Pd1 Pd3 Pd7 Pd9 128.159(9) . .
Pd15 Pd3 Pd7 Pd9 -2.24(7) . .
Au1 Pd3 Pd7 Pd9 73.337(8) . .
Pd10 Pd3 Pd7 Pd9 -178.344(10) . .
C10 Pd3 Pd7 Au1 62.73(17) . .
C11 Pd3 Pd7 Au1 -174.26(9) . .
Pd13 Pd3 Pd7 Au1 -136.592(9) . .
Pd5 Pd3 Pd7 Au1 0.136(9) . .
Pd1 Pd3 Pd7 Au1 54.822(7) . .
Pd9 Pd3 Pd7 Au1 -73.337(8) . .
Pd15 Pd3 Pd7 Au1 -75.58(7) . .
Pd10 Pd3 Pd7 Au1 108.319(9) . .
C10 Pd3 Pd7 Pd6 7.28(17) . .
C11 Pd3 Pd7 Pd6 130.30(9) . .
Pd13 Pd3 Pd7 Pd6 167.967(9) . .
Pd5 Pd3 Pd7 Pd6 -55.305(12) . .
Pd1 Pd3 Pd7 Pd6 -0.620(8) . .
Pd9 Pd3 Pd7 Pd6 -128.779(9) . .
Pd15 Pd3 Pd7 Pd6 -131.02(7) . .
Au1 Pd3 Pd7 Pd6 -55.441(6) . .
Pd10 Pd3 Pd7 Pd6 52.878(8) . .
C10 Pd3 Pd7 Pd8 64.55(17) . .
C11 Pd3 Pd7 Pd8 -172.44(9) . .
Pd13 Pd3 Pd7 Pd8 -134.764(10) . .
Pd5 Pd3 Pd7 Pd8 1.964(15) . .
Pd1 Pd3 Pd7 Pd8 56.649(11) . .
Pd9 Pd3 Pd7 Pd8 -71.509(10) . .
Pd15 Pd3 Pd7 Pd8 -73.75(7) . .
Au1 Pd3 Pd7 Pd8 1.828(8) . .
Pd10 Pd3 Pd7 Pd8 110.147(11) . .
C10 Pd3 Pd7 Pd14 0.98(17) . .
C11 Pd3 Pd7 Pd14 123.99(9) . .
Pd13 Pd3 Pd7 Pd14 161.658(14) . .
Pd5 Pd3 Pd7 Pd14 -61.614(18) . .
Pd1 Pd3 Pd7 Pd14 -6.929(15) . .
Pd9 Pd3 Pd7 Pd14 -135.088(15) . .
Pd15 Pd3 Pd7 Pd14 -137.33(7) . .
Au1 Pd3 Pd7 Pd14 -61.750(13) . .
Pd10 Pd3 Pd7 Pd14 46.569(14) . .
C7 Pd4 Pd8 C2 11.77(15) . .
C13 Pd4 Pd8 C2 73.53(18) . .
Pd1 Pd4 Pd8 C2 131.91(12) 3_775 .
Pd2 Pd4 Pd8 C2 -155.04(12) 3_775 .
Pd11 Pd4 Pd8 C2 -45.74(12) . .
Au1 Pd4 Pd8 C2 -155.44(12) . .
Pd9 Pd4 Pd8 C2 -99.94(12) . .
Pd5 Pd4 Pd8 C2 133.43(12) 3_775 .
C7 Pd4 Pd8 C9 -89.52(12) . .
C13 Pd4 Pd8 C9 -27.76(15) . .
Pd1 Pd4 Pd8 C9 30.62(7) 3_775 .
Pd2 Pd4 Pd8 C9 103.67(7) 3_775 .
Pd11 Pd4 Pd8 C9 -147.03(7) . .
Au1 Pd4 Pd8 C9 103.27(7) . .
Pd9 Pd4 Pd8 C9 158.77(7) . .
Pd5 Pd4 Pd8 C9 32.14(7) 3_775 .
C13 Pd4 Pd8 C7 61.76(16) . .
Pd1 Pd4 Pd8 C7 120.14(10) 3_775 .
Pd2 Pd4 Pd8 C7 -166.81(10) 3_775 .
Pd11 Pd4 Pd8 C7 -57.51(10) . .
Au1 Pd4 Pd8 C7 -167.20(10) . .
Pd9 Pd4 Pd8 C7 -111.70(10) . .
Pd5 Pd4 Pd8 C7 121.67(10) 3_775 .
C7 Pd4 Pd8 Pd14 97.55(10) . .
C13 Pd4 Pd8 Pd14 159.32(14) . .
Pd1 Pd4 Pd8 Pd14 -142.31(2) 3_775 .
Pd2 Pd4 Pd8 Pd14 -69.26(3) 3_775 .
Pd11 Pd4 Pd8 Pd14 40.05(2) . .
Au1 Pd4 Pd8 Pd14 -69.65(3) . .
Pd9 Pd4 Pd8 Pd14 -14.15(3) . .
Pd5 Pd4 Pd8 Pd14 -140.78(3) 3_775 .
C7 Pd4 Pd8 Pd11 57.51(10) . .
C13 Pd4 Pd8 Pd11 119.27(13) . .
Pd1 Pd4 Pd8 Pd11 177.644(11) 3_775 .
Pd2 Pd4 Pd8 Pd11 -109.303(12) 3_775 .
Au1 Pd4 Pd8 Pd11 -109.699(8) . .
Pd9 Pd4 Pd8 Pd11 -54.200(8) . .
Pd5 Pd4 Pd8 Pd11 179.170(10) 3_775 .
C7 Pd4 Pd8 Pd5 -121.67(10) . 3_775
C13 Pd4 Pd8 Pd5 -59.90(13) . 3_775
Pd1 Pd4 Pd8 Pd5 -1.526(9) 3_775 3_775
Pd2 Pd4 Pd8 Pd5 71.527(11) 3_775 3_775
Pd11 Pd4 Pd8 Pd5 -179.170(10) . 3_775
Au1 Pd4 Pd8 Pd5 71.131(7) . 3_775
Pd9 Pd4 Pd8 Pd5 126.630(9) . 3_775
C7 Pd4 Pd8 Pd12 -130.33(10) . .
C13 Pd4 Pd8 Pd12 -68.57(14) . .
Pd1 Pd4 Pd8 Pd12 -10.192(15) 3_775 .
Pd2 Pd4 Pd8 Pd12 62.861(15) 3_775 .
Pd11 Pd4 Pd8 Pd12 172.164(13) . .
Au1 Pd4 Pd8 Pd12 62.465(10) . .
Pd9 Pd4 Pd8 Pd12 117.964(11) . .
Pd5 Pd4 Pd8 Pd12 -8.666(10) 3_775 .
C7 Pd4 Pd8 Au1 167.20(10) . .
C13 Pd4 Pd8 Au1 -131.03(13) . .
Pd1 Pd4 Pd8 Au1 -72.657(10) 3_775 .
Pd2 Pd4 Pd8 Au1 0.396(9) 3_775 .
Pd11 Pd4 Pd8 Au1 109.699(8) . .
Pd9 Pd4 Pd8 Au1 55.499(7) . .
Pd5 Pd4 Pd8 Au1 -71.131(7) 3_775 .
C7 Pd4 Pd8 Pd7 112.09(10) . .
C13 Pd4 Pd8 Pd7 173.85(13) . .
Pd1 Pd4 Pd8 Pd7 -127.775(10) 3_775 .
Pd2 Pd4 Pd8 Pd7 -54.722(12) 3_775 .
Pd11 Pd4 Pd8 Pd7 54.581(8) . .
Au1 Pd4 Pd8 Pd7 -55.118(7) . .
Pd9 Pd4 Pd8 Pd7 0.381(8) . .
Pd5 Pd4 Pd8 Pd7 -126.249(9) 3_775 .
C7 Pd4 Pd8 Pd6 165.05(10) . .
C13 Pd4 Pd8 Pd6 -133.19(13) . .
Pd1 Pd4 Pd8 Pd6 -74.813(13) 3_775 .
Pd2 Pd4 Pd8 Pd6 -1.760(15) 3_775 .
Pd11 Pd4 Pd8 Pd6 107.543(11) . .
Au1 Pd4 Pd8 Pd6 -2.156(8) . .
Pd9 Pd4 Pd8 Pd6 53.343(11) . .
Pd5 Pd4 Pd8 Pd6 -73.287(10) 3_775 .
Pd4 Au1 Pd8 C2 134.3(2) . .
Au1 Au1 Pd8 C2 -154.8(2) 3_775 .
Pd1 Au1 Pd8 C2 -45.0(2) . .
Pd3 Au1 Pd8 C2 28.3(2) . .
Pd6 Au1 Pd8 C2 -43.4(2) . .
Pd2 Au1 Pd8 C2 133.9(2) 3_775 .
Pd5 Au1 Pd8 C2 -152.9(2) 3_775 .
Pd9 Au1 Pd8 C2 79.7(2) . .
Pd7 Au1 Pd8 C2 26.2(2) . .
Pd2 Au1 Pd8 C2 -99.0(2) . .
Pd5 Au1 Pd8 C2 128.2(3) . .
Pd4 Au1 Pd8 C9 -90.09(7) . .
Au1 Au1 Pd8 C9 -19.20(7) 3_775 .
Pd1 Au1 Pd8 C9 90.57(7) . .
Pd3 Au1 Pd8 C9 163.90(7) . .
Pd6 Au1 Pd8 C9 92.19(7) . .
Pd2 Au1 Pd8 C9 -90.45(7) 3_775 .
Pd5 Au1 Pd8 C9 -17.33(7) 3_775 .
Pd9 Au1 Pd8 C9 -144.73(7) . .
Pd7 Au1 Pd8 C9 161.84(7) . .
Pd2 Au1 Pd8 C9 36.62(7) . .
Pd5 Au1 Pd8 C9 -96.2(3) . .
Pd4 Au1 Pd8 C7 9.15(7) . .
Au1 Au1 Pd8 C7 80.03(7) 3_775 .
Pd1 Au1 Pd8 C7 -170.19(7) . .
Pd3 Au1 Pd8 C7 -96.86(7) . .
Pd6 Au1 Pd8 C7 -168.57(7) . .
Pd2 Au1 Pd8 C7 8.78(7) 3_775 .
Pd5 Au1 Pd8 C7 81.91(7) 3_775 .
Pd9 Au1 Pd8 C7 -45.49(7) . .
Pd7 Au1 Pd8 C7 -98.92(7) . .
Pd2 Au1 Pd8 C7 135.86(7) . .
Pd5 Au1 Pd8 C7 3.1(3) . .
Pd4 Au1 Pd8 Pd14 155.913(11) . .
Au1 Au1 Pd8 Pd14 -133.204(9) 3_775 .
Pd1 Au1 Pd8 Pd14 -23.433(12) . .
Pd3 Au1 Pd8 Pd14 49.898(12) . .
Pd6 Au1 Pd8 Pd14 -21.810(9) . .
Pd2 Au1 Pd8 Pd14 155.546(9) 3_775 .
Pd5 Au1 Pd8 Pd14 -131.333(11) 3_775 .
Pd9 Au1 Pd8 Pd14 101.276(9) . .
Pd7 Au1 Pd8 Pd14 47.843(9) . .
Pd2 Au1 Pd8 Pd14 -77.379(9) . .
Pd5 Au1 Pd8 Pd14 149.8(3) . .
Pd4 Au1 Pd8 Pd11 55.160(8) . .
Au1 Au1 Pd8 Pd11 126.044(8) 3_775 .
Pd1 Au1 Pd8 Pd11 -124.186(9) . .
Pd3 Au1 Pd8 Pd11 -50.855(10) . .
Pd6 Au1 Pd8 Pd11 -122.563(9) . .
Pd2 Au1 Pd8 Pd11 54.794(9) 3_775 .
Pd5 Au1 Pd8 Pd11 127.914(9) 3_775 .
Pd9 Au1 Pd8 Pd11 0.523(8) . .
Pd7 Au1 Pd8 Pd11 -52.910(8) . .
Pd2 Au1 Pd8 Pd11 -178.131(8) . .
Pd5 Au1 Pd8 Pd11 49.1(3) . .
Pd4 Au1 Pd8 Pd5 -72.754(9) . 3_775
Au1 Au1 Pd8 Pd5 -1.870(8) 3_775 3_775
Pd1 Au1 Pd8 Pd5 107.900(10) . 3_775
Pd3 Au1 Pd8 Pd5 -178.769(9) . 3_775
Pd6 Au1 Pd8 Pd5 109.523(9) . 3_775
Pd2 Au1 Pd8 Pd5 -73.121(9) 3_775 3_775
Pd9 Au1 Pd8 Pd5 -127.391(8) . 3_775
Pd7 Au1 Pd8 Pd5 179.176(9) . 3_775
Pd2 Au1 Pd8 Pd5 53.955(7) . 3_775
Pd5 Au1 Pd8 Pd5 -78.9(3) . 3_775
Pd4 Au1 Pd8 Pd12 -131.425(9) . .
Au1 Au1 Pd8 Pd12 -60.542(9) 3_775 .
Pd1 Au1 Pd8 Pd12 49.229(10) . .
Pd3 Au1 Pd8 Pd12 122.560(9) . .
Pd6 Au1 Pd8 Pd12 50.851(7) . .
Pd2 Au1 Pd8 Pd12 -131.792(8) 3_775 .
Pd5 Au1 Pd8 Pd12 -58.671(8) 3_775 .
Pd9 Au1 Pd8 Pd12 173.937(8) . .
Pd7 Au1 Pd8 Pd12 120.505(9) . .
Pd2 Au1 Pd8 Pd12 -4.717(8) . .
Pd5 Au1 Pd8 Pd12 -137.5(3) . .
Au1 Au1 Pd8 Pd4 70.884(9) 3_775 .
Pd1 Au1 Pd8 Pd4 -179.346(8) . .
Pd3 Au1 Pd8 Pd4 -106.015(10) . .
Pd6 Au1 Pd8 Pd4 -177.723(8) . .
Pd2 Au1 Pd8 Pd4 -0.366(9) 3_775 .
Pd5 Au1 Pd8 Pd4 72.754(9) 3_775 .
Pd9 Au1 Pd8 Pd4 -54.637(7) . .
Pd7 Au1 Pd8 Pd4 -108.070(9) . .
Pd2 Au1 Pd8 Pd4 126.709(8) . .
Pd5 Au1 Pd8 Pd4 -6.1(3) . .
Pd4 Au1 Pd8 Pd7 108.070(9) . .
Au1 Au1 Pd8 Pd7 178.953(9) 3_775 .
Pd1 Au1 Pd8 Pd7 -71.276(10) . .
Pd3 Au1 Pd8 Pd7 2.055(9) . .
Pd6 Au1 Pd8 Pd7 -69.653(8) . .
Pd2 Au1 Pd8 Pd7 107.703(9) 3_775 .
Pd5 Au1 Pd8 Pd7 -179.176(9) 3_775 .
Pd9 Au1 Pd8 Pd7 53.433(7) . .
Pd2 Au1 Pd8 Pd7 -125.222(7) . .
Pd5 Au1 Pd8 Pd7 102.0(3) . .
Pd4 Au1 Pd8 Pd6 177.723(8) . .
Au1 Au1 Pd8 Pd6 -111.393(9) 3_775 .
Pd1 Au1 Pd8 Pd6 -1.623(9) . .
Pd3 Au1 Pd8 Pd6 71.708(9) . .
Pd2 Au1 Pd8 Pd6 177.357(8) 3_775 .
Pd5 Au1 Pd8 Pd6 -109.523(9) 3_775 .
Pd9 Au1 Pd8 Pd6 123.086(7) . .
Pd7 Au1 Pd8 Pd6 69.653(8) . .
Pd2 Au1 Pd8 Pd6 -55.568(7) . .
Pd5 Au1 Pd8 Pd6 171.6(3) . .
C5 Pd7 Pd8 C2 -46.97(16) . .
C6 Pd7 Pd8 C2 54.95(12) . .
Pd11 Pd7 Pd8 C2 79.39(8) . .
Pd10 Pd7 Pd8 C2 -103.39(8) . .
Pd9 Pd7 Pd8 C2 135.18(8) . .
Au1 Pd7 Pd8 C2 -169.47(8) . .
Pd6 Pd7 Pd8 C2 -101.11(8) . .
Pd3 Pd7 Pd8 C2 -171.27(8) . .
Pd14 Pd7 Pd8 C2 -38.09(8) . .
C5 Pd7 Pd8 C9 70.5(2) . .
C6 Pd7 Pd8 C9 172.4(2) . .
Pd11 Pd7 Pd8 C9 -163.12(19) . .
Pd10 Pd7 Pd8 C9 14.10(19) . .
Pd9 Pd7 Pd8 C9 -107.33(19) . .
Au1 Pd7 Pd8 C9 -51.99(19) . .
Pd6 Pd7 Pd8 C9 16.38(19) . .
Pd3 Pd7 Pd8 C9 -53.78(19) . .
Pd14 Pd7 Pd8 C9 79.40(19) . .
C5 Pd7 Pd8 C7 -140.58(15) . .
C6 Pd7 Pd8 C7 -38.66(11) . .
Pd11 Pd7 Pd8 C7 -14.21(7) . .
Pd10 Pd7 Pd8 C7 163.01(7) . .
Pd9 Pd7 Pd8 C7 41.58(7) . .
Au1 Pd7 Pd8 C7 96.92(7) . .
Pd6 Pd7 Pd8 C7 165.28(7) . .
Pd3 Pd7 Pd8 C7 95.12(7) . .
Pd14 Pd7 Pd8 C7 -131.69(7) . .
C5 Pd7 Pd8 Pd14 -8.89(14) . .
C6 Pd7 Pd8 Pd14 93.04(8) . .
Pd11 Pd7 Pd8 Pd14 117.479(10) . .
Pd10 Pd7 Pd8 Pd14 -65.300(11) . .
Pd9 Pd7 Pd8 Pd14 173.267(9) . .
Au1 Pd7 Pd8 Pd14 -131.389(9) . .
Pd6 Pd7 Pd8 Pd14 -63.025(8) . .
Pd3 Pd7 Pd8 Pd14 -133.185(11) . .
C5 Pd7 Pd8 Pd11 -126.37(14) . .
C6 Pd7 Pd8 Pd11 -24.44(8) . .
Pd10 Pd7 Pd8 Pd11 177.221(12) . .
Pd9 Pd7 Pd8 Pd11 55.788(8) . .
Au1 Pd7 Pd8 Pd11 111.132(8) . .
Pd6 Pd7 Pd8 Pd11 179.496(10) . .
Pd3 Pd7 Pd8 Pd11 109.336(11) . .
Pd14 Pd7 Pd8 Pd11 -117.479(10) . .
C5 Pd7 Pd8 Pd5 121.66(14) . 3_775
C6 Pd7 Pd8 Pd5 -136.41(8) . 3_775
Pd11 Pd7 Pd8 Pd5 -111.969(12) . 3_775
Pd10 Pd7 Pd8 Pd5 65.253(14) . 3_775
Pd9 Pd7 Pd8 Pd5 -56.181(12) . 3_775
Au1 Pd7 Pd8 Pd5 -0.837(9) . 3_775
Pd6 Pd7 Pd8 Pd5 67.527(11) . 3_775
Pd3 Pd7 Pd8 Pd5 -2.633(15) . 3_775
Pd14 Pd7 Pd8 Pd5 130.552(12) . 3_775
C5 Pd7 Pd8 Pd12 52.36(14) . .
C6 Pd7 Pd8 Pd12 154.28(8) . .
Pd11 Pd7 Pd8 Pd12 178.727(12) . .
Pd10 Pd7 Pd8 Pd12 -4.051(15) . .
Pd9 Pd7 Pd8 Pd12 -125.485(10) . .
Au1 Pd7 Pd8 Pd12 -70.141(9) . .
Pd6 Pd7 Pd8 Pd12 -1.777(9) . .
Pd3 Pd7 Pd8 Pd12 -71.936(12) . .
Pd14 Pd7 Pd8 Pd12 61.248(10) . .
C5 Pd7 Pd8 Pd4 177.46(14) . .
C6 Pd7 Pd8 Pd4 -80.62(8) . .
Pd11 Pd7 Pd8 Pd4 -56.174(8) . .
Pd10 Pd7 Pd8 Pd4 121.048(11) . .
Pd9 Pd7 Pd8 Pd4 -0.386(8) . .
Au1 Pd7 Pd8 Pd4 54.958(7) . .
Pd6 Pd7 Pd8 Pd4 123.322(9) . .
Pd3 Pd7 Pd8 Pd4 53.163(11) . .
Pd14 Pd7 Pd8 Pd4 -173.653(10) . .
C5 Pd7 Pd8 Au1 122.50(14) . .
C6 Pd7 Pd8 Au1 -135.58(8) . .
Pd11 Pd7 Pd8 Au1 -111.132(8) . .
Pd10 Pd7 Pd8 Au1 66.090(10) . .
Pd9 Pd7 Pd8 Au1 -55.344(7) . .
Pd6 Pd7 Pd8 Au1 68.364(7) . .
Pd3 Pd7 Pd8 Au1 -1.796(8) . .
Pd14 Pd7 Pd8 Au1 131.389(9) . .
C5 Pd7 Pd8 Pd6 54.14(14) . .
C6 Pd7 Pd8 Pd6 156.06(8) . .
Pd11 Pd7 Pd8 Pd6 -179.496(10) . .
Pd10 Pd7 Pd8 Pd6 -2.274(10) . .
Pd9 Pd7 Pd8 Pd6 -123.708(9) . .
Au1 Pd7 Pd8 Pd6 -68.364(7) . .
Pd3 Pd7 Pd8 Pd6 -70.159(10) . .
Pd14 Pd7 Pd8 Pd6 63.025(8) . .
C8 Pd6 Pd8 C2 5.99(12) . .
C1 Pd6 Pd8 C2 -94.22(12) . .
C4 Pd6 Pd8 C2 130.9(2) . .
Pd10 Pd6 Pd8 C2 93.68(9) . .
Pd12 Pd6 Pd8 C2 -86.63(9) . .
Pd14 Pd6 Pd8 C2 7.96(9) . .
Pd1 Pd6 Pd8 C2 164.73(9) . .
Au1 Pd6 Pd8 C2 163.17(9) . .
Pd2 Pd6 Pd8 C2 -140.89(9) . .
Pd7 Pd6 Pd8 C2 91.40(9) . .
C8 Pd6 Pd8 C9 100.86(11) . .
C1 Pd6 Pd8 C9 0.65(11) . .
C4 Pd6 Pd8 C9 -134.3(2) . .
Pd10 Pd6 Pd8 C9 -171.45(7) . .
Pd12 Pd6 Pd8 C9 8.24(7) . .
Pd14 Pd6 Pd8 C9 102.83(7) . .
Pd1 Pd6 Pd8 C9 -100.40(7) . .
Au1 Pd6 Pd8 C9 -101.96(7) . .
Pd2 Pd6 Pd8 C9 -46.02(7) . .
Pd7 Pd6 Pd8 C9 -173.73(7) . .
C8 Pd6 Pd8 C7 -126.3(2) . .
C1 Pd6 Pd8 C7 133.48(19) . .
C4 Pd6 Pd8 C7 -1.4(3) . .
Pd10 Pd6 Pd8 C7 -38.62(18) . .
Pd12 Pd6 Pd8 C7 141.07(18) . .
Pd14 Pd6 Pd8 C7 -124.34(18) . .
Pd1 Pd6 Pd8 C7 32.43(18) . .
Au1 Pd6 Pd8 C7 30.88(18) . .
Pd2 Pd6 Pd8 C7 86.81(18) . .
Pd7 Pd6 Pd8 C7 -40.90(18) . .
C8 Pd6 Pd8 Pd14 -1.96(9) . .
C1 Pd6 Pd8 Pd14 -102.18(8) . .
C4 Pd6 Pd8 Pd14 122.9(2) . .
Pd10 Pd6 Pd8 Pd14 85.728(12) . .
Pd12 Pd6 Pd8 Pd14 -94.587(10) . .
Pd1 Pd6 Pd8 Pd14 156.775(12) . .
Au1 Pd6 Pd8 Pd14 155.219(10) . .
Pd2 Pd6 Pd8 Pd14 -148.847(10) . .
Pd7 Pd6 Pd8 Pd14 83.443(9) . .
C8 Pd6 Pd8 Pd11 -85.89(9) . .
C1 Pd6 Pd8 Pd11 173.89(8) . .
C4 Pd6 Pd8 Pd11 39.0(2) . .
Pd10 Pd6 Pd8 Pd11 1.800(15) . .
Pd12 Pd6 Pd8 Pd11 -178.515(12) . .
Pd14 Pd6 Pd8 Pd11 -83.928(11) . .
Pd1 Pd6 Pd8 Pd11 72.847(13) . .
Au1 Pd6 Pd8 Pd11 71.291(9) . .
Pd2 Pd6 Pd8 Pd11 127.225(10) . .
Pd7 Pd6 Pd8 Pd11 -0.485(9) . .
C8 Pd6 Pd8 Pd5 147.29(9) . 3_775
C1 Pd6 Pd8 Pd5 47.08(8) . 3_775
C4 Pd6 Pd8 Pd5 -87.8(2) . 3_775
Pd10 Pd6 Pd8 Pd5 -125.018(11) . 3_775
Pd12 Pd6 Pd8 Pd5 54.668(9) . 3_775
Pd14 Pd6 Pd8 Pd5 149.255(10) . 3_775
Pd1 Pd6 Pd8 Pd5 -53.970(11) . 3_775
Au1 Pd6 Pd8 Pd5 -55.526(7) . 3_775
Pd2 Pd6 Pd8 Pd5 0.407(8) . 3_775
Pd7 Pd6 Pd8 Pd5 -127.302(10) . 3_775
C8 Pd6 Pd8 Pd12 92.63(9) . .
C1 Pd6 Pd8 Pd12 -7.59(8) . .
C4 Pd6 Pd8 Pd12 -142.5(2) . .
Pd10 Pd6 Pd8 Pd12 -179.686(12) . .
Pd14 Pd6 Pd8 Pd12 94.587(10) . .
Pd1 Pd6 Pd8 Pd12 -108.638(11) . .
Au1 Pd6 Pd8 Pd12 -110.194(9) . .
Pd2 Pd6 Pd8 Pd12 -54.261(8) . .
Pd7 Pd6 Pd8 Pd12 178.030(10) . .
C8 Pd6 Pd8 Pd4 -154.98(9) . .
C1 Pd6 Pd8 Pd4 104.80(8) . .
C4 Pd6 Pd8 Pd4 -30.1(2) . .
Pd10 Pd6 Pd8 Pd4 -67.292(13) . .
Pd12 Pd6 Pd8 Pd4 112.393(11) . .
Pd14 Pd6 Pd8 Pd4 -153.020(12) . .
Pd1 Pd6 Pd8 Pd4 3.755(14) . .
Au1 Pd6 Pd8 Pd4 2.199(8) . .
Pd2 Pd6 Pd8 Pd4 58.133(11) . .
Pd7 Pd6 Pd8 Pd4 -69.577(10) . .
C8 Pd6 Pd8 Au1 -157.18(9) . .
C1 Pd6 Pd8 Au1 102.60(8) . .
C4 Pd6 Pd8 Au1 -32.3(2) . .
Pd10 Pd6 Pd8 Au1 -69.491(10) . .
Pd12 Pd6 Pd8 Au1 110.194(9) . .
Pd14 Pd6 Pd8 Au1 -155.219(10) . .
Pd1 Pd6 Pd8 Au1 1.556(8) . .
Pd2 Pd6 Pd8 Au1 55.934(7) . .
Pd7 Pd6 Pd8 Au1 -71.776(7) . .
C8 Pd6 Pd8 Pd7 -85.40(9) . .
C1 Pd6 Pd8 Pd7 174.38(8) . .
C4 Pd6 Pd8 Pd7 39.5(2) . .
Pd10 Pd6 Pd8 Pd7 2.285(10) . .
Pd12 Pd6 Pd8 Pd7 -178.030(10) . .
Pd14 Pd6 Pd8 Pd7 -83.443(9) . .
Pd1 Pd6 Pd8 Pd7 73.332(10) . .
Au1 Pd6 Pd8 Pd7 71.776(7) . .
Pd2 Pd6 Pd8 Pd7 127.709(9) . .
C5 Pd7 Pd9 C12 -91.4(3) . .
C6 Pd7 Pd9 C12 -175.7(3) . .
Pd11 Pd7 Pd9 C12 138.9(3) . .
Pd10 Pd7 Pd9 C12 -37.2(3) . .
Au1 Pd7 Pd9 C12 32.5(3) . .
Pd6 Pd7 Pd9 C12 28.0(3) . .
Pd8 Pd7 Pd9 C12 86.8(3) . .
Pd3 Pd7 Pd9 C12 -35.7(3) . .
Pd14 Pd7 Pd9 C12 95.6(3) . .
C5 Pd7 Pd9 C3 46.13(14) . .
C6 Pd7 Pd9 C3 -38.19(12) . .
Pd11 Pd7 Pd9 C3 -83.56(8) . .
Pd10 Pd7 Pd9 C3 100.28(8) . .
Au1 Pd7 Pd9 C3 170.07(8) . .
Pd6 Pd7 Pd9 C3 165.53(8) . .
Pd8 Pd7 Pd9 C3 -135.68(8) . .
Pd3 Pd7 Pd9 C3 101.87(8) . .
Pd14 Pd7 Pd9 C3 -126.86(8) . .
C5 Pd7 Pd9 Pd13 4.62(11) . .
C6 Pd7 Pd9 Pd13 -79.70(8) . .
Pd11 Pd7 Pd9 Pd13 -125.067(10) . .
Pd10 Pd7 Pd9 Pd13 58.777(11) . .
Au1 Pd7 Pd9 Pd13 128.566(8) . .
Pd6 Pd7 Pd9 Pd13 124.025(11) . .
Pd8 Pd7 Pd9 Pd13 -177.189(9) . .
Pd3 Pd7 Pd9 Pd13 60.365(8) . .
Pd14 Pd7 Pd9 Pd13 -168.370(15) . .
C5 Pd7 Pd9 Pd15 -53.14(14) . .
C6 Pd7 Pd9 Pd15 -137.46(12) . .
Pd11 Pd7 Pd9 Pd15 177.17(8) . .
Pd10 Pd7 Pd9 Pd15 1.02(8) . .
Au1 Pd7 Pd9 Pd15 70.81(8) . .
Pd6 Pd7 Pd9 Pd15 66.27(8) . .
Pd8 Pd7 Pd9 Pd15 125.05(8) . .
Pd3 Pd7 Pd9 Pd15 2.60(8) . .
Pd14 Pd7 Pd9 Pd15 133.87(8) . .
C5 Pd7 Pd9 Pd2 -125.18(11) . 3_775
C6 Pd7 Pd9 Pd2 150.51(8) . 3_775
Pd11 Pd7 Pd9 Pd2 105.138(11) . 3_775
Pd10 Pd7 Pd9 Pd2 -71.018(14) . 3_775
Au1 Pd7 Pd9 Pd2 -1.229(9) . 3_775
Pd6 Pd7 Pd9 Pd2 -5.770(15) . 3_775
Pd8 Pd7 Pd9 Pd2 53.016(11) . 3_775
Pd3 Pd7 Pd9 Pd2 -69.431(11) . 3_775
Pd14 Pd7 Pd9 Pd2 61.835(19) . 3_775
C5 Pd7 Pd9 Pd3 -55.74(11) . .
C6 Pd7 Pd9 Pd3 -140.06(8) . .
Pd11 Pd7 Pd9 Pd3 174.569(10) . .
Pd10 Pd7 Pd9 Pd3 -1.587(10) . .
Au1 Pd7 Pd9 Pd3 68.201(7) . .
Pd6 Pd7 Pd9 Pd3 63.661(10) . .
Pd8 Pd7 Pd9 Pd3 122.447(9) . .
Pd14 Pd7 Pd9 Pd3 131.266(16) . .
C5 Pd7 Pd9 Pd4 -177.81(11) . .
C6 Pd7 Pd9 Pd4 97.87(8) . .
Pd11 Pd7 Pd9 Pd4 52.502(8) . .
Pd10 Pd7 Pd9 Pd4 -123.654(10) . .
Au1 Pd7 Pd9 Pd4 -53.865(6) . .
Pd6 Pd7 Pd9 Pd4 -58.406(11) . .
Pd8 Pd7 Pd9 Pd4 0.380(8) . .
Pd3 Pd7 Pd9 Pd4 -122.067(9) . .
Pd14 Pd7 Pd9 Pd4 9.199(17) . .
C5 Pd7 Pd9 Pd11 129.69(11) . .
C6 Pd7 Pd9 Pd11 45.37(8) . .
Pd10 Pd7 Pd9 Pd11 -176.156(12) . .
Au1 Pd7 Pd9 Pd11 -106.368(8) . .
Pd6 Pd7 Pd9 Pd11 -110.908(11) . .
Pd8 Pd7 Pd9 Pd11 -52.122(8) . .
Pd3 Pd7 Pd9 Pd11 -174.569(9) . .
Pd14 Pd7 Pd9 Pd11 -43.303(15) . .
C5 Pd7 Pd9 Au1 -123.95(11) . .
C6 Pd7 Pd9 Au1 151.74(8) . .
Pd11 Pd7 Pd9 Au1 106.367(8) . .
Pd10 Pd7 Pd9 Au1 -69.789(9) . .
Pd6 Pd7 Pd9 Au1 -4.540(8) . .
Pd8 Pd7 Pd9 Au1 54.246(6) . .
Pd3 Pd7 Pd9 Au1 -68.201(7) . .
Pd14 Pd7 Pd9 Au1 63.065(15) . .
C10 Pd3 Pd9 C12 24.63(19) . .
C11 Pd3 Pd9 C12 -93.39(13) . .
Pd13 Pd3 Pd9 C12 -100.83(10) . .
Pd5 Pd3 Pd9 C12 43.74(9) . .
Pd1 Pd3 Pd9 C12 103.01(10) . .
Pd15 Pd3 Pd9 C12 -12.87(12) . .
Au1 Pd3 Pd9 C12 100.02(9) . .
Pd10 Pd3 Pd9 C12 171.05(9) . .
Pd7 Pd3 Pd9 C12 169.54(10) . .
C10 Pd3 Pd9 C3 122.45(18) . .
C11 Pd3 Pd9 C3 4.42(13) . .
Pd13 Pd3 Pd9 C3 -3.01(9) . .
Pd5 Pd3 Pd9 C3 141.56(9) . .
Pd1 Pd3 Pd9 C3 -159.17(9) . .
Pd15 Pd3 Pd9 C3 84.95(11) . .
Au1 Pd3 Pd9 C3 -162.16(9) . .
Pd10 Pd3 Pd9 C3 -91.14(9) . .
Pd7 Pd3 Pd9 C3 -92.64(9) . .
C10 Pd3 Pd9 Pd13 125.46(16) . .
C11 Pd3 Pd9 Pd13 7.43(9) . .
Pd5 Pd3 Pd9 Pd13 144.570(11) . .
Pd1 Pd3 Pd9 Pd13 -156.162(13) . .
Pd15 Pd3 Pd9 Pd13 87.96(8) . .
Au1 Pd3 Pd9 Pd13 -159.154(10) . .
Pd10 Pd3 Pd9 Pd13 -88.126(11) . .
Pd7 Pd3 Pd9 Pd13 -89.634(9) . .
C10 Pd3 Pd9 Pd15 37.50(18) . .
C11 Pd3 Pd9 Pd15 -80.53(12) . .
Pd13 Pd3 Pd9 Pd15 -87.96(8) . .
Pd5 Pd3 Pd9 Pd15 56.61(8) . .
Pd1 Pd3 Pd9 Pd15 115.88(8) . .
Au1 Pd3 Pd9 Pd15 112.89(7) . .
Pd10 Pd3 Pd9 Pd15 -176.08(8) . .
Pd7 Pd3 Pd9 Pd15 -177.59(8) . .
C10 Pd3 Pd9 Pd7 -144.91(16) . .
C11 Pd3 Pd9 Pd7 97.07(9) . .
Pd13 Pd3 Pd9 Pd7 89.634(9) . .
Pd5 Pd3 Pd9 Pd7 -125.796(9) . .
Pd1 Pd3 Pd9 Pd7 -66.527(11) . .
Pd15 Pd3 Pd9 Pd7 177.59(8) . .
Au1 Pd3 Pd9 Pd7 -69.520(7) . .
Pd10 Pd3 Pd9 Pd7 1.509(9) . .
C10 Pd3 Pd9 Pd2 -18.45(16) . 3_775
C11 Pd3 Pd9 Pd2 -136.47(9) . 3_775
Pd13 Pd3 Pd9 Pd2 -143.903(10) . 3_775
Pd5 Pd3 Pd9 Pd2 0.666(9) . 3_775
Pd1 Pd3 Pd9 Pd2 59.935(12) . 3_775
Pd15 Pd3 Pd9 Pd2 -55.94(7) . 3_775
Au1 Pd3 Pd9 Pd2 56.943(7) . 3_775
Pd10 Pd3 Pd9 Pd2 127.971(10) . 3_775
Pd7 Pd3 Pd9 Pd2 126.462(9) . 3_775
C10 Pd3 Pd9 Pd4 -70.11(16) . .
C11 Pd3 Pd9 Pd4 171.86(9) . .
Pd13 Pd3 Pd9 Pd4 164.432(13) . .
Pd5 Pd3 Pd9 Pd4 -50.998(12) . .
Pd1 Pd3 Pd9 Pd4 8.271(16) . .
Pd15 Pd3 Pd9 Pd4 -107.61(8) . .
Au1 Pd3 Pd9 Pd4 5.278(9) . .
Pd10 Pd3 Pd9 Pd4 76.306(13) . .
Pd7 Pd3 Pd9 Pd4 74.798(11) . .
C10 Pd3 Pd9 Pd11 -139.38(16) . .
C11 Pd3 Pd9 Pd11 102.59(9) . .
Pd13 Pd3 Pd9 Pd11 95.160(12) . .
Pd5 Pd3 Pd9 Pd11 -120.270(11) . .
Pd1 Pd3 Pd9 Pd11 -61.001(15) . .
Pd15 Pd3 Pd9 Pd11 -176.88(8) . .
Au1 Pd3 Pd9 Pd11 -63.994(10) . .
Pd10 Pd3 Pd9 Pd11 7.034(15) . .
Pd7 Pd3 Pd9 Pd11 5.526(10) . .
C10 Pd3 Pd9 Au1 -75.39(16) . .
C11 Pd3 Pd9 Au1 166.59(9) . .
Pd13 Pd3 Pd9 Au1 159.154(10) . .
Pd5 Pd3 Pd9 Au1 -56.276(7) . .
Pd1 Pd3 Pd9 Au1 2.992(9) . .
Pd15 Pd3 Pd9 Au1 -112.89(7) . .
Pd10 Pd3 Pd9 Au1 71.028(9) . .
Pd7 Pd3 Pd9 Au1 69.520(7) . .
C7 Pd4 Pd9 C12 139.21(13) . .
C13 Pd4 Pd9 C12 23.21(15) . .
Pd1 Pd4 Pd9 C12 -37.43(10) 3_775 .
Pd2 Pd4 Pd9 C12 -35.08(10) 3_775 .
Pd11 Pd4 Pd9 C12 145.33(10) . .
Pd8 Pd4 Pd9 C12 -162.60(10) . .
Au1 Pd4 Pd9 C12 -106.78(10) . .
Pd5 Pd4 Pd9 C12 -109.34(10) 3_775 .
C7 Pd4 Pd9 C3 43.16(15) . .
C13 Pd4 Pd9 C3 -72.84(17) . .
Pd1 Pd4 Pd9 C3 -133.48(12) 3_775 .
Pd2 Pd4 Pd9 C3 -131.13(12) 3_775 .
Pd11 Pd4 Pd9 C3 49.28(12) . .
Pd8 Pd4 Pd9 C3 101.35(12) . .
Au1 Pd4 Pd9 C3 157.18(12) . .
Pd5 Pd4 Pd9 C3 154.61(12) 3_775 .
C7 Pd4 Pd9 Pd13 -48.71(11) . .
C13 Pd4 Pd9 Pd13 -164.71(13) . .
Pd1 Pd4 Pd9 Pd13 134.65(4) 3_775 .
Pd2 Pd4 Pd9 Pd13 137.00(5) 3_775 .
Pd11 Pd4 Pd9 Pd13 -42.59(4) . .
Pd8 Pd4 Pd9 Pd13 9.48(5) . .
Au1 Pd4 Pd9 Pd13 65.30(4) . .
Pd5 Pd4 Pd9 Pd13 62.74(5) 3_775 .
C7 Pd4 Pd9 Pd15 170.15(12) . .
C13 Pd4 Pd9 Pd15 54.15(14) . .
Pd1 Pd4 Pd9 Pd15 -6.49(8) 3_775 .
Pd2 Pd4 Pd9 Pd15 -4.14(8) 3_775 .
Pd11 Pd4 Pd9 Pd15 176.27(8) . .
Pd8 Pd4 Pd9 Pd15 -131.66(8) . .
Au1 Pd4 Pd9 Pd15 -75.84(8) . .
Pd5 Pd4 Pd9 Pd15 -78.40(8) 3_775 .
C7 Pd4 Pd9 Pd7 -58.59(10) . .
C13 Pd4 Pd9 Pd7 -174.58(12) . .
Pd1 Pd4 Pd9 Pd7 124.772(11) 3_775 .
Pd2 Pd4 Pd9 Pd7 127.121(10) 3_775 .
Pd11 Pd4 Pd9 Pd7 -52.471(8) . .
Pd8 Pd4 Pd9 Pd7 -0.395(9) . .
Au1 Pd4 Pd9 Pd7 55.426(7) . .
Pd5 Pd4 Pd9 Pd7 52.862(12) 3_775 .
C7 Pd4 Pd9 Pd2 174.29(10) . 3_775
C13 Pd4 Pd9 Pd2 58.29(12) . 3_775
Pd1 Pd4 Pd9 Pd2 -2.349(10) 3_775 3_775
Pd11 Pd4 Pd9 Pd2 -179.592(10) . 3_775
Pd8 Pd4 Pd9 Pd2 -127.516(10) . 3_775
Au1 Pd4 Pd9 Pd2 -71.694(7) . 3_775
Pd5 Pd4 Pd9 Pd2 -74.258(11) 3_775 3_775
C7 Pd4 Pd9 Pd3 -119.35(10) . .
C13 Pd4 Pd9 Pd3 124.66(12) . .
Pd1 Pd4 Pd9 Pd3 64.012(15) 3_775 .
Pd2 Pd4 Pd9 Pd3 66.360(11) 3_775 .
Pd11 Pd4 Pd9 Pd3 -113.231(12) . .
Pd8 Pd4 Pd9 Pd3 -61.156(12) . .
Au1 Pd4 Pd9 Pd3 -5.334(9) . .
Pd5 Pd4 Pd9 Pd3 -7.898(16) 3_775 .
C7 Pd4 Pd9 Pd11 -6.12(9) . .
C13 Pd4 Pd9 Pd11 -122.11(12) . .
Pd1 Pd4 Pd9 Pd11 177.243(12) 3_775 .
Pd2 Pd4 Pd9 Pd11 179.592(10) 3_775 .
Pd8 Pd4 Pd9 Pd11 52.076(8) . .
Au1 Pd4 Pd9 Pd11 107.897(8) . .
Pd5 Pd4 Pd9 Pd11 105.333(12) 3_775 .
C7 Pd4 Pd9 Au1 -114.02(9) . .
C13 Pd4 Pd9 Au1 129.99(12) . .
Pd1 Pd4 Pd9 Au1 69.345(10) 3_775 .
Pd2 Pd4 Pd9 Au1 71.694(8) 3_775 .
Pd11 Pd4 Pd9 Au1 -107.897(8) . .
Pd8 Pd4 Pd9 Au1 -55.822(7) . .
Pd5 Pd4 Pd9 Au1 -2.564(9) 3_775 .
Pd4 Au1 Pd9 C12 80.38(11) . .
Au1 Au1 Pd9 C12 8.88(11) 3_775 .
Pd1 Au1 Pd9 C12 -97.11(11) . .
Pd3 Au1 Pd9 C12 -94.21(11) . .
Pd6 Au1 Pd9 C12 -165.62(11) . .
Pd2 Au1 Pd9 C12 10.98(11) 3_775 .
Pd5 Au1 Pd9 C12 82.92(11) 3_775 .
Pd8 Au1 Pd9 C12 134.26(11) . .
Pd7 Au1 Pd9 C12 -170.23(11) . .
Pd2 Au1 Pd9 C12 -93.4(3) . .
Pd5 Au1 Pd9 C12 -44.56(11) . .
Pd4 Au1 Pd9 C3 -135.5(2) . .
Au1 Au1 Pd9 C3 153.0(2) 3_775 .
Pd1 Au1 Pd9 C3 47.0(2) . .
Pd3 Au1 Pd9 C3 49.9(2) . .
Pd6 Au1 Pd9 C3 -21.5(2) . .
Pd2 Au1 Pd9 C3 155.1(2) 3_775 .
Pd5 Au1 Pd9 C3 -132.9(2) 3_775 .
Pd8 Au1 Pd9 C3 -81.6(2) . .
Pd7 Au1 Pd9 C3 -26.1(2) . .
Pd2 Au1 Pd9 C3 50.8(3) . .
Pd5 Au1 Pd9 C3 99.6(2) . .
Pd4 Au1 Pd9 Pd13 -166.103(12) . .
Au1 Au1 Pd9 Pd13 122.404(10) 3_775 .
Pd1 Au1 Pd9 Pd13 16.416(13) . .
Pd3 Au1 Pd9 Pd13 19.311(9) . .
Pd6 Au1 Pd9 Pd13 -52.102(12) . .
Pd2 Au1 Pd9 Pd13 124.504(12) 3_775 .
Pd5 Au1 Pd9 Pd13 -163.557(9) 3_775 .
Pd8 Au1 Pd9 Pd13 -112.222(10) . .
Pd7 Au1 Pd9 Pd13 -56.712(10) . .
Pd2 Au1 Pd9 Pd13 20.2(2) . .
Pd5 Au1 Pd9 Pd13 68.958(10) . .
Pd4 Au1 Pd9 Pd15 120.62(7) . .
Au1 Au1 Pd9 Pd15 49.12(7) 3_775 .
Pd1 Au1 Pd9 Pd15 -56.86(7) . .
Pd3 Au1 Pd9 Pd15 -53.97(7) . .
Pd6 Au1 Pd9 Pd15 -125.38(7) . .
Pd2 Au1 Pd9 Pd15 51.22(7) 3_775 .
Pd5 Au1 Pd9 Pd15 123.16(7) 3_775 .
Pd8 Au1 Pd9 Pd15 174.50(7) . .
Pd7 Au1 Pd9 Pd15 -129.99(7) . .
Pd2 Au1 Pd9 Pd15 -53.1(2) . .
Pd5 Au1 Pd9 Pd15 -4.32(7) . .
Pd4 Au1 Pd9 Pd7 -109.391(9) . .
Au1 Au1 Pd9 Pd7 179.116(8) 3_775 .
Pd1 Au1 Pd9 Pd7 73.128(9) . .
Pd3 Au1 Pd9 Pd7 76.023(9) . .
Pd6 Au1 Pd9 Pd7 4.610(9) . .
Pd2 Au1 Pd9 Pd7 -178.784(9) 3_775 .
Pd5 Au1 Pd9 Pd7 -106.845(10) 3_775 .
Pd8 Au1 Pd9 Pd7 -55.510(8) . .
Pd2 Au1 Pd9 Pd7 76.9(2) . .
Pd5 Au1 Pd9 Pd7 125.670(8) . .
Pd4 Au1 Pd9 Pd2 69.393(8) . 3_775
Au1 Au1 Pd9 Pd2 -2.100(8) 3_775 3_775
Pd1 Au1 Pd9 Pd2 -108.088(9) . 3_775
Pd3 Au1 Pd9 Pd2 -105.193(9) . 3_775
Pd6 Au1 Pd9 Pd2 -176.606(8) . 3_775
Pd5 Au1 Pd9 Pd2 71.939(10) 3_775 3_775
Pd8 Au1 Pd9 Pd2 123.274(8) . 3_775
Pd7 Au1 Pd9 Pd2 178.784(9) . 3_775
Pd2 Au1 Pd9 Pd2 -104.3(2) . 3_775
Pd5 Au1 Pd9 Pd2 -55.546(7) . 3_775
Pd4 Au1 Pd9 Pd3 174.586(9) . .
Au1 Au1 Pd9 Pd3 103.093(9) 3_775 .
Pd1 Au1 Pd9 Pd3 -2.894(9) . .
Pd6 Au1 Pd9 Pd3 -71.413(10) . .
Pd2 Au1 Pd9 Pd3 105.193(9) 3_775 .
Pd5 Au1 Pd9 Pd3 177.133(9) 3_775 .
Pd8 Au1 Pd9 Pd3 -131.533(8) . .
Pd7 Au1 Pd9 Pd3 -76.023(9) . .
Pd2 Au1 Pd9 Pd3 0.9(2) . .
Pd5 Au1 Pd9 Pd3 49.648(7) . .
Au1 Au1 Pd9 Pd4 -71.493(9) 3_775 .
Pd1 Au1 Pd9 Pd4 -177.480(8) . .
Pd3 Au1 Pd9 Pd4 -174.586(9) . .
Pd6 Au1 Pd9 Pd4 114.001(9) . .
Pd2 Au1 Pd9 Pd4 -69.393(8) 3_775 .
Pd5 Au1 Pd9 Pd4 2.547(9) 3_775 .
Pd8 Au1 Pd9 Pd4 53.881(7) . .
Pd7 Au1 Pd9 Pd4 109.391(9) . .
Pd2 Au1 Pd9 Pd4 -173.7(2) . .
Pd5 Au1 Pd9 Pd4 -124.938(7) . .
Pd4 Au1 Pd9 Pd11 -54.379(7) . .
Au1 Au1 Pd9 Pd11 -125.872(8) 3_775 .
Pd1 Au1 Pd9 Pd11 128.140(8) . .
Pd3 Au1 Pd9 Pd11 131.035(9) . .
Pd6 Au1 Pd9 Pd11 59.622(9) . .
Pd2 Au1 Pd9 Pd11 -123.772(9) 3_775 .
Pd5 Au1 Pd9 Pd11 -51.833(10) 3_775 .
Pd8 Au1 Pd9 Pd11 -0.498(7) . .
Pd7 Au1 Pd9 Pd11 55.012(8) . .
Pd2 Au1 Pd9 Pd11 131.9(2) . .
Pd5 Au1 Pd9 Pd11 -179.318(7) . .
C8 Pd6 Pd10 C5 62.15(13) . .
C1 Pd6 Pd10 C5 154.15(15) . .
C4 Pd6 Pd10 C5 159.52(14) . .
Pd12 Pd6 Pd10 C5 -40.14(15) . .
Pd14 Pd6 Pd10 C5 19.88(10) . .
Pd1 Pd6 Pd10 C5 -146.24(10) . .
Au1 Pd6 Pd10 C5 -89.86(10) . .
Pd2 Pd6 Pd10 C5 -143.66(10) . .
Pd7 Pd6 Pd10 C5 -35.00(10) . .
Pd8 Pd6 Pd10 C5 -37.27(10) . .
C8 Pd6 Pd10 C4 -97.36(13) . .
C1 Pd6 Pd10 C4 -5.37(15) . .
Pd12 Pd6 Pd10 C4 160.34(15) . .
Pd14 Pd6 Pd10 C4 -139.63(10) . .
Pd1 Pd6 Pd10 C4 54.25(10) . .
Au1 Pd6 Pd10 C4 110.62(10) . .
Pd2 Pd6 Pd10 C4 56.83(10) . .
Pd7 Pd6 Pd10 C4 165.48(10) . .
Pd8 Pd6 Pd10 C4 163.22(10) . .
C8 Pd6 Pd10 P1 -52.96(9) . .
C1 Pd6 Pd10 P1 39.04(12) . .
C4 Pd6 Pd10 P1 44.40(10) . .
Pd12 Pd6 Pd10 P1 -155.25(11) . .
Pd14 Pd6 Pd10 P1 -95.23(4) . .
Pd1 Pd6 Pd10 P1 98.65(4) . .
Au1 Pd6 Pd10 P1 155.03(4) . .
Pd2 Pd6 Pd10 P1 101.23(4) . .
Pd7 Pd6 Pd10 P1 -150.11(4) . .
Pd8 Pd6 Pd10 P1 -152.38(4) . .
C8 Pd6 Pd10 Pd7 97.15(8) . .
C1 Pd6 Pd10 Pd7 -170.85(11) . .
C4 Pd6 Pd10 Pd7 -165.48(10) . .
Pd12 Pd6 Pd10 Pd7 -5.14(12) . .
Pd14 Pd6 Pd10 Pd7 54.884(9) . .
Pd1 Pd6 Pd10 Pd7 -111.236(9) . .
Au1 Pd6 Pd10 Pd7 -54.860(7) . .
Pd2 Pd6 Pd10 Pd7 -108.657(12) . .
Pd8 Pd6 Pd10 Pd7 -2.266(9) . .
C8 Pd6 Pd10 Pd1 -151.61(8) . .
C1 Pd6 Pd10 Pd1 -59.61(11) . .
C4 Pd6 Pd10 Pd1 -54.25(10) . .
Pd12 Pd6 Pd10 Pd1 106.09(12) . .
Pd14 Pd6 Pd10 Pd1 166.120(11) . .
Au1 Pd6 Pd10 Pd1 56.376(7) . .
Pd2 Pd6 Pd10 Pd1 2.579(10) . .
Pd7 Pd6 Pd10 Pd1 111.236(9) . .
Pd8 Pd6 Pd10 Pd1 108.969(11) . .
C8 Pd6 Pd10 Pd3 156.69(8) . .
C1 Pd6 Pd10 Pd3 -111.32(11) . .
C4 Pd6 Pd10 Pd3 -105.95(10) . .
Pd12 Pd6 Pd10 Pd3 54.39(12) . .
Pd14 Pd6 Pd10 Pd3 114.417(10) . .
Pd1 Pd6 Pd10 Pd3 -51.703(8) . .
Au1 Pd6 Pd10 Pd3 4.673(8) . .
Pd2 Pd6 Pd10 Pd3 -49.123(12) . .
Pd7 Pd6 Pd10 Pd3 59.533(8) . .
Pd8 Pd6 Pd10 Pd3 57.267(11) . .
C6 Pd7 Pd10 C5 -15.17(18) . .
Pd11 Pd7 Pd10 C5 171.8(2) . .
Pd9 Pd7 Pd10 C5 -120.76(13) . .
Au1 Pd7 Pd10 C5 -175.83(13) . .
Pd6 Pd7 Pd10 C5 129.75(13) . .
Pd8 Pd7 Pd10 C5 132.17(13) . .
Pd3 Pd7 Pd10 C5 -122.33(13) . .
Pd14 Pd7 Pd10 C5 85.78(13) . .
C5 Pd7 Pd10 C4 -144.42(16) . .
C6 Pd7 Pd10 C4 -159.59(16) . .
Pd11 Pd7 Pd10 C4 27.4(2) . .
Pd9 Pd7 Pd10 C4 94.82(10) . .
Au1 Pd7 Pd10 C4 39.75(10) . .
Pd6 Pd7 Pd10 C4 -14.68(10) . .
Pd8 Pd7 Pd10 C4 -12.25(10) . .
Pd3 Pd7 Pd10 C4 93.25(10) . .
Pd14 Pd7 Pd10 C4 -58.64(10) . .
C5 Pd7 Pd10 P1 23.84(14) . .
C6 Pd7 Pd10 P1 8.67(13) . .
Pd11 Pd7 Pd10 P1 -164.38(17) . .
Pd9 Pd7 Pd10 P1 -96.92(4) . .
Au1 Pd7 Pd10 P1 -151.99(4) . .
Pd6 Pd7 Pd10 P1 153.59(4) . .
Pd8 Pd7 Pd10 P1 156.01(4) . .
Pd3 Pd7 Pd10 P1 -98.49(4) . .
Pd14 Pd7 Pd10 P1 109.62(4) . .
C5 Pd7 Pd10 Pd6 -129.75(13) . .
C6 Pd7 Pd10 Pd6 -144.92(12) . .
Pd11 Pd7 Pd10 Pd6 42.03(17) . .
Pd9 Pd7 Pd10 Pd6 109.499(11) . .
Au1 Pd7 Pd10 Pd6 54.424(7) . .
Pd8 Pd7 Pd10 Pd6 2.427(10) . .
Pd3 Pd7 Pd10 Pd6 107.925(9) . .
Pd14 Pd7 Pd10 Pd6 -43.962(8) . .
C5 Pd7 Pd10 Pd1 175.58(13) . .
C6 Pd7 Pd10 Pd1 160.41(12) . .
Pd11 Pd7 Pd10 Pd1 -12.64(17) . .
Pd9 Pd7 Pd10 Pd1 54.825(11) . .
Au1 Pd7 Pd10 Pd1 -0.249(8) . .
Pd6 Pd7 Pd10 Pd1 -54.673(8) . .
Pd8 Pd7 Pd10 Pd1 -52.246(12) . .
Pd3 Pd7 Pd10 Pd1 53.252(8) . .
Pd14 Pd7 Pd10 Pd1 -98.635(9) . .
C5 Pd7 Pd10 Pd3 122.33(13) . .
C6 Pd7 Pd10 Pd3 107.16(12) . .
Pd11 Pd7 Pd10 Pd3 -65.89(17) . .
Pd9 Pd7 Pd10 Pd3 1.574(9) . .
Au1 Pd7 Pd10 Pd3 -53.501(7) . .
Pd6 Pd7 Pd10 Pd3 -107.925(9) . .
Pd8 Pd7 Pd10 Pd3 -105.498(11) . .
Pd14 Pd7 Pd10 Pd3 -151.887(9) . .
C4 Pd1 Pd10 C5 136.41(19) . .
C13 Pd1 Pd10 C5 174.7(2) 3_775 .
C10 Pd1 Pd10 C5 -87.06(17) . .
Pd4 Pd1 Pd10 C5 37.6(3) 3_775 .
Pd6 Pd1 Pd10 C5 62.43(16) . .
Pd5 Pd1 Pd10 C5 -51.13(16) . .
Pd3 Pd1 Pd10 C5 -52.06(16) . .
Au1 Pd1 Pd10 C5 5.51(16) . .
Pd2 Pd1 Pd10 C5 59.91(16) . .
C13 Pd1 Pd10 C4 38.32(18) 3_775 .
C10 Pd1 Pd10 C4 136.53(14) . .
Pd4 Pd1 Pd10 C4 -98.8(3) 3_775 .
Pd6 Pd1 Pd10 C4 -73.98(12) . .
Pd5 Pd1 Pd10 C4 172.46(12) . .
Pd3 Pd1 Pd10 C4 171.53(12) . .
Au1 Pd1 Pd10 C4 -130.90(12) . .
Pd2 Pd1 Pd10 C4 -76.50(12) . .
C4 Pd1 Pd10 P1 -68.10(12) . .
C13 Pd1 Pd10 P1 -29.79(14) 3_775 .
C10 Pd1 Pd10 P1 68.43(8) . .
Pd4 Pd1 Pd10 P1 -166.9(3) 3_775 .
Pd6 Pd1 Pd10 P1 -142.08(3) . .
Pd5 Pd1 Pd10 P1 104.36(3) . .
Pd3 Pd1 Pd10 P1 103.43(3) . .
Au1 Pd1 Pd10 P1 161.00(2) . .
Pd2 Pd1 Pd10 P1 -144.60(2) . .
C4 Pd1 Pd10 Pd6 73.98(12) . .
C13 Pd1 Pd10 Pd6 112.30(14) 3_775 .
C10 Pd1 Pd10 Pd6 -149.49(8) . .
Pd4 Pd1 Pd10 Pd6 -24.8(3) 3_775 .
Pd5 Pd1 Pd10 Pd6 -113.556(11) . .
Pd3 Pd1 Pd10 Pd6 -114.487(10) . .
Au1 Pd1 Pd10 Pd6 -56.915(7) . .
Pd2 Pd1 Pd10 Pd6 -2.516(10) . .
C4 Pd1 Pd10 Pd7 131.15(12) . .
C13 Pd1 Pd10 Pd7 169.46(14) 3_775 .
C10 Pd1 Pd10 Pd7 -92.32(8) . .
Pd4 Pd1 Pd10 Pd7 32.3(3) 3_775 .
Pd6 Pd1 Pd10 Pd7 57.167(8) . .
Pd5 Pd1 Pd10 Pd7 -56.389(12) . .
Pd3 Pd1 Pd10 Pd7 -57.321(8) . .
Au1 Pd1 Pd10 Pd7 0.252(8) . .
Pd2 Pd1 Pd10 Pd7 54.651(12) . .
C4 Pd1 Pd10 Pd3 -171.53(12) . .
C13 Pd1 Pd10 Pd3 -133.22(14) 3_775 .
C10 Pd1 Pd10 Pd3 -35.00(8) . .
Pd4 Pd1 Pd10 Pd3 89.7(3) 3_775 .
Pd6 Pd1 Pd10 Pd3 114.487(10) . .
Pd5 Pd1 Pd10 Pd3 0.932(9) . .
Au1 Pd1 Pd10 Pd3 57.573(7) . .
Pd2 Pd1 Pd10 Pd3 111.972(11) . .
C10 Pd3 Pd10 C5 -163.40(13) . .
C11 Pd3 Pd10 C5 -70.55(12) . .
Pd13 Pd3 Pd10 C5 -23.24(9) . .
Pd5 Pd3 Pd10 C5 149.57(9) . .
Pd1 Pd3 Pd10 C5 150.56(9) . .
Pd9 Pd3 Pd10 C5 37.27(9) . .
Pd15 Pd3 Pd10 C5 16.2(4) . .
Au1 Pd3 Pd10 C5 93.10(9) . .
Pd7 Pd3 Pd10 C5 38.79(9) . .
C10 Pd3 Pd10 C4 39.66(13) . .
C11 Pd3 Pd10 C4 132.52(12) . .
Pd13 Pd3 Pd10 C4 179.82(9) . .
Pd5 Pd3 Pd10 C4 -7.37(9) . .
Pd1 Pd3 Pd10 C4 -6.37(9) . .
Pd9 Pd3 Pd10 C4 -119.67(9) . .
Pd15 Pd3 Pd10 C4 -140.7(4) . .
Au1 Pd3 Pd10 C4 -63.83(9) . .
Pd7 Pd3 Pd10 C4 -118.15(9) . .
C10 Pd3 Pd10 P1 -63.92(10) . .
C11 Pd3 Pd10 P1 28.94(9) . .
Pd13 Pd3 Pd10 P1 76.24(2) . .
Pd5 Pd3 Pd10 P1 -110.95(2) . .
Pd1 Pd3 Pd10 P1 -109.95(2) . .
Pd9 Pd3 Pd10 P1 136.75(2) . .
Pd15 Pd3 Pd10 P1 115.7(4) . .
Au1 Pd3 Pd10 P1 -167.41(2) . .
Pd7 Pd3 Pd10 P1 138.28(2) . .
C10 Pd3 Pd10 Pd6 98.80(9) . .
C11 Pd3 Pd10 Pd6 -168.35(9) . .
Pd13 Pd3 Pd10 Pd6 -121.041(10) . .
Pd5 Pd3 Pd10 Pd6 51.768(12) . .
Pd1 Pd3 Pd10 Pd6 52.764(8) . .
Pd9 Pd3 Pd10 Pd6 -60.532(11) . .
Pd15 Pd3 Pd10 Pd6 -81.6(4) . .
Au1 Pd3 Pd10 Pd6 -4.696(8) . .
Pd7 Pd3 Pd10 Pd6 -59.010(9) . .
C10 Pd3 Pd10 Pd7 157.81(9) . .
C11 Pd3 Pd10 Pd7 -109.34(9) . .
Pd13 Pd3 Pd10 Pd7 -62.031(9) . .
Pd5 Pd3 Pd10 Pd7 110.778(11) . .
Pd1 Pd3 Pd10 Pd7 111.774(9) . .
Pd9 Pd3 Pd10 Pd7 -1.522(9) . .
Pd15 Pd3 Pd10 Pd7 -22.6(4) . .
Au1 Pd3 Pd10 Pd7 54.313(7) . .
C10 Pd3 Pd10 Pd1 46.03(9) . .
C11 Pd3 Pd10 Pd1 138.89(9) . .
Pd13 Pd3 Pd10 Pd1 -173.805(10) . .
Pd5 Pd3 Pd10 Pd1 -0.996(10) . .
Pd9 Pd3 Pd10 Pd1 -113.296(11) . .
Pd15 Pd3 Pd10 Pd1 -134.3(4) . .
Au1 Pd3 Pd10 Pd1 -57.461(7) . .
Pd7 Pd3 Pd10 Pd1 -111.774(9) . .
C2 Pd8 Pd11 C6 -76.74(12) . .
C9 Pd8 Pd11 C6 -164.50(15) . .
C7 Pd8 Pd11 C6 -172.96(13) . .
Pd14 Pd8 Pd11 C6 -30.85(9) . .
Pd5 Pd8 Pd11 C6 134.52(9) 3_775 .
Pd12 Pd8 Pd11 C6 16.87(12) . .
Pd4 Pd8 Pd11 C6 133.65(9) . .
Au1 Pd8 Pd11 C6 79.50(9) . .
Pd7 Pd8 Pd11 C6 25.93(9) . .
Pd6 Pd8 Pd11 C6 26.41(9) . .
C2 Pd8 Pd11 C7 96.22(13) . .
C9 Pd8 Pd11 C7 8.46(15) . .
Pd14 Pd8 Pd11 C7 142.11(9) . .
Pd5 Pd8 Pd11 C7 -52.52(9) 3_775 .
Pd12 Pd8 Pd11 C7 -170.17(13) . .
Pd4 Pd8 Pd11 C7 -53.39(9) . .
Au1 Pd8 Pd11 C7 -107.54(9) . .
Pd7 Pd8 Pd11 C7 -161.11(9) . .
Pd6 Pd8 Pd11 C7 -160.62(9) . .
C2 Pd8 Pd11 P3 57.79(9) . .
C9 Pd8 Pd11 P3 -29.98(13) . .
C7 Pd8 Pd11 P3 -38.43(10) . .
Pd14 Pd8 Pd11 P3 103.68(4) . .
Pd5 Pd8 Pd11 P3 -90.95(4) 3_775 .
Pd12 Pd8 Pd11 P3 151.40(8) . .
Pd4 Pd8 Pd11 P3 -91.82(4) . .
Au1 Pd8 Pd11 P3 -145.97(4) . .
Pd7 Pd8 Pd11 P3 160.46(4) . .
Pd6 Pd8 Pd11 P3 160.94(4) . .
C2 Pd8 Pd11 Pd7 -102.67(8) . .
C9 Pd8 Pd11 Pd7 169.56(12) . .
C7 Pd8 Pd11 Pd7 161.11(9) . .
Pd14 Pd8 Pd11 Pd7 -56.782(10) . .
Pd5 Pd8 Pd11 Pd7 108.585(12) 3_775 .
Pd12 Pd8 Pd11 Pd7 -9.06(8) . .
Pd4 Pd8 Pd11 Pd7 107.716(10) . .
Au1 Pd8 Pd11 Pd7 53.569(7) . .
Pd6 Pd8 Pd11 Pd7 0.483(10) . .
C2 Pd8 Pd11 Pd4 149.61(8) . .
C9 Pd8 Pd11 Pd4 61.85(12) . .
C7 Pd8 Pd11 Pd4 53.39(9) . .
Pd14 Pd8 Pd11 Pd4 -164.498(10) . .
Pd5 Pd8 Pd11 Pd4 0.870(10) 3_775 .
Pd12 Pd8 Pd11 Pd4 -116.78(8) . .
Au1 Pd8 Pd11 Pd4 -54.146(7) . .
Pd7 Pd8 Pd11 Pd4 -107.716(10) . .
Pd6 Pd8 Pd11 Pd4 -107.233(11) . .
C2 Pd8 Pd11 Pd9 -156.76(8) . .
C9 Pd8 Pd11 Pd9 115.47(12) . .
C7 Pd8 Pd11 Pd9 107.01(9) . .
Pd14 Pd8 Pd11 Pd9 -110.876(10) . .
Pd5 Pd8 Pd11 Pd9 54.491(12) 3_775 .
Pd12 Pd8 Pd11 Pd9 -63.16(8) . .
Pd4 Pd8 Pd11 Pd9 53.622(8) . .
Au1 Pd8 Pd11 Pd9 -0.525(8) . .
Pd7 Pd8 Pd11 Pd9 -54.094(8) . .
Pd6 Pd8 Pd11 Pd9 -53.611(11) . .
C5 Pd7 Pd11 C6 -15.28(18) . .
Pd10 Pd7 Pd11 C6 173.5(2) . .
Pd9 Pd7 Pd11 C6 104.25(12) . .
Au1 Pd7 Pd11 C6 161.11(12) . .
Pd6 Pd7 Pd11 C6 -145.98(12) . .
Pd8 Pd7 Pd11 C6 -145.46(12) . .
Pd3 Pd7 Pd11 C6 109.55(12) . .
Pd14 Pd7 Pd11 C6 -100.46(12) . .
C5 Pd7 Pd11 C7 149.43(17) . .
C6 Pd7 Pd11 C7 164.72(15) . .
Pd10 Pd7 Pd11 C7 -21.8(2) . .
Pd9 Pd7 Pd11 C7 -91.04(10) . .
Au1 Pd7 Pd11 C7 -34.17(10) . .
Pd6 Pd7 Pd11 C7 18.73(10) . .
Pd8 Pd7 Pd11 C7 19.25(10) . .
Pd3 Pd7 Pd11 C7 -85.74(10) . .
Pd14 Pd7 Pd11 C7 64.25(10) . .
C5 Pd7 Pd11 P3 -32.14(15) . .
C6 Pd7 Pd11 P3 -16.85(12) . .
Pd10 Pd7 Pd11 P3 156.64(17) . .
Pd9 Pd7 Pd11 P3 87.40(4) . .
Au1 Pd7 Pd11 P3 144.26(4) . .
Pd6 Pd7 Pd11 P3 -162.84(4) . .
Pd8 Pd7 Pd11 P3 -162.31(4) . .
Pd3 Pd7 Pd11 P3 92.70(4) . .
Pd14 Pd7 Pd11 P3 -117.31(4) . .
C5 Pd7 Pd11 Pd8 130.18(14) . .
C6 Pd7 Pd11 Pd8 145.46(12) . .
Pd10 Pd7 Pd11 Pd8 -41.05(17) . .
Pd9 Pd7 Pd11 Pd8 -110.290(9) . .
Au1 Pd7 Pd11 Pd8 -53.428(7) . .
Pd6 Pd7 Pd11 Pd8 -0.522(10) . .
Pd3 Pd7 Pd11 Pd8 -104.991(11) . .
Pd14 Pd7 Pd11 Pd8 44.998(8) . .
C5 Pd7 Pd11 Pd4 -173.42(14) . .
C6 Pd7 Pd11 Pd4 -158.13(12) . .
Pd10 Pd7 Pd11 Pd4 15.36(17) . .
Pd9 Pd7 Pd11 Pd4 -53.883(8) . .
Au1 Pd7 Pd11 Pd4 2.979(8) . .
Pd6 Pd7 Pd11 Pd4 55.885(12) . .
Pd8 Pd7 Pd11 Pd4 56.407(8) . .
Pd3 Pd7 Pd11 Pd4 -48.584(11) . .
Pd14 Pd7 Pd11 Pd4 101.405(9) . .
C5 Pd7 Pd11 Pd9 -119.53(14) . .
C6 Pd7 Pd11 Pd9 -104.25(12) . .
Pd10 Pd7 Pd11 Pd9 69.24(17) . .
Au1 Pd7 Pd11 Pd9 56.863(7) . .
Pd6 Pd7 Pd11 Pd9 109.768(12) . .
Pd8 Pd7 Pd11 Pd9 110.290(9) . .
Pd3 Pd7 Pd11 Pd9 5.299(9) . .
Pd14 Pd7 Pd11 Pd9 155.289(9) . .
C7 Pd4 Pd11 C6 -157.49(17) . .
C13 Pd4 Pd11 C6 150.40(18) . .
Pd1 Pd4 Pd11 C6 -113.63(19) 3_775 .
Pd2 Pd4 Pd11 C6 29.78(12) 3_775 .
Pd8 Pd4 Pd11 C6 -82.00(12) . .
Au1 Pd4 Pd11 C6 -26.20(12) . .
Pd9 Pd4 Pd11 C6 30.19(12) . .
Pd5 Pd4 Pd11 C6 -82.80(12) 3_775 .
C13 Pd4 Pd11 C7 -52.11(18) . .
Pd1 Pd4 Pd11 C7 43.86(19) 3_775 .
Pd2 Pd4 Pd11 C7 -172.73(12) 3_775 .
Pd8 Pd4 Pd11 C7 75.49(12) . .
Au1 Pd4 Pd11 C7 131.29(12) . .
Pd9 Pd4 Pd11 C7 -172.31(12) . .
Pd5 Pd4 Pd11 C7 74.70(12) 3_775 .
C7 Pd4 Pd11 P3 69.16(12) . .
C13 Pd4 Pd11 P3 17.04(14) . .
Pd1 Pd4 Pd11 P3 113.02(14) 3_775 .
Pd2 Pd4 Pd11 P3 -103.57(2) 3_775 .
Pd8 Pd4 Pd11 P3 144.64(2) . .
Au1 Pd4 Pd11 P3 -159.55(2) . .
Pd9 Pd4 Pd11 P3 -103.16(2) . .
Pd5 Pd4 Pd11 P3 143.85(2) 3_775 .
C7 Pd4 Pd11 Pd8 -75.49(12) . .
C13 Pd4 Pd11 Pd8 -127.60(14) . .
Pd1 Pd4 Pd11 Pd8 -31.63(14) 3_775 .
Pd2 Pd4 Pd11 Pd8 111.782(12) 3_775 .
Au1 Pd4 Pd11 Pd8 55.807(7) . .
Pd9 Pd4 Pd11 Pd8 112.198(9) . .
Pd5 Pd4 Pd11 Pd8 -0.791(9) 3_775 .
C7 Pd4 Pd11 Pd7 -134.34(12) . .
C13 Pd4 Pd11 Pd7 173.55(14) . .
Pd1 Pd4 Pd11 Pd7 -90.48(14) 3_775 .
Pd2 Pd4 Pd11 Pd7 52.930(12) 3_775 .
Pd8 Pd4 Pd11 Pd7 -58.853(8) . .
Au1 Pd4 Pd11 Pd7 -3.046(8) . .
Pd9 Pd4 Pd11 Pd7 53.345(8) . .
Pd5 Pd4 Pd11 Pd7 -59.644(11) 3_775 .
C7 Pd4 Pd11 Pd9 172.31(12) . .
C13 Pd4 Pd11 Pd9 120.20(14) . .
Pd1 Pd4 Pd11 Pd9 -143.82(15) 3_775 .
Pd2 Pd4 Pd11 Pd9 -0.415(10) 3_775 .
Pd8 Pd4 Pd11 Pd9 -112.198(9) . .
Au1 Pd4 Pd11 Pd9 -56.391(7) . .
Pd5 Pd4 Pd11 Pd9 -112.989(11) 3_775 .
C12 Pd9 Pd11 C6 148.99(15) . .
C3 Pd9 Pd11 C6 53.26(12) . .
Pd13 Pd9 Pd11 C6 11.13(9) . .
Pd15 Pd9 Pd11 C6 159.9(8) . .
Pd7 Pd9 Pd11 C6 -47.23(9) . .
Pd2 Pd9 Pd11 C6 -158.45(9) 3_775 .
Pd3 Pd9 Pd11 C6 -53.09(9) . .
Pd4 Pd9 Pd11 C6 -158.85(9) . .
Au1 Pd9 Pd11 C6 -104.20(9) . .
C12 Pd9 Pd11 C7 -46.40(16) . .
C3 Pd9 Pd11 C7 -142.14(12) . .
Pd13 Pd9 Pd11 C7 175.73(9) . .
Pd15 Pd9 Pd11 C7 -35.5(8) . .
Pd7 Pd9 Pd11 C7 117.37(9) . .
Pd2 Pd9 Pd11 C7 6.15(9) 3_775 .
Pd3 Pd9 Pd11 C7 111.51(9) . .
Pd4 Pd9 Pd11 C7 5.76(9) . .
Au1 Pd9 Pd11 C7 60.40(9) . .
C12 Pd9 Pd11 P3 54.91(13) . .
C3 Pd9 Pd11 P3 -40.82(9) . .
Pd13 Pd9 Pd11 P3 -82.95(2) . .
Pd15 Pd9 Pd11 P3 65.8(8) . .
Pd7 Pd9 Pd11 P3 -141.31(2) . .
Pd2 Pd9 Pd11 P3 107.47(2) 3_775 .
Pd3 Pd9 Pd11 P3 -147.17(2) . .
Pd4 Pd9 Pd11 P3 107.07(2) . .
Au1 Pd9 Pd11 P3 161.72(2) . .
C12 Pd9 Pd11 Pd8 -106.28(13) . .
C3 Pd9 Pd11 Pd8 157.99(8) . .
Pd13 Pd9 Pd11 Pd8 115.855(10) . .
Pd15 Pd9 Pd11 Pd8 -95.4(8) . .
Pd7 Pd9 Pd11 Pd8 57.493(8) . .
Pd2 Pd9 Pd11 Pd8 -53.728(11) 3_775 .
Pd3 Pd9 Pd11 Pd8 51.635(12) . .
Pd4 Pd9 Pd11 Pd8 -54.121(8) . .
Au1 Pd9 Pd11 Pd8 0.524(8) . .
C12 Pd9 Pd11 Pd7 -163.77(13) . .
C3 Pd9 Pd11 Pd7 100.49(8) . .
Pd13 Pd9 Pd11 Pd7 58.362(10) . .
Pd15 Pd9 Pd11 Pd7 -152.8(8) . .
Pd2 Pd9 Pd11 Pd7 -111.221(12) 3_775 .
Pd3 Pd9 Pd11 Pd7 -5.859(10) . .
Pd4 Pd9 Pd11 Pd7 -111.614(10) . .
Au1 Pd9 Pd11 Pd7 -56.969(7) . .
C12 Pd9 Pd11 Pd4 -52.16(13) . .
C3 Pd9 Pd11 Pd4 -147.89(8) . .
Pd13 Pd9 Pd11 Pd4 169.976(11) . .
Pd15 Pd9 Pd11 Pd4 -41.2(8) . .
Pd7 Pd9 Pd11 Pd4 111.614(10) . .
Pd2 Pd9 Pd11 Pd4 0.393(9) 3_775 .
Pd3 Pd9 Pd11 Pd4 105.755(12) . .
Au1 Pd9 Pd11 Pd4 54.645(7) . .
C8 Pd6 Pd12 C9 -110.03(13) . .
C1 Pd6 Pd12 C9 158.50(15) . .
C4 Pd6 Pd12 C9 150.00(15) . .
Pd10 Pd6 Pd12 C9 -8.46(16) . .
Pd14 Pd6 Pd12 C9 -69.58(10) . .
Pd1 Pd6 Pd12 C9 94.81(10) . .
Au1 Pd6 Pd12 C9 41.30(10) . .
Pd2 Pd6 Pd12 C9 98.14(10) . .
Pd7 Pd6 Pd12 C9 -13.36(10) . .
Pd8 Pd6 Pd12 C9 -11.50(10) . .
C8 Pd6 Pd12 C1 91.47(13) . .
C4 Pd6 Pd12 C1 -8.50(15) . .
Pd10 Pd6 Pd12 C1 -166.96(16) . .
Pd14 Pd6 Pd12 C1 131.93(10) . .
Pd1 Pd6 Pd12 C1 -63.68(10) . .
Au1 Pd6 Pd12 C1 -117.19(10) . .
Pd2 Pd6 Pd12 C1 -60.35(10) . .
Pd7 Pd6 Pd12 C1 -171.85(10) . .
Pd8 Pd6 Pd12 C1 -169.99(10) . .
C8 Pd6 Pd12 P4 38.14(9) . .
C1 Pd6 Pd12 P4 -53.33(11) . .
C4 Pd6 Pd12 P4 -61.83(11) . .
Pd10 Pd6 Pd12 P4 139.71(12) . .
Pd14 Pd6 Pd12 P4 78.60(4) . .
Pd1 Pd6 Pd12 P4 -117.01(4) . .
Au1 Pd6 Pd12 P4 -170.52(3) . .
Pd2 Pd6 Pd12 P4 -113.68(4) . .
Pd7 Pd6 Pd12 P4 134.82(3) . .
Pd8 Pd6 Pd12 P4 136.68(4) . .
C8 Pd6 Pd12 Pd8 -98.54(8) . .
C1 Pd6 Pd12 Pd8 169.99(10) . .
C4 Pd6 Pd12 Pd8 161.49(11) . .
Pd10 Pd6 Pd12 Pd8 3.03(12) . .
Pd14 Pd6 Pd12 Pd8 -58.079(8) . .
Pd1 Pd6 Pd12 Pd8 106.311(11) . .
Au1 Pd6 Pd12 Pd8 52.800(7) . .
Pd2 Pd6 Pd12 Pd8 109.638(9) . .
Pd7 Pd6 Pd12 Pd8 -1.861(10) . .
C8 Pd6 Pd12 Pd2 151.82(8) . .
C1 Pd6 Pd12 Pd2 60.35(10) . .
C4 Pd6 Pd12 Pd2 51.85(11) . .
Pd10 Pd6 Pd12 Pd2 -106.61(12) . .
Pd14 Pd6 Pd12 Pd2 -167.717(10) . .
Pd1 Pd6 Pd12 Pd2 -3.327(10) . .
Au1 Pd6 Pd12 Pd2 -56.838(7) . .
Pd7 Pd6 Pd12 Pd2 -111.499(11) . .
Pd8 Pd6 Pd12 Pd2 -109.638(9) . .
C8 Pd6 Pd12 Pd5 -152.08(8) . 3_775
C1 Pd6 Pd12 Pd5 116.45(10) . 3_775
C4 Pd6 Pd12 Pd5 107.95(11) . 3_775
Pd10 Pd6 Pd12 Pd5 -50.51(12) . 3_775
Pd14 Pd6 Pd12 Pd5 -111.623(9) . 3_775
Pd1 Pd6 Pd12 Pd5 52.768(12) . 3_775
Au1 Pd6 Pd12 Pd5 -0.743(8) . 3_775
Pd2 Pd6 Pd12 Pd5 56.095(9) . 3_775
Pd7 Pd6 Pd12 Pd5 -55.404(11) . 3_775
Pd8 Pd6 Pd12 Pd5 -53.544(8) . 3_775
C8 Pd6 Pd12 Pd15 147.05(11) . 3_775
C1 Pd6 Pd12 Pd15 55.58(13) . 3_775
C4 Pd6 Pd12 Pd15 47.08(13) . 3_775
Pd10 Pd6 Pd12 Pd15 -111.38(14) . 3_775
Pd14 Pd6 Pd12 Pd15 -172.49(7) . 3_775
Pd1 Pd6 Pd12 Pd15 -8.10(7) . 3_775
Au1 Pd6 Pd12 Pd15 -61.61(7) . 3_775
Pd2 Pd6 Pd12 Pd15 -4.77(7) . 3_775
Pd7 Pd6 Pd12 Pd15 -116.27(7) . 3_775
Pd8 Pd6 Pd12 Pd15 -114.41(7) . 3_775
C2 Pd8 Pd12 C9 -88.20(13) . .
C7 Pd8 Pd12 C9 10.06(15) . .
Pd14 Pd8 Pd12 C9 -132.24(10) . .
Pd11 Pd8 Pd12 C9 179(16) . .
Pd5 Pd8 Pd12 C9 57.32(10) 3_775 .
Pd4 Pd8 Pd12 C9 66.06(10) . .
Au1 Pd8 Pd12 C9 115.96(10) . .
Pd7 Pd8 Pd12 C9 170.34(10) . .
Pd6 Pd8 Pd12 C9 168.51(10) . .
C2 Pd8 Pd12 C1 112.46(12) . .
C9 Pd8 Pd12 C1 -159.34(14) . .
C7 Pd8 Pd12 C1 -149.27(14) . .
Pd14 Pd8 Pd12 C1 68.42(9) . .
Pd11 Pd8 Pd12 C1 19.48(13) . .
Pd5 Pd8 Pd12 C1 -102.02(9) 3_775 .
Pd4 Pd8 Pd12 C1 -93.27(9) . .
Au1 Pd8 Pd12 C1 -43.37(9) . .
Pd7 Pd8 Pd12 C1 11.01(9) . .
Pd6 Pd8 Pd12 C1 9.17(9) . .
C2 Pd8 Pd12 P4 -29.19(9) . .
C9 Pd8 Pd12 P4 59.01(11) . .
C7 Pd8 Pd12 P4 69.08(11) . .
Pd14 Pd8 Pd12 P4 -73.23(4) . .
Pd11 Pd8 Pd12 P4 -122.17(9) . .
Pd5 Pd8 Pd12 P4 116.33(4) 3_775 .
Pd4 Pd8 Pd12 P4 125.08(4) . .
Au1 Pd8 Pd12 P4 174.97(4) . .
Pd7 Pd8 Pd12 P4 -130.65(4) . .
Pd6 Pd8 Pd12 P4 -132.48(4) . .
C2 Pd8 Pd12 Pd6 103.29(8) . .
C9 Pd8 Pd12 Pd6 -168.51(10) . .
C7 Pd8 Pd12 Pd6 -158.44(11) . .
Pd14 Pd8 Pd12 Pd6 59.253(9) . .
Pd11 Pd8 Pd12 Pd6 10.31(8) . .
Pd5 Pd8 Pd12 Pd6 -111.186(10) 3_775 .
Pd4 Pd8 Pd12 Pd6 -102.442(12) . .
Au1 Pd8 Pd12 Pd6 -52.545(7) . .
Pd7 Pd8 Pd12 Pd6 1.835(9) . .
C2 Pd8 Pd12 Pd2 160.76(8) . .
C9 Pd8 Pd12 Pd2 -111.04(10) . .
C7 Pd8 Pd12 Pd2 -100.98(11) . .
Pd14 Pd8 Pd12 Pd2 116.719(9) . .
Pd11 Pd8 Pd12 Pd2 67.77(8) . .
Pd5 Pd8 Pd12 Pd2 -53.721(8) 3_775 .
Pd4 Pd8 Pd12 Pd2 -44.977(13) . .
Au1 Pd8 Pd12 Pd2 4.921(8) . .
Pd7 Pd8 Pd12 Pd2 59.300(11) . .
Pd6 Pd8 Pd12 Pd2 57.466(8) . .
C2 Pd8 Pd12 Pd5 -145.52(8) . 3_775
C9 Pd8 Pd12 Pd5 -57.32(10) . 3_775
C7 Pd8 Pd12 Pd5 -47.26(11) . 3_775
Pd14 Pd8 Pd12 Pd5 170.440(10) . 3_775
Pd11 Pd8 Pd12 Pd5 121.50(8) . 3_775
Pd4 Pd8 Pd12 Pd5 8.744(10) . 3_775
Au1 Pd8 Pd12 Pd5 58.642(7) . 3_775
Pd7 Pd8 Pd12 Pd5 113.021(11) . 3_775
Pd6 Pd8 Pd12 Pd5 111.186(10) . 3_775
C2 Pd8 Pd12 Pd15 -145.26(11) . 3_775
C9 Pd8 Pd12 Pd15 -57.06(12) . 3_775
C7 Pd8 Pd12 Pd15 -47.00(13) . 3_775
Pd14 Pd8 Pd12 Pd15 170.70(7) . 3_775
Pd11 Pd8 Pd12 Pd15 121.76(11) . 3_775
Pd5 Pd8 Pd12 Pd15 0.26(7) 3_775 3_775
Pd4 Pd8 Pd12 Pd15 9.00(7) . 3_775
Au1 Pd8 Pd12 Pd15 58.90(7) . 3_775
Pd7 Pd8 Pd12 Pd15 113.28(7) . 3_775
Pd6 Pd8 Pd12 Pd15 111.45(7) . 3_775
C12 Pd2 Pd12 C9 97.38(14) 3_775 .
C1 Pd2 Pd12 C9 179.67(14) . .
Pd15 Pd2 Pd12 C9 67.42(12) 3_775 .
Pd4 Pd2 Pd12 C9 -97.75(15) 3_775 .
Pd9 Pd2 Pd12 C9 61.40(9) 3_775 .
Pd1 Pd2 Pd12 C9 -114.40(9) . .
Au1 Pd2 Pd12 C9 -11.65(9) 3_775 .
Pd6 Pd2 Pd12 C9 -117.57(9) . .
Au1 Pd2 Pd12 C9 -61.61(9) . .
Pd5 Pd2 Pd12 C9 -5.69(9) 3_775 .
C12 Pd2 Pd12 C1 -82.29(14) 3_775 .
Pd15 Pd2 Pd12 C1 -112.25(13) 3_775 .
Pd4 Pd2 Pd12 C1 82.59(16) 3_775 .
Pd9 Pd2 Pd12 C1 -118.27(11) 3_775 .
Pd1 Pd2 Pd12 C1 65.94(11) . .
Au1 Pd2 Pd12 C1 168.68(11) 3_775 .
Pd6 Pd2 Pd12 C1 62.76(11) . .
Au1 Pd2 Pd12 C1 118.73(11) . .
Pd5 Pd2 Pd12 C1 174.64(11) 3_775 .
C12 Pd2 Pd12 P4 -17.86(10) 3_775 .
C1 Pd2 Pd12 P4 64.42(11) . .
Pd15 Pd2 Pd12 P4 -47.83(8) 3_775 .
Pd4 Pd2 Pd12 P4 147.01(12) 3_775 .
Pd9 Pd2 Pd12 P4 -53.84(3) 3_775 .
Pd1 Pd2 Pd12 P4 130.36(3) . .
Au1 Pd2 Pd12 P4 -126.90(3) 3_775 .
Pd6 Pd2 Pd12 P4 127.18(3) . .
Au1 Pd2 Pd12 P4 -176.85(3) . .
Pd5 Pd2 Pd12 P4 -120.93(3) 3_775 .
C12 Pd2 Pd12 Pd6 -145.05(10) 3_775 .
C1 Pd2 Pd12 Pd6 -62.76(11) . .
Pd15 Pd2 Pd12 Pd6 -175.01(8) 3_775 .
Pd4 Pd2 Pd12 Pd6 19.83(12) 3_775 .
Pd9 Pd2 Pd12 Pd6 178.972(12) 3_775 .
Pd1 Pd2 Pd12 Pd6 3.177(10) . .
Au1 Pd2 Pd12 Pd6 105.920(11) 3_775 .
Au1 Pd2 Pd12 Pd6 55.965(7) . .
Pd5 Pd2 Pd12 Pd6 111.883(10) 3_775 .
C12 Pd2 Pd12 Pd8 154.10(10) 3_775 .
C1 Pd2 Pd12 Pd8 -123.61(11) . .
Pd15 Pd2 Pd12 Pd8 124.14(8) 3_775 .
Pd4 Pd2 Pd12 Pd8 -41.03(12) 3_775 .
Pd9 Pd2 Pd12 Pd8 118.120(11) 3_775 .
Pd1 Pd2 Pd12 Pd8 -57.676(12) . .
Au1 Pd2 Pd12 Pd8 45.067(12) 3_775 .
Pd6 Pd2 Pd12 Pd8 -60.853(8) . .
Au1 Pd2 Pd12 Pd8 -4.888(8) . .
Pd5 Pd2 Pd12 Pd8 51.031(8) 3_775 .
C12 Pd2 Pd12 Pd5 103.07(10) 3_775 3_775
C1 Pd2 Pd12 Pd5 -174.64(11) . 3_775
Pd15 Pd2 Pd12 Pd5 73.11(8) 3_775 3_775
Pd4 Pd2 Pd12 Pd5 -92.06(12) 3_775 3_775
Pd9 Pd2 Pd12 Pd5 67.089(12) 3_775 3_775
Pd1 Pd2 Pd12 Pd5 -108.707(11) . 3_775
Au1 Pd2 Pd12 Pd5 -5.963(9) 3_775 3_775
Pd6 Pd2 Pd12 Pd5 -111.884(10) . 3_775
Au1 Pd2 Pd12 Pd5 -55.919(7) . 3_775
C12 Pd2 Pd12 Pd15 29.96(13) 3_775 3_775
C1 Pd2 Pd12 Pd15 112.25(13) . 3_775
Pd4 Pd2 Pd12 Pd15 -165.16(14) 3_775 3_775
Pd9 Pd2 Pd12 Pd15 -6.02(8) 3_775 3_775
Pd1 Pd2 Pd12 Pd15 178.19(8) . 3_775
Au1 Pd2 Pd12 Pd15 -79.07(8) 3_775 3_775
Pd6 Pd2 Pd12 Pd15 175.01(8) . 3_775
Au1 Pd2 Pd12 Pd15 -129.03(8) . 3_775
Pd5 Pd2 Pd12 Pd15 -73.11(8) 3_775 3_775
C10 Pd3 Pd13 C3 -129.50(17) . .
C11 Pd3 Pd13 C3 -167.08(15) . .
Pd5 Pd3 Pd13 C3 -55.88(10) . .
Pd1 Pd3 Pd13 C3 99.38(10) . .
Pd9 Pd3 Pd13 C3 3.44(10) . .
Pd15 Pd3 Pd13 C3 -58.92(12) . .
Au1 Pd3 Pd13 C3 23.77(10) . .
Pd10 Pd3 Pd13 C3 114.93(10) . .
Pd7 Pd3 Pd13 C3 64.76(10) . .
C10 Pd3 Pd13 C11 37.58(18) . .
Pd5 Pd3 Pd13 C11 111.20(12) . .
Pd1 Pd3 Pd13 C11 -93.54(12) . .
Pd9 Pd3 Pd13 C11 170.52(12) . .
Pd15 Pd3 Pd13 C11 108.17(13) . .
Au1 Pd3 Pd13 C11 -169.15(12) . .
Pd10 Pd3 Pd13 C11 -77.99(12) . .
Pd7 Pd3 Pd13 C11 -128.16(12) . .
C10 Pd3 Pd13 P2 30.46(14) . .
C11 Pd3 Pd13 P2 -7.12(12) . .
Pd5 Pd3 Pd13 P2 104.08(4) . .
Pd1 Pd3 Pd13 P2 -100.66(5) . .
Pd9 Pd3 Pd13 P2 163.40(4) . .
Pd15 Pd3 Pd13 P2 101.04(8) . .
Au1 Pd3 Pd13 P2 -176.27(4) . .
Pd10 Pd3 Pd13 P2 -85.11(4) . .
Pd7 Pd3 Pd13 P2 -135.28(4) . .
C10 Pd3 Pd13 Pd9 -132.94(14) . .
C11 Pd3 Pd13 Pd9 -170.52(12) . .
Pd5 Pd3 Pd13 Pd9 -59.321(16) . .
Pd1 Pd3 Pd13 Pd9 95.94(3) . .
Pd15 Pd3 Pd13 Pd9 -62.36(7) . .
Au1 Pd3 Pd13 Pd9 20.327(10) . .
Pd10 Pd3 Pd13 Pd9 111.492(10) . .
Pd7 Pd3 Pd13 Pd9 61.319(8) . .
C10 Pd3 Pd13 Pd15 -70.58(15) . .
C11 Pd3 Pd13 Pd15 -108.17(13) . .
Pd5 Pd3 Pd13 Pd15 3.03(7) . .
Pd1 Pd3 Pd13 Pd15 158.29(7) . .
Pd9 Pd3 Pd13 Pd15 62.36(7) . .
Au1 Pd3 Pd13 Pd15 82.68(7) . .
Pd10 Pd3 Pd13 Pd15 173.85(7) . .
Pd7 Pd3 Pd13 Pd15 123.67(7) . .
C12 Pd9 Pd13 C3 -82.74(15) . .
Pd15 Pd9 Pd13 C3 -109.99(13) . .
Pd7 Pd9 Pd13 C3 115.61(11) . .
Pd2 Pd9 Pd13 C3 -124.96(11) 3_775 .
Pd3 Pd9 Pd13 C3 -175.99(11) . .
Pd4 Pd9 Pd13 C3 105.45(12) . .
Pd11 Pd9 Pd13 C3 67.29(11) . .
Au1 Pd9 Pd13 C3 164.23(11) . .
C12 Pd9 Pd13 C11 85.45(14) . .
C3 Pd9 Pd13 C11 168.19(15) . .
Pd15 Pd9 Pd13 C11 58.19(12) . .
Pd7 Pd9 Pd13 C11 -76.20(10) . .
Pd2 Pd9 Pd13 C11 43.23(10) 3_775 .
Pd3 Pd9 Pd13 C11 -7.80(10) . .
Pd4 Pd9 Pd13 C11 -86.36(11) . .
Pd11 Pd9 Pd13 C11 -124.52(10) . .
Au1 Pd9 Pd13 C11 -27.58(10) . .
C12 Pd9 Pd13 P2 -67.50(11) . .
C3 Pd9 Pd13 P2 15.24(12) . .
Pd15 Pd9 Pd13 P2 -94.76(9) . .
Pd7 Pd9 Pd13 P2 130.85(5) . .
Pd2 Pd9 Pd13 P2 -109.72(5) 3_775 .
Pd3 Pd9 Pd13 P2 -160.75(5) . .
Pd4 Pd9 Pd13 P2 120.69(6) . .
Pd11 Pd9 Pd13 P2 82.53(5) . .
Au1 Pd9 Pd13 P2 179.47(4) . .
C12 Pd9 Pd13 Pd3 93.25(10) . .
C3 Pd9 Pd13 Pd3 175.99(11) . .
Pd15 Pd9 Pd13 Pd3 65.99(7) . .
Pd7 Pd9 Pd13 Pd3 -68.405(9) . .
Pd2 Pd9 Pd13 Pd3 51.026(13) 3_775 .
Pd4 Pd9 Pd13 Pd3 -78.57(4) . .
Pd11 Pd9 Pd13 Pd3 -116.720(11) . .
Au1 Pd9 Pd13 Pd3 -19.784(9) . .
C12 Pd9 Pd13 Pd15 27.26(12) . .
C3 Pd9 Pd13 Pd15 109.99(13) . .
Pd7 Pd9 Pd13 Pd15 -134.40(7) . .
Pd2 Pd9 Pd13 Pd15 -14.97(7) 3_775 .
Pd3 Pd9 Pd13 Pd15 -65.99(7) . .
Pd4 Pd9 Pd13 Pd15 -144.56(8) . .
Pd11 Pd9 Pd13 Pd15 177.29(7) . .
Au1 Pd9 Pd13 Pd15 -85.78(7) . .
C2 Pd8 Pd14 C8 -167.27(15) . .
C9 Pd8 Pd14 C8 -89.08(13) . .
C7 Pd8 Pd14 C8 156.91(14) . .
Pd11 Pd8 Pd14 C8 118.34(10) . .
Pd5 Pd8 Pd14 C8 -44.11(10) 3_775 .
Pd12 Pd8 Pd14 C8 -55.99(10) . .
Pd4 Pd8 Pd14 C8 83.62(10) . .
Au1 Pd8 Pd14 C8 24.43(10) . .
Pd7 Pd8 Pd14 C8 67.95(10) . .
Pd6 Pd8 Pd14 C8 2.31(10) . .
C9 Pd8 Pd14 C2 78.19(13) . .
C7 Pd8 Pd14 C2 -35.82(15) . .
Pd11 Pd8 Pd14 C2 -74.39(11) . .
Pd5 Pd8 Pd14 C2 123.16(11) 3_775 .
Pd12 Pd8 Pd14 C2 111.28(11) . .
Pd4 Pd8 Pd14 C2 -109.11(12) . .
Au1 Pd8 Pd14 C2 -168.30(11) . .
Pd7 Pd8 Pd14 C2 -124.78(11) . .
Pd6 Pd8 Pd14 C2 169.58(11) . .
C2 Pd8 Pd14 P5 25.89(12) . .
C9 Pd8 Pd14 P5 104.08(8) . .
C7 Pd8 Pd14 P5 -9.93(10) . .
Pd11 Pd8 Pd14 P5 -48.49(4) . .
Pd5 Pd8 Pd14 P5 149.05(4) 3_775 .
Pd12 Pd8 Pd14 P5 137.17(4) . .
Pd4 Pd8 Pd14 P5 -83.22(5) . .
Au1 Pd8 Pd14 P5 -142.41(4) . .
Pd7 Pd8 Pd14 P5 -98.89(4) . .
Pd6 Pd8 Pd14 P5 -164.53(4) . .
C2 Pd8 Pd14 Pd6 -169.58(11) . .
C9 Pd8 Pd14 Pd6 -91.39(7) . .
C7 Pd8 Pd14 Pd6 154.60(10) . .
Pd11 Pd8 Pd14 Pd6 116.034(10) . .
Pd5 Pd8 Pd14 Pd6 -46.419(14) 3_775 .
Pd12 Pd8 Pd14 Pd6 -58.302(8) . .
Pd4 Pd8 Pd14 Pd6 81.31(3) . .
Au1 Pd8 Pd14 Pd6 22.117(9) . .
Pd7 Pd8 Pd14 Pd6 65.638(8) . .
C2 Pd8 Pd14 Pd7 124.78(11) . .
C9 Pd8 Pd14 Pd7 -157.03(7) . .
C7 Pd8 Pd14 Pd7 88.96(10) . .
Pd11 Pd8 Pd14 Pd7 50.396(8) . .
Pd5 Pd8 Pd14 Pd7 -112.057(15) 3_775 .
Pd12 Pd8 Pd14 Pd7 -123.940(9) . .
Pd4 Pd8 Pd14 Pd7 15.67(2) . .
Au1 Pd8 Pd14 Pd7 -43.520(8) . .
Pd6 Pd8 Pd14 Pd7 -65.638(8) . .
C1 Pd6 Pd14 C8 -82.25(14) . .
C4 Pd6 Pd14 C8 26.50(15) . .
Pd10 Pd6 Pd14 C8 67.29(12) . .
Pd12 Pd6 Pd14 C8 -117.44(12) . .
Pd1 Pd6 Pd14 C8 103.92(12) . .
Au1 Pd6 Pd14 C8 160.50(12) . .
Pd2 Pd6 Pd14 C8 -132.03(12) . .
Pd7 Pd6 Pd14 C8 116.61(12) . .
Pd8 Pd6 Pd14 C8 -177.34(12) . .
C8 Pd6 Pd14 C2 168.67(15) . .
C1 Pd6 Pd14 C2 86.42(12) . .
C4 Pd6 Pd14 C2 -164.83(14) . .
Pd10 Pd6 Pd14 C2 -124.05(9) . .
Pd12 Pd6 Pd14 C2 51.23(9) . .
Pd1 Pd6 Pd14 C2 -87.41(10) . .
Au1 Pd6 Pd14 C2 -30.83(9) . .
Pd2 Pd6 Pd14 C2 36.64(10) . .
Pd7 Pd6 Pd14 C2 -74.72(9) . .
Pd8 Pd6 Pd14 C2 -8.67(9) . .
C8 Pd6 Pd14 P5 -21.08(12) . .
C1 Pd6 Pd14 P5 -103.33(9) . .
C4 Pd6 Pd14 P5 5.42(11) . .
Pd10 Pd6 Pd14 P5 46.20(5) . .
Pd12 Pd6 Pd14 P5 -138.52(4) . .
Pd1 Pd6 Pd14 P5 82.84(5) . .
Au1 Pd6 Pd14 P5 139.42(4) . .
Pd2 Pd6 Pd14 P5 -153.11(4) . .
Pd7 Pd6 Pd14 P5 95.53(4) . .
Pd8 Pd6 Pd14 P5 161.58(5) . .
C8 Pd6 Pd14 Pd8 177.34(12) . .
C1 Pd6 Pd14 Pd8 95.10(8) . .
C4 Pd6 Pd14 Pd8 -156.15(10) . .
Pd10 Pd6 Pd14 Pd8 -115.371(10) . .
Pd12 Pd6 Pd14 Pd8 59.908(8) . .
Pd1 Pd6 Pd14 Pd8 -78.74(3) . .
Au1 Pd6 Pd14 Pd8 -22.154(9) . .
Pd2 Pd6 Pd14 Pd8 45.314(14) . .
Pd7 Pd6 Pd14 Pd8 -66.043(8) . .
C8 Pd6 Pd14 Pd7 -116.61(12) . .
C1 Pd6 Pd14 Pd7 161.14(8) . .
C4 Pd6 Pd14 Pd7 -90.11(10) . .
Pd10 Pd6 Pd14 Pd7 -49.328(8) . .
Pd12 Pd6 Pd14 Pd7 125.951(9) . .
Pd1 Pd6 Pd14 Pd7 -12.69(3) . .
Au1 Pd6 Pd14 Pd7 43.889(8) . .
Pd2 Pd6 Pd14 Pd7 111.357(14) . .
Pd8 Pd6 Pd14 Pd7 66.043(8) . .
C5 Pd7 Pd14 C8 49.16(12) . .
C6 Pd7 Pd14 C8 140.77(12) . .
Pd11 Pd7 Pd14 C8 -173.43(9) . .
Pd10 Pd7 Pd14 C8 2.91(9) . .
Pd9 Pd7 Pd14 C8 -136.22(9) . .
Au1 Pd7 Pd14 C8 -84.36(9) . .
Pd6 Pd7 Pd14 C8 -43.35(9) . .
Pd8 Pd7 Pd14 C8 -125.13(9) . .
Pd3 Pd7 Pd14 C8 -35.50(9) . .
C5 Pd7 Pd14 C2 -147.69(12) . .
C6 Pd7 Pd14 C2 -56.08(12) . .
Pd11 Pd7 Pd14 C2 -10.28(8) . .
Pd10 Pd7 Pd14 C2 166.06(8) . .
Pd9 Pd7 Pd14 C2 26.93(8) . .
Au1 Pd7 Pd14 C2 78.79(8) . .
Pd6 Pd7 Pd14 C2 119.80(8) . .
Pd8 Pd7 Pd14 C2 38.02(8) . .
Pd3 Pd7 Pd14 C2 127.65(8) . .
C5 Pd7 Pd14 P5 -50.61(9) . .
C6 Pd7 Pd14 P5 41.00(9) . .
Pd11 Pd7 Pd14 P5 86.80(3) . .
Pd10 Pd7 Pd14 P5 -96.86(3) . .
Pd9 Pd7 Pd14 P5 124.01(3) . .
Au1 Pd7 Pd14 P5 175.87(2) . .
Pd6 Pd7 Pd14 P5 -143.11(3) . .
Pd8 Pd7 Pd14 P5 135.10(3) . .
Pd3 Pd7 Pd14 P5 -135.27(3) . .
C5 Pd7 Pd14 Pd8 174.29(9) . .
C6 Pd7 Pd14 Pd8 -94.10(8) . .
Pd11 Pd7 Pd14 Pd8 -48.305(8) . .
Pd10 Pd7 Pd14 Pd8 128.034(10) . .
Pd9 Pd7 Pd14 Pd8 -11.092(16) . .
Au1 Pd7 Pd14 Pd8 40.762(7) . .
Pd6 Pd7 Pd14 Pd8 81.781(9) . .
Pd3 Pd7 Pd14 Pd8 89.624(14) . .
C5 Pd7 Pd14 Pd6 92.50(9) . .
C6 Pd7 Pd14 Pd6 -175.88(8) . .
Pd11 Pd7 Pd14 Pd6 -130.086(10) . .
Pd10 Pd7 Pd14 Pd6 46.253(8) . .
Pd9 Pd7 Pd14 Pd6 -92.873(16) . .
Au1 Pd7 Pd14 Pd6 -41.019(7) . .
Pd8 Pd7 Pd14 Pd6 -81.781(9) . .
Pd3 Pd7 Pd14 Pd6 7.843(14) . .
C12 Pd9 Pd15 C45 -118.5(4) . 3_775
C3 Pd9 Pd15 C45 -24.0(4) . 3_775
Pd13 Pd9 Pd15 C45 19.2(4) . 3_775
Pd7 Pd9 Pd15 C45 78.2(4) . 3_775
Pd2 Pd9 Pd15 C45 -174.0(4) 3_775 3_775
Pd3 Pd9 Pd15 C45 80.9(4) . 3_775
Pd4 Pd9 Pd15 C45 -169.9(4) . 3_775
Pd11 Pd9 Pd15 C45 -130.5(7) . 3_775
Au1 Pd9 Pd15 C45 133.9(4) . 3_775
C12 Pd9 Pd15 Pd2 55.50(15) . 3_775
C3 Pd9 Pd15 Pd2 150.04(9) . 3_775
Pd13 Pd9 Pd15 Pd2 -166.82(6) . 3_775
Pd7 Pd9 Pd15 Pd2 -107.75(5) . 3_775
Pd3 Pd9 Pd15 Pd2 -105.07(6) . 3_775
Pd4 Pd9 Pd15 Pd2 4.13(8) . 3_775
Pd11 Pd9 Pd15 Pd2 43.5(8) . 3_775
Au1 Pd9 Pd15 Pd2 -52.11(4) . 3_775
C12 Pd9 Pd15 Pd3 160.57(18) . .
C3 Pd9 Pd15 Pd3 -104.90(9) . .
Pd13 Pd9 Pd15 Pd3 -61.75(3) . .
Pd7 Pd9 Pd15 Pd3 -2.69(8) . .
Pd2 Pd9 Pd15 Pd3 105.07(6) 3_775 .
Pd4 Pd9 Pd15 Pd3 109.20(4) . .
Pd11 Pd9 Pd15 Pd3 148.6(7) . .
Au1 Pd9 Pd15 Pd3 52.96(4) . .
C12 Pd9 Pd15 Pd12 61.22(17) . 3_775
C3 Pd9 Pd15 Pd12 155.76(14) . 3_775
Pd13 Pd9 Pd15 Pd12 -161.09(13) . 3_775
Pd7 Pd9 Pd15 Pd12 -102.03(11) . 3_775
Pd2 Pd9 Pd15 Pd12 5.72(7) 3_775 3_775
Pd3 Pd9 Pd15 Pd12 -99.34(12) . 3_775
Pd4 Pd9 Pd15 Pd12 9.86(15) . 3_775
Pd11 Pd9 Pd15 Pd12 49.2(8) . 3_775
Au1 Pd9 Pd15 Pd12 -46.38(11) . 3_775
C12 Pd9 Pd15 Pd5 111.85(18) . .
C3 Pd9 Pd15 Pd5 -153.61(10) . .
Pd13 Pd9 Pd15 Pd5 -110.47(7) . .
Pd7 Pd9 Pd15 Pd5 -51.40(10) . .
Pd2 Pd9 Pd15 Pd5 56.35(5) 3_775 .
Pd3 Pd9 Pd15 Pd5 -48.72(5) . .
Pd4 Pd9 Pd15 Pd5 60.48(9) . .
Pd11 Pd9 Pd15 Pd5 99.9(8) . .
Au1 Pd9 Pd15 Pd5 4.24(7) . .
C12 Pd9 Pd15 Pd13 -137.68(17) . .
C3 Pd9 Pd15 Pd13 -43.15(9) . .
Pd7 Pd9 Pd15 Pd13 59.06(6) . .
Pd2 Pd9 Pd15 Pd13 166.82(6) 3_775 .
Pd3 Pd9 Pd15 Pd13 61.75(3) . .
Pd4 Pd9 Pd15 Pd13 170.95(2) . .
Pd11 Pd9 Pd15 Pd13 -149.7(8) . .
Au1 Pd9 Pd15 Pd13 114.71(2) . .
C10 Pd3 Pd15 C45 51.02(17) . 3_775
C11 Pd3 Pd15 C45 -42.11(17) . 3_775
Pd13 Pd3 Pd15 C45 -87.65(15) . 3_775
Pd5 Pd3 Pd15 C45 94.59(15) . 3_775
Pd1 Pd3 Pd15 C45 101.54(15) . 3_775
Pd9 Pd3 Pd15 C45 -151.50(17) . 3_775
Au1 Pd3 Pd15 C45 154.92(15) . 3_775
Pd10 Pd3 Pd15 C45 -128.6(3) . 3_775
Pd7 Pd3 Pd15 C45 -149.27(13) . 3_775
C10 Pd3 Pd15 Pd9 -157.48(10) . .
C11 Pd3 Pd15 Pd9 109.40(9) . .
Pd13 Pd3 Pd15 Pd9 63.85(4) . .
Pd5 Pd3 Pd15 Pd9 -113.91(6) . .
Pd1 Pd3 Pd15 Pd9 -106.95(5) . .
Au1 Pd3 Pd15 Pd9 -53.58(4) . .
Pd10 Pd3 Pd15 Pd9 22.9(4) . .
Pd7 Pd3 Pd15 Pd9 2.23(7) . .
C10 Pd3 Pd15 Pd2 -98.73(11) . 3_775
C11 Pd3 Pd15 Pd2 168.14(11) . 3_775
Pd13 Pd3 Pd15 Pd2 122.60(8) . 3_775
Pd5 Pd3 Pd15 Pd2 -55.16(5) . 3_775
Pd1 Pd3 Pd15 Pd2 -48.21(10) . 3_775
Pd9 Pd3 Pd15 Pd2 58.75(6) . 3_775
Au1 Pd3 Pd15 Pd2 5.16(7) . 3_775
Pd10 Pd3 Pd15 Pd2 81.6(4) . 3_775
Pd7 Pd3 Pd15 Pd2 60.98(9) . 3_775
C10 Pd3 Pd15 Pd12 -44.02(13) . 3_775
C11 Pd3 Pd15 Pd12 -137.14(12) . 3_775
Pd13 Pd3 Pd15 Pd12 177.31(11) . 3_775
Pd5 Pd3 Pd15 Pd12 -0.45(6) . 3_775
Pd1 Pd3 Pd15 Pd12 6.51(13) . 3_775
Pd9 Pd3 Pd15 Pd12 113.46(11) . 3_775
Au1 Pd3 Pd15 Pd12 59.88(9) . 3_775
Pd10 Pd3 Pd15 Pd12 136.3(3) . 3_775
Pd7 Pd3 Pd15 Pd12 115.69(8) . 3_775
C10 Pd3 Pd15 Pd5 -43.57(10) . .
C11 Pd3 Pd15 Pd5 -136.70(9) . .
Pd13 Pd3 Pd15 Pd5 177.76(5) . .
Pd1 Pd3 Pd15 Pd5 6.95(7) . .
Pd9 Pd3 Pd15 Pd5 113.91(6) . .
Au1 Pd3 Pd15 Pd5 60.33(3) . .
Pd10 Pd3 Pd15 Pd5 136.8(4) . .
Pd7 Pd3 Pd15 Pd5 116.14(3) . .
C10 Pd3 Pd15 Pd13 138.67(10) . .
C11 Pd3 Pd15 Pd13 45.54(9) . .
Pd5 Pd3 Pd15 Pd13 -177.76(5) . .
Pd1 Pd3 Pd15 Pd13 -170.81(3) . .
Pd9 Pd3 Pd15 Pd13 -63.85(4) . .
Au1 Pd3 Pd15 Pd13 -117.43(2) . .
Pd10 Pd3 Pd15 Pd13 -41.0(4) . .
Pd7 Pd3 Pd15 Pd13 -61.62(4) . .
C10 Pd5 Pd15 C45 -62.69(17) . 3_775
C9 Pd5 Pd15 C45 31.62(16) 3_775 3_775
Pd3 Pd5 Pd15 C45 -105.78(15) . 3_775
Pd8 Pd5 Pd15 C45 74.47(15) 3_775 3_775
Pd1 Pd5 Pd15 C45 -112.28(14) . 3_775
Pd12 Pd5 Pd15 C45 74.73(14) 3_775 3_775
Au1 Pd5 Pd15 C45 144.82(13) 3_775 3_775
Pd4 Pd5 Pd15 C45 171.3(4) 3_775 3_775
Pd2 Pd5 Pd15 C45 143.78(17) 3_775 3_775
Au1 Pd5 Pd15 C45 -163.09(14) . 3_775
C10 Pd5 Pd15 Pd9 96.26(12) . .
C9 Pd5 Pd15 Pd9 -169.43(11) 3_775 .
Pd3 Pd5 Pd15 Pd9 53.17(6) . .
Pd8 Pd5 Pd15 Pd9 -126.59(6) 3_775 .
Pd1 Pd5 Pd15 Pd9 46.67(9) . .
Pd12 Pd5 Pd15 Pd9 -126.33(9) 3_775 .
Au1 Pd5 Pd15 Pd9 -56.23(9) 3_775 .
Pd4 Pd5 Pd15 Pd9 -29.8(6) 3_775 .
Pd2 Pd5 Pd15 Pd9 -57.28(6) 3_775 .
Au1 Pd5 Pd15 Pd9 -4.14(6) . .
C10 Pd5 Pd15 Pd2 153.54(11) . 3_775
C9 Pd5 Pd15 Pd2 -112.15(9) 3_775 3_775
Pd3 Pd5 Pd15 Pd2 110.45(6) . 3_775
Pd8 Pd5 Pd15 Pd2 -69.31(7) 3_775 3_775
Pd1 Pd5 Pd15 Pd2 103.94(5) . 3_775
Pd12 Pd5 Pd15 Pd2 -69.05(4) 3_775 3_775
Au1 Pd5 Pd15 Pd2 1.04(7) 3_775 3_775
Pd4 Pd5 Pd15 Pd2 27.5(5) 3_775 3_775
Au1 Pd5 Pd15 Pd2 53.13(4) . 3_775
C10 Pd5 Pd15 Pd3 43.09(10) . .
C9 Pd5 Pd15 Pd3 137.40(9) 3_775 .
Pd8 Pd5 Pd15 Pd3 -179.756(12) 3_775 .
Pd1 Pd5 Pd15 Pd3 -6.50(7) . .
Pd12 Pd5 Pd15 Pd3 -179.50(7) 3_775 .
Au1 Pd5 Pd15 Pd3 -109.40(4) 3_775 .
Pd4 Pd5 Pd15 Pd3 -83.0(5) 3_775 .
Pd2 Pd5 Pd15 Pd3 -110.45(6) 3_775 .
Au1 Pd5 Pd15 Pd3 -57.31(3) . .
C10 Pd5 Pd15 Pd12 -137.41(10) . 3_775
C9 Pd5 Pd15 Pd12 -43.10(9) 3_775 3_775
Pd3 Pd5 Pd15 Pd12 179.50(7) . 3_775
Pd8 Pd5 Pd15 Pd12 -0.26(7) 3_775 3_775
Pd1 Pd5 Pd15 Pd12 172.994(13) . 3_775
Au1 Pd5 Pd15 Pd12 70.09(5) 3_775 3_775
Pd4 Pd5 Pd15 Pd12 96.5(5) 3_775 3_775
Pd2 Pd5 Pd15 Pd12 69.05(4) 3_775 3_775
Au1 Pd5 Pd15 Pd12 122.18(3) . 3_775
C10 Pd5 Pd15 Pd13 44.92(12) . .
C9 Pd5 Pd15 Pd13 139.23(11) 3_775 .
Pd3 Pd5 Pd15 Pd13 1.83(4) . .
Pd8 Pd5 Pd15 Pd13 -177.92(4) 3_775 .
Pd1 Pd5 Pd15 Pd13 -4.67(11) . .
Pd12 Pd5 Pd15 Pd13 -177.67(11) 3_775 .
Au1 Pd5 Pd15 Pd13 -107.57(7) 3_775 .
Pd4 Pd5 Pd15 Pd13 -81.1(5) 3_775 .
Pd2 Pd5 Pd15 Pd13 -108.62(10) 3_775 .
Au1 Pd5 Pd15 Pd13 -55.48(7) . .
C3 Pd13 Pd15 C45 -123.43(17) . 3_775
C11 Pd13 Pd15 C45 61.46(16) . 3_775
P2 Pd13 Pd15 C45 -28.27(17) . 3_775
Pd3 Pd13 Pd15 C45 108.65(15) . 3_775
Pd9 Pd13 Pd15 C45 -171.35(17) . 3_775
C3 Pd13 Pd15 Pd9 47.92(9) . .
C11 Pd13 Pd15 Pd9 -127.20(10) . .
P2 Pd13 Pd15 Pd9 143.07(4) . .
Pd3 Pd13 Pd15 Pd9 -80.00(5) . .
C3 Pd13 Pd15 Pd2 60.68(13) . 3_775
C11 Pd13 Pd15 Pd2 -114.43(14) . 3_775
P2 Pd13 Pd15 Pd2 155.84(7) . 3_775
Pd3 Pd13 Pd15 Pd2 -67.23(9) . 3_775
Pd9 Pd13 Pd15 Pd2 12.77(6) . 3_775
C3 Pd13 Pd15 Pd3 127.92(10) . .
C11 Pd13 Pd15 Pd3 -47.20(9) . .
P2 Pd13 Pd15 Pd3 -136.93(4) . .
Pd9 Pd13 Pd15 Pd3 80.00(5) . .
C3 Pd13 Pd15 Pd12 119.4(4) . 3_775
C11 Pd13 Pd15 Pd12 -55.7(4) . 3_775
P2 Pd13 Pd15 Pd12 -145.4(3) . 3_775
Pd3 Pd13 Pd15 Pd12 -8.5(3) . 3_775
Pd9 Pd13 Pd15 Pd12 71.5(4) . 3_775
C3 Pd13 Pd15 Pd5 126.00(12) . .
C11 Pd13 Pd15 Pd5 -49.12(11) . .
P2 Pd13 Pd15 Pd5 -138.85(6) . .
Pd3 Pd13 Pd15 Pd5 -1.92(4) . .
Pd9 Pd13 Pd15 Pd5 78.08(8) . .
C5 Pd10 P1 C102 -92.56(16) . .
C4 Pd10 P1 C102 59.91(15) . .
Pd6 Pd10 P1 C102 22.72(14) . .
Pd7 Pd10 P1 C102 -110.08(13) . .
Pd1 Pd10 P1 C102 102.50(13) . .
Pd3 Pd10 P1 C102 169.77(12) . .
C5 Pd10 P1 C101 26.15(16) . .
C4 Pd10 P1 C101 178.62(15) . .
Pd6 Pd10 P1 C101 141.43(12) . .
Pd7 Pd10 P1 C101 8.63(13) . .
Pd1 Pd10 P1 C101 -138.79(12) . .
Pd3 Pd10 P1 C101 -71.52(12) . .
C5 Pd10 P1 C103 147.85(15) . .
C4 Pd10 P1 C103 -59.68(15) . .
Pd6 Pd10 P1 C103 -96.87(13) . .
Pd7 Pd10 P1 C103 130.33(12) . .
Pd1 Pd10 P1 C103 -17.09(13) . .
Pd3 Pd10 P1 C103 50.18(12) . .
C3 Pd13 P2 C23 -150.63(16) . .
C11 Pd13 P2 C23 42.35(16) . .
Pd3 Pd13 P2 C23 47.78(14) . .
Pd9 Pd13 P2 C23 -162.61(12) . .
Pd15 Pd13 P2 C23 124.22(14) . .
C3 Pd13 P2 C21 92.04(15) . .
C11 Pd13 P2 C21 -74.99(15) . .
Pd3 Pd13 P2 C21 -69.55(13) . .
Pd9 Pd13 P2 C21 80.06(13) . .
Pd15 Pd13 P2 C21 6.89(14) . .
C3 Pd13 P2 C22 -27.26(17) . .
C11 Pd13 P2 C22 165.72(17) . .
Pd3 Pd13 P2 C22 171.15(14) . .
Pd9 Pd13 P2 C22 -39.24(16) . .
Pd15 Pd13 P2 C22 -112.41(16) . .
C6 Pd11 P3 C32 129.34(15) . .
C7 Pd11 P3 C32 -39.41(15) . .
Pd8 Pd11 P3 C32 -6.63(14) . .
Pd7 Pd11 P3 C32 141.93(12) . .
Pd4 Pd11 P3 C32 -81.86(13) . .
Pd9 Pd11 P3 C32 -148.64(13) . .
C6 Pd11 P3 C33 9.12(16) . .
C7 Pd11 P3 C33 -159.62(16) . .
Pd8 Pd11 P3 C33 -126.84(13) . .
Pd7 Pd11 P3 C33 21.72(15) . .
Pd4 Pd11 P3 C33 157.92(13) . .
Pd9 Pd11 P3 C33 91.15(13) . .
C6 Pd11 P3 C31 -111.82(15) . .
C7 Pd11 P3 C31 79.43(15) . .
Pd8 Pd11 P3 C31 112.21(13) . .
Pd7 Pd11 P3 C31 -99.23(13) . .
Pd4 Pd11 P3 C31 36.98(13) . .
Pd9 Pd11 P3 C31 -29.79(13) . .
C9 Pd12 P4 C43 41.10(17) . .
C1 Pd12 P4 C43 -152.45(17) . .
Pd6 Pd12 P4 C43 -112.48(15) . .
Pd8 Pd12 P4 C43 -5.25(16) . .
Pd2 Pd12 P4 C43 162.63(15) . .
Pd5 Pd12 P4 C43 80.76(15) 3_775 .
Pd15 Pd12 P4 C43 124.00(16) 3_775 .
C9 Pd12 P4 C41 163.87(17) . .
C1 Pd12 P4 C41 -29.68(17) . .
Pd6 Pd12 P4 C41 10.28(16) . .
Pd8 Pd12 P4 C41 117.51(15) . .
Pd2 Pd12 P4 C41 -74.60(15) . .
Pd5 Pd12 P4 C41 -156.48(15) 3_775 .
Pd15 Pd12 P4 C41 -113.24(16) 3_775 .
C9 Pd12 P4 C42 -76.95(18) . .
C1 Pd12 P4 C42 89.50(17) . .
Pd6 Pd12 P4 C42 129.47(15) . .
Pd8 Pd12 P4 C42 -123.30(15) . .
Pd2 Pd12 P4 C42 44.58(16) . .
Pd5 Pd12 P4 C42 -37.29(16) 3_775 .
Pd15 Pd12 P4 C42 5.95(16) 3_775 .
C8 Pd14 P5 C51 -111.95(15) . .
C2 Pd14 P5 C51 75.50(15) . .
Pd8 Pd14 P5 C51 56.30(13) . .
Pd6 Pd14 P5 C51 -95.70(12) . .
Pd7 Pd14 P5 C51 -19.21(12) . .
C8 Pd14 P5 C53 6.08(18) . .
C2 Pd14 P5 C53 -166.47(17) . .
Pd8 Pd14 P5 C53 174.33(15) . .
Pd6 Pd14 P5 C53 22.33(16) . .
Pd7 Pd14 P5 C53 98.82(15) . .
C8 Pd14 P5 C52 128.34(16) . .
C2 Pd14 P5 C52 -44.20(15) . .
Pd8 Pd14 P5 C52 -63.41(14) . .
Pd6 Pd14 P5 C52 144.60(13) . .
Pd7 Pd14 P5 C52 -138.92(13) . .
C9 Pd12 C1 O1 141.3(4) . .
P4 Pd12 C1 O1 10.1(4) . .
Pd6 Pd12 C1 O1 -134.9(5) . .
Pd8 Pd12 C1 O1 -145.5(4) . .
Pd2 Pd12 C1 O1 142.3(5) . .
Pd5 Pd12 C1 O1 147.5(4) 3_775 .
Pd15 Pd12 C1 O1 91.4(4) 3_775 .
C9 Pd12 C1 Pd2 -1.0(4) . .
P4 Pd12 C1 Pd2 -132.17(7) . .
Pd6 Pd12 C1 Pd2 82.82(9) . .
Pd8 Pd12 C1 Pd2 72.20(9) . .
Pd5 Pd12 C1 Pd2 5.22(10) 3_775 .
Pd15 Pd12 C1 Pd2 -50.87(9) 3_775 .
C9 Pd12 C1 Pd6 -83.8(4) . .
P4 Pd12 C1 Pd6 145.02(6) . .
Pd8 Pd12 C1 Pd6 -10.62(11) . .
Pd2 Pd12 C1 Pd6 -82.82(9) . .
Pd5 Pd12 C1 Pd6 -77.59(8) 3_775 .
Pd15 Pd12 C1 Pd6 -133.68(9) 3_775 .
C12 Pd2 C1 O1 -56.4(3) 3_775 .
Pd15 Pd2 C1 O1 -97.5(3) 3_775 .
Pd4 Pd2 C1 O1 32.2(3) 3_775 .
Pd12 Pd2 C1 O1 -154.8(3) . .
Pd9 Pd2 C1 O1 -54.2(3) 3_775 .
Pd1 Pd2 C1 O1 80.2(3) . .
Au1 Pd2 C1 O1 167.32(15) 3_775 .
Pd6 Pd2 C1 O1 124.6(3) . .
Au1 Pd2 C1 O1 138.7(2) . .
Pd5 Pd2 C1 O1 -159.6(2) 3_775 .
C12 Pd2 C1 Pd12 98.48(12) 3_775 .
Pd15 Pd2 C1 Pd12 57.38(10) 3_775 .
Pd4 Pd2 C1 Pd12 -172.993(17) 3_775 .
Pd9 Pd2 C1 Pd12 100.59(9) 3_775 .
Pd1 Pd2 C1 Pd12 -124.93(7) . .
Au1 Pd2 C1 Pd12 -37.8(3) 3_775 .
Pd6 Pd2 C1 Pd12 -80.54(9) . .
Au1 Pd2 C1 Pd12 -66.47(8) . .
Pd5 Pd2 C1 Pd12 -4.77(9) 3_775 .
C12 Pd2 C1 Pd6 179.02(12) 3_775 .
Pd15 Pd2 C1 Pd6 137.92(9) 3_775 .
Pd4 Pd2 C1 Pd6 -92.45(9) 3_775 .
Pd12 Pd2 C1 Pd6 80.54(9) . .
Pd9 Pd2 C1 Pd6 -178.865(14) 3_775 .
Pd1 Pd2 C1 Pd6 -44.39(7) . .
Au1 Pd2 C1 Pd6 42.7(3) 3_775 .
Au1 Pd2 C1 Pd6 14.07(9) . .
Pd5 Pd2 C1 Pd6 75.78(7) 3_775 .
C8 Pd6 C1 O1 55.6(3) . .
C4 Pd6 C1 O1 -34.8(3) . .
Pd10 Pd6 C1 O1 -30.9(3) . .
Pd12 Pd6 C1 O1 150.9(3) . .
Pd14 Pd6 C1 O1 101.8(3) . .
Pd1 Pd6 C1 O1 -80.4(3) . .
Au1 Pd6 C1 O1 -140.0(2) . .
Pd2 Pd6 C1 O1 -125.7(3) . .
Pd7 Pd6 C1 O1 175.05(14) . .
Pd8 Pd6 C1 O1 159.6(2) . .
C8 Pd6 C1 Pd12 -95.33(11) . .
C4 Pd6 C1 Pd12 174.31(10) . .
Pd10 Pd6 C1 Pd12 178.24(2) . .
Pd14 Pd6 C1 Pd12 -49.14(9) . .
Pd1 Pd6 C1 Pd12 128.67(7) . .
Au1 Pd6 C1 Pd12 69.11(8) . .
Pd2 Pd6 C1 Pd12 83.39(9) . .
Pd7 Pd6 C1 Pd12 24.1(3) . .
Pd8 Pd6 C1 Pd12 8.66(9) . .
C8 Pd6 C1 Pd2 -178.72(10) . .
C4 Pd6 C1 Pd2 90.92(10) . .
Pd10 Pd6 C1 Pd2 94.84(10) . .
Pd12 Pd6 C1 Pd2 -83.39(9) . .
Pd14 Pd6 C1 Pd2 -132.53(5) . .
Pd1 Pd6 C1 Pd2 45.28(7) . .
Au1 Pd6 C1 Pd2 -14.29(9) . .
Pd7 Pd6 C1 Pd2 -59.3(3) . .
Pd8 Pd6 C1 Pd2 -74.74(7) . .
C8 Pd14 C2 O2 -129.5(5) . .
P5 Pd14 C2 O2 24.4(4) . .
Pd8 Pd14 C2 O2 -171.5(5) . .
Pd6 Pd14 C2 O2 -160.8(4) . .
Pd7 Pd14 C2 O2 143.7(4) . .
C8 Pd14 C2 Pd8 42.1(5) . .
P5 Pd14 C2 Pd8 -164.10(7) . .
Pd6 Pd14 C2 Pd8 10.76(12) . .
Pd7 Pd14 C2 Pd8 -44.74(8) . .
C9 Pd8 C2 O2 63.7(3) . .
C7 Pd8 C2 O2 -31.6(3) . .
Pd14 Pd8 C2 O2 173.5(4) . .
Pd11 Pd8 C2 O2 -78.6(3) . .
Pd5 Pd8 C2 O2 59.1(4) 3_775 .
Pd12 Pd8 C2 O2 108.8(3) . .
Pd4 Pd8 C2 O2 -39.8(4) . .
Au1 Pd8 C2 O2 -158.73(19) . .
Pd7 Pd8 C2 O2 -136.1(3) . .
Pd6 Pd8 C2 O2 164.6(3) . .
C9 Pd8 C2 Pd14 -109.78(10) . .
C7 Pd8 C2 Pd14 154.91(10) . .
Pd11 Pd8 C2 Pd14 107.92(8) . .
Pd5 Pd8 C2 Pd14 -114.42(9) 3_775 .
Pd12 Pd8 C2 Pd14 -64.66(8) . .
Pd4 Pd8 C2 Pd14 146.70(5) . .
Au1 Pd8 C2 Pd14 27.8(3) . .
Pd7 Pd8 C2 Pd14 50.43(8) . .
Pd6 Pd8 C2 Pd14 -8.93(10) . .
C11 Pd13 C3 O3 138.4(5) . .
P2 Pd13 C3 O3 1.2(5) . .
Pd3 Pd13 C3 O3 169.5(5) . .
Pd9 Pd13 C3 O3 173.5(6) . .
Pd15 Pd13 C3 O3 123.6(5) . .
C11 Pd13 C3 Pd9 -35.1(4) . .
P2 Pd13 C3 Pd9 -172.27(6) . .
Pd3 Pd13 C3 Pd9 -3.95(11) . .
Pd15 Pd13 C3 Pd9 -49.94(8) . .
C12 Pd9 C3 O3 -70.0(3) . .
Pd13 Pd9 C3 O3 -175.6(4) . .
Pd15 Pd9 C3 O3 -111.2(3) . .
Pd7 Pd9 C3 O3 122.0(3) . .
Pd2 Pd9 C3 O3 -69.6(4) 3_775 .
Pd3 Pd9 C3 O3 -172.1(3) . .
Pd4 Pd9 C3 O3 23.7(4) . .
Pd11 Pd9 C3 O3 64.0(3) . .
Au1 Pd9 C3 O3 144.8(2) . .
C12 Pd9 C3 Pd13 105.60(13) . .
Pd15 Pd9 C3 Pd13 64.42(10) . .
Pd7 Pd9 C3 Pd13 -62.42(8) . .
Pd2 Pd9 C3 Pd13 105.98(11) 3_775 .
Pd3 Pd9 C3 Pd13 3.50(10) . .
Pd4 Pd9 C3 Pd13 -160.70(3) . .
Pd11 Pd9 C3 Pd13 -120.39(8) . .
Au1 Pd9 C3 Pd13 -39.6(3) . .
C13 Pd1 C4 O4 11.1(4) 3_775 .
C10 Pd1 C4 O4 111.0(3) . .
Pd4 Pd1 C4 O4 -18.3(4) 3_775 .
Pd6 Pd1 C4 O4 -121.2(4) . .
Pd5 Pd1 C4 O4 140.4(3) . .
Pd3 Pd1 C4 O4 157.1(3) . .
Pd10 Pd1 C4 O4 164.8(4) . .
Au1 Pd1 C4 O4 -138.0(3) . .
Pd2 Pd1 C4 O4 -75.4(4) . .
C13 Pd1 C4 Pd10 -153.70(12) 3_775 .
C10 Pd1 C4 Pd10 -53.81(15) . .
Pd4 Pd1 C4 Pd10 176.838(15) 3_775 .
Pd6 Pd1 C4 Pd10 73.92(8) . .
Pd5 Pd1 C4 Pd10 -24.4(4) . .
Pd3 Pd1 C4 Pd10 -7.72(11) . .
Au1 Pd1 C4 Pd10 57.11(11) . .
Pd2 Pd1 C4 Pd10 119.73(7) . .
C13 Pd1 C4 Pd6 132.38(11) 3_775 .
C10 Pd1 C4 Pd6 -127.73(10) . .
Pd4 Pd1 C4 Pd6 102.92(9) 3_775 .
Pd5 Pd1 C4 Pd6 -98.3(3) . .
Pd3 Pd1 C4 Pd6 -81.63(6) . .
Pd10 Pd1 C4 Pd6 -73.92(8) . .
Au1 Pd1 C4 Pd6 -16.80(9) . .
Pd2 Pd1 C4 Pd6 45.82(7) . .
C5 Pd10 C4 O4 73.5(4) . .
P1 Pd10 C4 O4 -40.2(3) . .
Pd6 Pd10 C4 O4 117.3(4) . .
Pd7 Pd10 C4 O4 132.7(3) . .
Pd1 Pd10 C4 O4 -165.4(4) . .
Pd3 Pd10 C4 O4 -157.8(3) . .
C5 Pd10 C4 Pd1 -121.2(2) . .
P1 Pd10 C4 Pd1 125.18(8) . .
Pd6 Pd10 C4 Pd1 -77.35(8) . .
Pd7 Pd10 C4 Pd1 -61.98(12) . .
Pd3 Pd10 C4 Pd1 7.56(10) . .
C5 Pd10 C4 Pd6 -43.8(2) . .
P1 Pd10 C4 Pd6 -157.47(5) . .
Pd7 Pd10 C4 Pd6 15.36(10) . .
Pd1 Pd10 C4 Pd6 77.35(8) . .
Pd3 Pd10 C4 Pd6 84.91(6) . .
C8 Pd6 C4 O4 -53.2(3) . .
C1 Pd6 C4 O4 43.7(3) . .
Pd10 Pd6 C4 O4 -132.7(3) . .
Pd12 Pd6 C4 O4 49.9(3) . .
Pd14 Pd6 C4 O4 -72.0(3) . .
Pd1 Pd6 C4 O4 136.9(3) . .
Au1 Pd6 C4 O4 152.4(2) . .
Pd2 Pd6 C4 O4 92.6(2) . .
Pd7 Pd6 C4 O4 -145.6(2) . .
Pd8 Pd6 C4 O4 -179.74(13) . .
C8 Pd6 C4 Pd1 169.91(11) . .
C1 Pd6 C4 Pd1 -93.26(10) . .
Pd10 Pd6 C4 Pd1 90.36(10) . .
Pd12 Pd6 C4 Pd1 -87.00(11) . .
Pd14 Pd6 C4 Pd1 151.09(4) . .
Au1 Pd6 C4 Pd1 15.47(9) . .
Pd2 Pd6 C4 Pd1 -44.35(7) . .
Pd7 Pd6 C4 Pd1 77.47(8) . .
Pd8 Pd6 C4 Pd1 43.3(2) . .
C8 Pd6 C4 Pd10 79.56(11) . .
C1 Pd6 C4 Pd10 176.39(10) . .
Pd12 Pd6 C4 Pd10 -177.36(2) . .
Pd14 Pd6 C4 Pd10 60.73(12) . .
Pd1 Pd6 C4 Pd10 -90.36(10) . .
Au1 Pd6 C4 Pd10 -74.88(7) . .
Pd2 Pd6 C4 Pd10 -134.71(7) . .
Pd7 Pd6 C4 Pd10 -12.88(8) . .
Pd8 Pd6 C4 Pd10 -47.0(2) . .
C4 Pd10 C5 O5 -88.2(5) . .
P1 Pd10 C5 O5 25.1(5) . .
Pd6 Pd10 C5 O5 -125.1(4) . .
Pd7 Pd10 C5 O5 -169.3(5) . .
Pd1 Pd10 C5 O5 -176.4(4) . .
Pd3 Pd10 C5 O5 140.7(4) . .
C4 Pd10 C5 Pd7 81.1(3) . .
P1 Pd10 C5 Pd7 -165.60(8) . .
Pd6 Pd10 C5 Pd7 44.22(10) . .
Pd1 Pd10 C5 Pd7 -7.1(2) . .
Pd3 Pd10 C5 Pd7 -49.98(9) . .
C6 Pd7 C5 O5 -19.6(4) . .
Pd11 Pd7 C5 O5 -8.6(5) . .
Pd10 Pd7 C5 O5 170.6(5) . .
Pd9 Pd7 C5 O5 -98.6(4) . .
Au1 Pd7 C5 O5 176.3(3) . .
Pd6 Pd7 C5 O5 130.6(4) . .
Pd8 Pd7 C5 O5 84.2(4) . .
Pd3 Pd7 C5 O5 -143.1(4) . .
Pd14 Pd7 C5 O5 77.2(4) . .
C6 Pd7 C5 Pd10 169.77(12) . .
Pd11 Pd7 C5 Pd10 -179.23(2) . .
Pd9 Pd7 C5 Pd10 90.84(12) . .
Au1 Pd7 C5 Pd10 5.74(18) . .
Pd6 Pd7 C5 Pd10 -40.02(9) . .
Pd8 Pd7 C5 Pd10 -86.35(14) . .
Pd3 Pd7 C5 Pd10 46.31(9) . .
Pd14 Pd7 C5 Pd10 -93.43(9) . .
C7 Pd11 C6 O6 123.9(5) . .
P3 Pd11 C6 O6 -11.3(4) . .
Pd8 Pd11 C6 O6 146.6(4) . .
Pd7 Pd11 C6 O6 178.4(5) . .
Pd4 Pd11 C6 O6 -149.8(4) . .
Pd9 Pd11 C6 O6 -123.4(4) . .
C7 Pd11 C6 Pd7 -54.5(5) . .
P3 Pd11 C6 Pd7 170.30(7) . .
Pd8 Pd11 C6 Pd7 -31.81(10) . .
Pd4 Pd11 C6 Pd7 31.83(16) . .
Pd9 Pd11 C6 Pd7 58.20(7) . .
C5 Pd7 C6 O6 -9.0(3) . .
Pd11 Pd7 C6 O6 -178.7(4) . .
Pd10 Pd7 C6 O6 1.9(4) . .
Pd9 Pd7 C6 O6 121.2(3) . .
Au1 Pd7 C6 O6 155.3(3) . .
Pd6 Pd7 C6 O6 -103.3(3) . .
Pd8 Pd7 C6 O6 -149.9(3) . .
Pd3 Pd7 C6 O6 80.4(3) . .
Pd14 Pd7 C6 O6 -96.7(3) . .
C5 Pd7 C6 Pd11 169.69(12) . .
Pd10 Pd7 C6 Pd11 -179.39(2) . .
Pd9 Pd7 C6 Pd11 -60.11(7) . .
Au1 Pd7 C6 Pd11 -26.03(15) . .
Pd6 Pd7 C6 Pd11 75.39(18) . .
Pd8 Pd7 C6 Pd11 28.76(9) . .
Pd3 Pd7 C6 Pd11 -100.86(9) . .
Pd14 Pd7 C6 Pd11 82.04(8) . .
C13 Pd4 C7 O7 -24.6(4) . .
Pd1 Pd4 C7 O7 15.0(4) 3_775 .
Pd2 Pd4 C7 O7 -135.6(3) 3_775 .
Pd11 Pd4 C7 O7 -168.5(4) . .
Pd8 Pd4 C7 O7 118.6(4) . .
Au1 Pd4 C7 O7 131.5(3) . .
Pd9 Pd4 C7 O7 -161.3(3) . .
Pd5 Pd4 C7 O7 71.7(4) 3_775 .
C13 Pd4 C7 Pd11 143.82(12) . .
Pd1 Pd4 C7 Pd11 -176.500(16) 3_775 .
Pd2 Pd4 C7 Pd11 32.8(5) 3_775 .
Pd8 Pd4 C7 Pd11 -72.94(8) . .
Au1 Pd4 C7 Pd11 -59.98(11) . .
Pd9 Pd4 C7 Pd11 7.13(11) . .
Pd5 Pd4 C7 Pd11 -119.81(7) 3_775 .
C13 Pd4 C7 Pd8 -143.24(11) . .
Pd1 Pd4 C7 Pd8 -103.56(8) 3_775 .
Pd2 Pd4 C7 Pd8 105.8(4) 3_775 .
Pd11 Pd4 C7 Pd8 72.94(8) . .
Au1 Pd4 C7 Pd8 12.96(10) . .
Pd9 Pd4 C7 Pd8 80.07(6) . .
Pd5 Pd4 C7 Pd8 -46.87(6) 3_775 .
C6 Pd11 C7 O7 -89.3(6) . .
P3 Pd11 C7 O7 46.3(4) . .
Pd8 Pd11 C7 O7 -114.7(4) . .
Pd7 Pd11 C7 O7 -134.6(3) . .
Pd4 Pd11 C7 O7 168.5(4) . .
Pd9 Pd11 C7 O7 161.5(3) . .
C6 Pd11 C7 Pd4 102.2(4) . .
P3 Pd11 C7 Pd4 -122.19(8) . .
Pd8 Pd11 C7 Pd4 76.82(8) . .
Pd7 Pd11 C7 Pd4 56.90(12) . .
Pd9 Pd11 C7 Pd4 -6.94(11) . .
C6 Pd11 C7 Pd8 25.4(4) . .
P3 Pd11 C7 Pd8 160.98(5) . .
Pd7 Pd11 C7 Pd8 -19.92(10) . .
Pd4 Pd11 C7 Pd8 -76.82(8) . .
Pd9 Pd11 C7 Pd8 -83.77(6) . .
C2 Pd8 C7 O7 52.0(3) . .
C9 Pd8 C7 O7 -40.5(3) . .
Pd14 Pd8 C7 O7 77.7(3) . .
Pd11 Pd8 C7 O7 134.4(3) . .
Pd5 Pd8 C7 O7 -87.6(2) 3_775 .
Pd12 Pd8 C7 O7 -47.6(3) . .
Pd4 Pd8 C7 O7 -136.3(3) . .
Au1 Pd8 C7 O7 -147.6(2) . .
Pd7 Pd8 C7 O7 150.9(2) . .
Pd6 Pd8 C7 O7 -173.97(13) . .
C2 Pd8 C7 Pd4 -171.74(11) . .
C9 Pd8 C7 Pd4 95.83(10) . .
Pd14 Pd8 C7 Pd4 -145.96(4) . .
Pd11 Pd8 C7 Pd4 -89.35(9) . .
Pd5 Pd8 C7 Pd4 48.71(7) 3_775 .
Pd12 Pd8 C7 Pd4 88.69(11) . .
Au1 Pd8 C7 Pd4 -11.28(8) . .
Pd7 Pd8 C7 Pd4 -72.76(8) . .
Pd6 Pd8 C7 Pd4 -37.7(2) . .
C2 Pd8 C7 Pd11 -82.39(10) . .
C9 Pd8 C7 Pd11 -174.82(9) . .
Pd14 Pd8 C7 Pd11 -56.60(12) . .
Pd5 Pd8 C7 Pd11 138.06(6) 3_775 .
Pd12 Pd8 C7 Pd11 178.04(3) . .
Pd4 Pd8 C7 Pd11 89.35(9) . .
Au1 Pd8 C7 Pd11 78.07(7) . .
Pd7 Pd8 C7 Pd11 16.59(8) . .
Pd6 Pd8 C7 Pd11 51.7(2) . .
C2 Pd14 C8 O8 137.7(5) . .
P5 Pd14 C8 O8 -15.9(5) . .
Pd8 Pd14 C8 O8 172.4(5) . .
Pd6 Pd14 C8 O8 175.2(6) . .
Pd7 Pd14 C8 O8 -134.9(5) . .
C2 Pd14 C8 Pd6 -37.5(5) . .
P5 Pd14 C8 Pd6 168.91(6) . .
Pd8 Pd14 C8 Pd6 -2.80(12) . .
Pd7 Pd14 C8 Pd6 49.83(7) . .
C1 Pd6 C8 O8 -68.6(3) . .
C4 Pd6 C8 O8 22.1(3) . .
Pd10 Pd6 C8 O8 68.7(3) . .
Pd12 Pd6 C8 O8 -116.5(3) . .
Pd14 Pd6 C8 O8 -176.8(4) . .
Pd1 Pd6 C8 O8 32.4(4) . .
Au1 Pd6 C8 O8 143.0(2) . .
Pd2 Pd6 C8 O8 -70.3(4) . .
Pd7 Pd6 C8 O8 127.3(3) . .
Pd8 Pd6 C8 O8 -174.5(3) . .
C1 Pd6 C8 Pd14 108.21(11) . .
C4 Pd6 C8 Pd14 -161.09(11) . .
Pd10 Pd6 C8 Pd14 -114.51(8) . .
Pd12 Pd6 C8 Pd14 60.28(9) . .
Pd1 Pd6 C8 Pd14 -150.88(4) . .
Au1 Pd6 C8 Pd14 -40.2(2) . .
Pd2 Pd6 C8 Pd14 106.49(13) . .
Pd7 Pd6 C8 Pd14 -55.98(8) . .
Pd8 Pd6 C8 Pd14 2.24(10) . .
C1 Pd12 C9 O9 -151.5(4) . .
P4 Pd12 C9 O9 -20.6(4) . .
Pd6 Pd12 C9 O9 137.2(4) . .
Pd8 Pd12 C9 O9 124.5(4) . .
Pd2 Pd12 C9 O9 -152.3(4) . .
Pd5 Pd12 C9 O9 -159.1(5) 3_775 .
Pd15 Pd12 C9 O9 -101.6(4) 3_775 .
C1 Pd12 C9 Pd5 7.7(4) . 3_775
P4 Pd12 C9 Pd5 138.54(7) . 3_775
Pd6 Pd12 C9 Pd5 -63.70(11) . 3_775
Pd8 Pd12 C9 Pd5 -76.38(8) . 3_775
Pd2 Pd12 C9 Pd5 6.82(11) . 3_775
Pd15 Pd12 C9 Pd5 57.55(9) 3_775 3_775
C1 Pd12 C9 Pd8 84.0(4) . .
P4 Pd12 C9 Pd8 -145.08(5) . .
Pd6 Pd12 C9 Pd8 12.68(11) . .
Pd2 Pd12 C9 Pd8 83.20(7) . .
Pd5 Pd12 C9 Pd8 76.38(8) 3_775 .
Pd15 Pd12 C9 Pd8 133.93(9) 3_775 .
C2 Pd8 C9 O9 -49.9(3) . .
C7 Pd8 C9 O9 41.8(3) . .
Pd14 Pd8 C9 O9 -96.6(2) . .
Pd11 Pd8 C9 O9 35.5(3) . .
Pd5 Pd8 C9 O9 126.0(3) 3_775 .
Pd12 Pd8 C9 O9 -144.7(3) . .
Pd4 Pd8 C9 O9 86.4(2) . .
Au1 Pd8 C9 O9 146.8(2) . .
Pd7 Pd8 C9 O9 -168.42(14) . .
Pd6 Pd8 C9 O9 -154.3(2) . .
C2 Pd8 C9 Pd12 94.84(11) . .
C7 Pd8 C9 Pd12 -173.52(9) . .
Pd14 Pd8 C9 Pd12 48.13(9) . .
Pd11 Pd8 C9 Pd12 -179.75(3) . .
Pd5 Pd8 C9 Pd12 -89.25(10) 3_775 .
Pd4 Pd8 C9 Pd12 -128.87(7) . .
Au1 Pd8 C9 Pd12 -68.53(8) . .
Pd7 Pd8 C9 Pd12 -23.7(2) . .
Pd6 Pd8 C9 Pd12 -9.60(8) . .
C2 Pd8 C9 Pd5 -175.91(10) . 3_775
C7 Pd8 C9 Pd5 -84.27(10) . 3_775
Pd14 Pd8 C9 Pd5 137.37(5) . 3_775
Pd11 Pd8 C9 Pd5 -90.50(11) . 3_775
Pd12 Pd8 C9 Pd5 89.25(10) . 3_775
Pd4 Pd8 C9 Pd5 -39.62(7) . 3_775
Au1 Pd8 C9 Pd5 20.72(8) . 3_775
Pd7 Pd8 C9 Pd5 65.5(2) . 3_775
Pd6 Pd8 C9 Pd5 79.64(7) . 3_775
C11 Pd3 C10 O10 -17.8(5) . .
Pd13 Pd3 C10 O10 -45.1(5) . .
Pd5 Pd3 C10 O10 -165.9(5) . .
Pd1 Pd3 C10 O10 117.1(5) . .
Pd9 Pd3 C10 O10 -140.1(4) . .
Pd15 Pd3 C10 O10 -109.2(4) . .
Au1 Pd3 C10 O10 159.4(4) . .
Pd10 Pd3 C10 O10 70.8(4) . .
Pd7 Pd3 C10 O10 107.9(4) . .
C11 Pd3 C10 Pd5 148.09(12) . .
Pd13 Pd3 C10 Pd5 120.79(9) . .
Pd1 Pd3 C10 Pd5 -76.96(9) . .
Pd9 Pd3 C10 Pd5 25.8(2) . .
Pd15 Pd3 C10 Pd5 56.74(11) . .
Au1 Pd3 C10 Pd5 -34.72(12) . .
Pd10 Pd3 C10 Pd5 -123.32(8) . .
Pd7 Pd3 C10 Pd5 -86.15(18) . .
C11 Pd3 C10 Pd1 -134.95(10) . .
Pd13 Pd3 C10 Pd1 -162.25(5) . .
Pd5 Pd3 C10 Pd1 76.96(9) . .
Pd9 Pd3 C10 Pd1 102.74(13) . .
Pd15 Pd3 C10 Pd1 133.70(8) . .
Au1 Pd3 C10 Pd1 42.23(7) . .
Pd10 Pd3 C10 Pd1 -46.36(6) . .
Pd7 Pd3 C10 Pd1 -9.2(2) . .
C9 Pd5 C10 O10 31.6(4) 3_775 .
Pd3 Pd5 C10 O10 166.0(5) . .
Pd8 Pd5 C10 O10 -15.0(5) 3_775 .
Pd1 Pd5 C10 O10 -116.4(5) . .
Pd12 Pd5 C10 O10 65.3(5) 3_775 .
Au1 Pd5 C10 O10 -117.1(4) 3_775 .
Pd4 Pd5 C10 O10 -72.3(4) 3_775 .
Pd2 Pd5 C10 O10 143.2(4) 3_775 .
Au1 Pd5 C10 O10 -161.1(4) . .
Pd15 Pd5 C10 O10 113.5(4) . .
C9 Pd5 C10 Pd3 -134.42(12) 3_775 .
Pd8 Pd5 C10 Pd3 179.045(14) 3_775 .
Pd1 Pd5 C10 Pd3 77.61(10) . .
Pd12 Pd5 C10 Pd3 -100.70(10) 3_775 .
Au1 Pd5 C10 Pd3 76.94(19) 3_775 .
Pd4 Pd5 C10 Pd3 121.72(9) 3_775 .
Pd2 Pd5 C10 Pd3 -22.80(19) 3_775 .
Au1 Pd5 C10 Pd3 32.89(11) . .
Pd15 Pd5 C10 Pd3 -52.52(11) . .
C9 Pd5 C10 Pd1 147.97(10) 3_775 .
Pd3 Pd5 C10 Pd1 -77.61(10) . .
Pd8 Pd5 C10 Pd1 101.43(10) 3_775 .
Pd12 Pd5 C10 Pd1 -178.32(2) 3_775 .
Au1 Pd5 C10 Pd1 -0.7(2) 3_775 .
Pd4 Pd5 C10 Pd1 44.10(7) 3_775 .
Pd2 Pd5 C10 Pd1 -100.41(10) 3_775 .
Au1 Pd5 C10 Pd1 -44.72(7) . .
Pd15 Pd5 C10 Pd1 -130.14(8) . .
C4 Pd1 C10 O10 -55.0(3) . .
C13 Pd1 C10 O10 43.8(3) 3_775 .
Pd4 Pd1 C10 O10 90.9(3) 3_775 .
Pd6 Pd1 C10 O10 -129.1(2) . .
Pd5 Pd1 C10 O10 136.3(3) . .
Pd3 Pd1 C10 O10 -136.9(3) . .
Pd10 Pd1 C10 O10 -91.0(3) . .
Au1 Pd1 C10 O10 -177.8(3) . .
Pd2 Pd1 C10 O10 134.5(2) . .
C4 Pd1 C10 Pd3 81.96(14) . .
C13 Pd1 C10 Pd3 -179.25(11) 3_775 .
Pd4 Pd1 C10 Pd3 -132.15(7) 3_775 .
Pd6 Pd1 C10 Pd3 7.83(15) . .
Pd5 Pd1 C10 Pd3 -86.80(11) . .
Pd10 Pd1 C10 Pd3 45.94(7) . .
Au1 Pd1 C10 Pd3 -40.86(8) . .
Pd2 Pd1 C10 Pd3 -88.56(11) . .
C4 Pd1 C10 Pd5 168.75(10) . .
C13 Pd1 C10 Pd5 -92.46(11) 3_775 .
Pd4 Pd1 C10 Pd5 -45.35(8) 3_775 .
Pd6 Pd1 C10 Pd5 94.62(10) . .
Pd3 Pd1 C10 Pd5 86.80(11) . .
Pd10 Pd1 C10 Pd5 132.74(8) . .
Au1 Pd1 C10 Pd5 45.93(8) . .
Pd2 Pd1 C10 Pd5 -1.77(16) . .
C3 Pd13 C11 O11 -136.9(4) . .
P2 Pd13 C11 O11 0.8(5) . .
Pd3 Pd13 C11 O11 -175.1(5) . .
Pd9 Pd13 C11 O11 -165.9(4) . .
Pd15 Pd13 C11 O11 -122.0(5) . .
C3 Pd13 C11 Pd3 38.2(4) . .
P2 Pd13 C11 Pd3 175.84(7) . .
Pd9 Pd13 C11 Pd3 9.16(11) . .
Pd15 Pd13 C11 Pd3 53.03(9) . .
C10 Pd3 C11 O11 21.3(4) . .
Pd13 Pd3 C11 O11 176.0(4) . .
Pd5 Pd3 C11 O11 53.6(4) . .
Pd1 Pd3 C11 O11 -30.8(4) . .
Pd9 Pd3 C11 O11 167.5(3) . .
Pd15 Pd3 C11 O11 111.0(4) . .
Au1 Pd3 C11 O11 -149.5(2) . .
Pd10 Pd3 C11 O11 -78.2(4) . .
Pd7 Pd3 C11 O11 -132.7(3) . .
C10 Pd3 C11 Pd13 -154.68(13) . .
Pd5 Pd3 C11 Pd13 -122.34(8) . .
Pd1 Pd3 C11 Pd13 153.25(4) . .
Pd9 Pd3 C11 Pd13 -8.48(10) . .
Pd15 Pd3 C11 Pd13 -64.97(10) . .
Au1 Pd3 C11 Pd13 34.6(3) . .
Pd10 Pd3 C11 Pd13 105.79(8) . .
Pd7 Pd3 C11 Pd13 51.29(9) . .
C3 Pd9 C12 O12 -0.5(4) . .
Pd13 Pd9 C12 O12 45.8(4) . .
Pd15 Pd9 C12 O12 87.7(4) . .
Pd7 Pd9 C12 O12 137.4(3) . .
Pd2 Pd9 C12 O12 179.8(5) 3_775 .
Pd3 Pd9 C12 O12 104.9(4) . .
Pd4 Pd9 C12 O12 -136.1(4) . .
Pd11 Pd9 C12 O12 -93.8(4) . .
Au1 Pd9 C12 O12 166.3(4) . .
C3 Pd9 C12 Pd2 179.66(12) . 3_775
Pd13 Pd9 C12 Pd2 -133.97(9) . 3_775
Pd15 Pd9 C12 Pd2 -92.11(18) . 3_775
Pd7 Pd9 C12 Pd2 -42.4(4) . 3_775
Pd3 Pd9 C12 Pd2 -74.86(11) . 3_775
Pd4 Pd9 C12 Pd2 44.07(10) . 3_775
Pd11 Pd9 C12 Pd2 86.45(14) . 3_775
Au1 Pd9 C12 Pd2 -13.52(13) . 3_775
C7 Pd4 C13 O13 -35.3(5) . .
Pd1 Pd4 C13 O13 -173.5(6) 3_775 .
Pd2 Pd4 C13 O13 133.9(5) 3_775 .
Pd11 Pd4 C13 O13 1.2(6) . .
Pd8 Pd4 C13 O13 -85.1(5) . .
Au1 Pd4 C13 O13 176.1(4) . .
Pd9 Pd4 C13 O13 86.3(5) . .
Pd5 Pd4 C13 O13 -132.8(5) 3_775 .
C7 Pd4 C13 Pd1 138.18(12) . 3_775
Pd2 Pd4 C13 Pd1 -52.54(9) 3_775 3_775
Pd11 Pd4 C13 Pd1 174.749(16) . 3_775
Pd8 Pd4 C13 Pd1 88.42(13) . 3_775
Au1 Pd4 C13 Pd1 -10.3(2) . 3_775
Pd9 Pd4 C13 Pd1 -100.19(11) . 3_775
Pd5 Pd4 C13 Pd1 40.68(10) 3_775 3_775
C23 P2 C21 C24 172.6(3) . .
C22 P2 C21 C24 63.2(3) . .
Pd13 P2 C21 C24 -61.2(3) . .
C23 P2 C22 C25 -55.9(3) . .
C21 P2 C22 C25 51.9(3) . .
Pd13 P2 C22 C25 174.1(3) . .
C21 P2 C23 C26 -166.1(2) . .
C22 P2 C23 C26 -56.0(3) . .
Pd13 P2 C23 C26 72.1(3) . .
C32 P3 C31 C34 83.4(3) . .
C33 P3 C31 C34 -167.7(3) . .
Pd11 P3 C31 C34 -40.3(3) . .
C33 P3 C32 C35 70.4(3) . .
C31 P3 C32 C35 177.6(2) . .
Pd11 P3 C32 C35 -55.8(3) . .
C32 P3 C33 C36 54.9(3) . .
C31 P3 C33 C36 -52.6(3) . .
Pd11 P3 C33 C36 179.1(2) . .
C43 P4 C41 C44 76.4(3) . .
C42 P4 C41 C44 -178.4(3) . .
Pd12 P4 C41 C44 -51.8(3) . .
C43 P4 C42 C45 -76.3(3) . .
C41 P4 C42 C45 175.9(3) . .
Pd12 P4 C42 C45 49.3(3) . .
C41 P4 C43 C46 -83.5(4) . .
C42 P4 C43 C46 170.9(3) . .
Pd12 P4 C43 C46 45.0(4) . .
C53 P5 C51 C54 165.9(3) . .
C52 P5 C51 C54 57.7(3) . .
Pd14 P5 C51 C54 -67.7(3) . .
C51 P5 C52 C55 53.4(3) . .
C53 P5 C52 C55 -53.4(3) . .
Pd14 P5 C52 C55 177.5(2) . .
C51 P5 C53 C56 -165.6(3) . .
C52 P5 C53 C56 -56.9(3) . .
Pd14 P5 C53 C56 70.8(3) . .
C102 P1 C101 C104 -46.8(3) . .
C103 P1 C101 C104 61.5(3) . .
Pd10 P1 C101 C104 -170.1(2) . .
C101 P1 C102 C105 -58.6(3) . .
C103 P1 C102 C105 -167.0(3) . .
Pd10 P1 C102 C105 66.2(3) . .
C102 P1 C103 C106 -64.2(3) . .
C101 P1 C103 C106 -172.8(2) . .
Pd10 P1 C103 C106 59.9(3) . .
